data_1567744
loop_
_publ_author_name
'Dabringhaus, Philipp'
'Krossing, Ingo'

_publ_section_title
;
 From mixed group 13 cations [M(AlCp*)3]+ (M = Ga/In/Tl) to an Al4+
 cluster
;
_journal_issue 41
_journal_name_full 'Chemical Science'
_journal_page_first 12078
_journal_page_last 12086
_journal_paper_doi 10.1039/D2SC04637G
_journal_volume 13
_journal_year 2022
_chemical_formula_moiety
'2(C15.98 Al F35.96 O4), 2(C16 Al F36 O4), 2(C15.92 H23.12 Al1.50 F0.31 Ga0.50),3(C30 H45 Al3 Ga), 4(C6 H4 F2)'
_chemical_formula_sum 'C52.45 H49.31 Al4 F38.14 Ga O4'
_chemical_formula_weight 1645.91
_chemical_properties_physical Air-sensitive,Moisture-sensitive
_space_group_crystal_system triclinic
_space_group_IT_number 2
_space_group_name_Hall '-P 1'
_space_group_name_H-M_alt 'P -1'
_atom_sites_solution_hydrogens geom
_atom_sites_solution_primary direct
_audit_creation_method
;
FinalCif V97 by Daniel Kratzert, Freiburg 2022,
https://dkratzert.de/finalcif.html
;
_audit_update_record
;
2022-07-27 deposited with the CCDC.	2022-10-07 downloaded from the CCDC.
;
_cell_angle_alpha 80.473(15)
_cell_angle_beta 83.826(10)
_cell_angle_gamma 60.715(9)
_cell_formula_units_Z 4
_cell_length_a 16.445(6)
_cell_length_b 16.685(6)
_cell_length_c 28.346(9)
_cell_measurement_reflns_used 9769
_cell_measurement_temperature 120(2)
_cell_measurement_theta_max 23.7915
_cell_measurement_theta_min 2.2075
_cell_volume 6687(4)
_computing_cell_refinement 'SAINT V8.40B'
_computing_data_collection 'Bruker BIS V6.2.15 Patch 4/2021-03-15 && APEX4 2021.10-0'
_computing_data_reduction 'SAINT V8.40B'
_computing_structure_refinement 'SHELXL-2018/3 (Sheldrick, 2018)'
_computing_structure_solution 'SHELXT 2018/2 (Sheldrick, 2018)'
_diffrn_ambient_environment N~2~
_diffrn_ambient_temperature 120(2)
_diffrn_detector CPAD
_diffrn_detector_area_resol_mean 7.41
_diffrn_detector_type 'Bruker PHOTON III'
_diffrn_measured_fraction_theta_full 1.000
_diffrn_measured_fraction_theta_max 0.994
_diffrn_measurement_device 'three-circle diffractometer'
_diffrn_measurement_device_type 'Bruker D8 VENTURE dual wavelength Mo/Cu'
_diffrn_measurement_method '\w and \f scans'
_diffrn_measurement_specimen_support 'MiTeGen micromount'
_diffrn_radiation_monochromator 'mirror optics'
_diffrn_radiation_probe x-ray
_diffrn_radiation_type MoK\a
_diffrn_radiation_wavelength 0.71073
_diffrn_reflns_av_R_equivalents 0.0632
_diffrn_reflns_av_unetI/netI 0.0353
_diffrn_reflns_Laue_measured_fraction_full 1.000
_diffrn_reflns_Laue_measured_fraction_max 0.994
_diffrn_reflns_limit_h_max 21
_diffrn_reflns_limit_h_min -21
_diffrn_reflns_limit_k_max 21
_diffrn_reflns_limit_k_min -21
_diffrn_reflns_limit_l_max 37
_diffrn_reflns_limit_l_min -37
_diffrn_reflns_number 335017
_diffrn_reflns_point_group_measured_fraction_full 1.000
_diffrn_reflns_point_group_measured_fraction_max 0.994
_diffrn_reflns_theta_full 25.242
_diffrn_reflns_theta_max 28.005
_diffrn_reflns_theta_min 1.411
_diffrn_source 'microfocus sealed X-ray tube'
_diffrn_source_current 1.4
_diffrn_source_type 'Incoatec I\ms'
_diffrn_source_voltage 50.0
_exptl_absorpt_coefficient_mu 0.613
_exptl_absorpt_correction_T_max 0.7456
_exptl_absorpt_correction_T_min 0.6927
_exptl_absorpt_correction_type multi-scan
_exptl_absorpt_process_details
;
SADABS-2016/2 - Bruker AXS area detector scaling and absorption correction:
Krause, L., Herbst-Irmer, R., Sheldrick G.M. & Stalke D., J. Appl. Cryst. 48
(2015) 3-10
;
_exptl_crystal_colour orange
_exptl_crystal_density_diffrn 1.635
_exptl_crystal_description plate
_exptl_crystal_F_000 3289
_exptl_crystal_recrystallization_method
'layering of a solution of the compound in 1,3-difluorobenzene with nheptane at-31\%C'
_exptl_crystal_size_max 0.151
_exptl_crystal_size_mid 0.101
_exptl_crystal_size_min 0.039
_refine_diff_density_max 1.208
_refine_diff_density_min -1.149
_refine_diff_density_rms 0.063
_refine_ls_extinction_method none
_refine_ls_goodness_of_fit_ref 1.025
_refine_ls_hydrogen_treatment constr
_refine_ls_matrix_type full
_refine_ls_number_parameters 3886
_refine_ls_number_reflns 32094
_refine_ls_number_restraints 71606
_refine_ls_restrained_S_all 0.855
_refine_ls_R_factor_all 0.0861
_refine_ls_R_factor_gt 0.0553
_refine_ls_shift/su_max 0.010
_refine_ls_shift/su_mean 0.000
_refine_ls_structure_factor_coef Fsqd
_refine_ls_weighting_details 'w=1/[\s^2^(Fo^2^)+(0.0944P)^2^+4.4217P] where P=(Fo^2^+2Fc^2^)/3'
_refine_ls_weighting_scheme calc
_refine_ls_wR_factor_gt 0.1514
_refine_ls_wR_factor_ref 0.1746
_reflns_Friedel_coverage 0.000
_reflns_number_gt 22097
_reflns_number_total 32094
_reflns_threshold_expression 'I > 2\s(I)'
_cod_data_source_file d2sc04637g2.cif
_cod_data_source_block P-1_a_CCDC1
_cod_depositor_comments 'Adding full bibliography for 1567740--1567746.cif.'
_cod_database_code 1567744
_shelx_shelxl_version_number 2018/3
_shelx_space_group_comment
;
The symmetry employed for this shelxl refinement is uniquely defined
by the following loop, which should always be used as a source of
symmetry information in preference to the above space-group names.
They are only intended as comments.
;
_olex2_diffrn_ambient_temperature_device 'Oxford Cryostream 800'

loop_
_space_group_symop_operation_xyz
'x, y, z'
'-x, -y, -z'

loop_
_atom_site_label
_atom_site_type_symbol
_atom_site_fract_x
_atom_site_fract_y
_atom_site_fract_z
_atom_site_U_iso_or_equiv
_atom_site_adp_type
_atom_site_occupancy
_atom_site_site_symmetry_order
_atom_site_calc_flag
_atom_site_refinement_flags_posn
_atom_site_refinement_flags_adp
_atom_site_refinement_flags_occupancy
_atom_site_disorder_assembly
_atom_site_disorder_group
Ga3 Ga -0.01613(11) -0.04138(8) 0.47234(4) 0.0669(3) Uani 0.5 1 d . . P A -1
Al6 Al -0.1747(3) -0.0216(2) 0.46346(12) 0.0741(9) Uani 0.5 1 d . . P A -1
Al7 Al 0.0038(3) -0.2021(5) 0.4919(3) 0.0433(10) Uani 0.5 1 d . . P A -1
Al8 Al -0.0128(3) -0.0886(6) 0.3923(3) 0.0405(10) Uani 0.5 1 d . . P A -1
Ga1 Ga 1.05888(2) 0.00975(2) 0.02964(2) 0.03906(9) Uani 1 1 d . . . . .
Al1 Al 1.22835(6) -0.05724(7) 0.04719(3) 0.0445(2) Uani 1 1 d . . . . .
Al2 Al 1.07504(7) 0.14534(6) 0.04665(3) 0.0445(2) Uani 1 1 d . . . . .
Al3 Al 1.06150(5) -0.00574(5) 0.11933(3) 0.03377(16) Uani 1 1 d . . . . .
Ga2 Ga 0.06433(5) 0.02593(6) 0.52602(3) 0.03501(18) Uani 0.5 1 d . . P A -1
Al9 Al 0.21567(14) 0.02402(18) 0.53681(9) 0.0374(5) Uani 0.5 1 d . . P A -1
Al10 Al 0.0253(3) 0.1927(5) 0.5065(3) 0.0327(8) Uani 0.5 1 d . . P A -1
Al11 Al 0.0401(3) 0.0811(6) 0.6066(3) 0.0353(9) Uani 0.5 1 d . . P A -1
Al4 Al 0.69978(5) 0.63807(5) 0.27898(3) 0.03163(16) Uani 1 1 d . . . . .
Al5 Al 0.35083(5) 0.32024(5) 0.24868(3) 0.03106(16) Uani 1 1 d . . . . .
O1_1 O 0.3468(5) 0.2209(4) 0.2377(3) 0.0345(12) Uani 0.542(4) 1 d D U P B 1
C1_1 C 0.3120(5) 0.1623(5) 0.2540(3) 0.0386(15) Uani 0.542(4) 1 d D U P B 1
C2_1 C 0.3473(5) 0.0891(4) 0.2183(2) 0.0527(15) Uani 0.542(4) 1 d D U P B 1
F1_1 F 0.4367(5) 0.0300(5) 0.2251(5) 0.073(2) Uani 0.542(4) 1 d D U P B 1
F2_1 F 0.3012(5) 0.0410(4) 0.2237(3) 0.0633(16) Uani 0.542(4) 1 d D U P B 1
F3_1 F 0.3368(4) 0.1316(3) 0.17304(15) 0.0657(12) Uani 0.542(4) 1 d D U P B 1
C3_1 C 0.2049(5) 0.2120(5) 0.2569(3) 0.0457(15) Uani 0.542(4) 1 d D U P B 1
F4_1 F 0.1730(8) 0.2920(7) 0.2755(5) 0.061(2) Uani 0.542(4) 1 d D U P B 1
F5_1 F 0.1696(3) 0.2345(3) 0.21307(16) 0.0625(11) Uani 0.542(4) 1 d D U P B 1
F6_1 F 0.1690(5) 0.1624(5) 0.2815(3) 0.0633(18) Uani 0.542(4) 1 d D U P B 1
C4_1 C 0.3510(5) 0.1096(5) 0.3040(2) 0.0565(15) Uani 0.542(4) 1 d D U P B 1
F7_1 F 0.3030(4) 0.1630(3) 0.33808(12) 0.0682(12) Uani 0.542(4) 1 d D U P B 1
F8_1 F 0.3442(7) 0.0315(5) 0.3141(3) 0.079(2) Uani 0.542(4) 1 d D U P B 1
F9_1 F 0.4397(4) 0.0873(4) 0.3060(2) 0.0773(15) Uani 0.542(4) 1 d D U P B 1
O1_2 O 0.3514(3) 0.3218(3) 0.30715(13) 0.0398(8) Uani 0.669(4) 1 d D U P B 1
C1_2 C 0.3328(5) 0.3738(5) 0.3425(2) 0.0490(14) Uani 0.669(4) 1 d D U P B 1
C2_2 C 0.3702(6) 0.3058(5) 0.3893(2) 0.0676(17) Uani 0.669(4) 1 d D U P B 1
F1_2 F 0.3126(3) 0.2712(3) 0.40529(14) 0.0787(11) Uani 0.669(4) 1 d D U P B 1
F2_2 F 0.3754(4) 0.3473(4) 0.42451(14) 0.1128(17) Uani 0.669(4) 1 d D U P B 1
F3_2 F 0.4526(5) 0.2350(6) 0.3819(3) 0.0785(19) Uani 0.669(4) 1 d D U P B 1
C3_2 C 0.3845(5) 0.4321(4) 0.3323(2) 0.0685(14) Uani 0.669(4) 1 d D U P B 1
F4_2 F 0.3746(3) 0.4713(2) 0.28734(12) 0.0778(11) Uani 0.669(4) 1 d D U P B 1
F5_2 F 0.4754(3) 0.3797(3) 0.33966(18) 0.0883(13) Uani 0.669(4) 1 d D U P B 1
F6_2 F 0.3507(4) 0.5003(4) 0.3597(2) 0.1055(17) Uani 0.669(4) 1 d D U P B 1
C4_2 C 0.2262(6) 0.4388(6) 0.3480(3) 0.071(2) Uani 0.669(4) 1 d D U P B 1
F7_2 F 0.1970(5) 0.5135(4) 0.3151(2) 0.0877(17) Uani 0.669(4) 1 d D U P B 1
F8_2 F 0.2025(4) 0.4681(4) 0.39080(18) 0.1051(17) Uani 0.669(4) 1 d D U P B 1
F9_2 F 0.1780(7) 0.3959(9) 0.3431(3) 0.082(2) Uani 0.669(4) 1 d D U P B 1
O1_3 O 0.4466(5) 0.3173(6) 0.2147(4) 0.0348(14) Uani 0.633(3) 1 d D U P B 1
C1_3 C 0.5377(5) 0.2676(4) 0.2020(2) 0.0440(14) Uani 0.633(3) 1 d D U P B 1
C2_3 C 0.5634(5) 0.3330(5) 0.1655(3) 0.0632(17) Uani 0.633(3) 1 d D U P B 1
F1_3 F 0.5262(3) 0.3480(3) 0.12337(14) 0.0799(12) Uani 0.633(3) 1 d D U P B 1
F2_3 F 0.6561(2) 0.2960(3) 0.15871(19) 0.0898(15) Uani 0.633(3) 1 d D U P B 1
F3_3 F 0.5315(3) 0.4143(3) 0.1812(2) 0.0836(14) Uani 0.633(3) 1 d D U P B 1
C3_3 C 0.6009(4) 0.2291(5) 0.2450(2) 0.0721(16) Uani 0.633(3) 1 d D U P B 1
F4_3 F 0.5650(2) 0.1936(3) 0.28153(13) 0.0817(14) Uani 0.633(3) 1 d D U P B 1
F5_3 F 0.6087(4) 0.2982(5) 0.2601(2) 0.1080(19) Uani 0.633(3) 1 d D U P B 1
F6_3 F 0.6865(3) 0.1624(4) 0.23519(19) 0.1022(19) Uani 0.633(3) 1 d D U P B 1
C4_3 C 0.5511(4) 0.1870(4) 0.1756(2) 0.0634(14) Uani 0.633(3) 1 d D U P B 1
F7_3 F 0.5535(4) 0.1165(3) 0.2087(2) 0.0884(18) Uani 0.633(3) 1 d D U P B 1
F8_3 F 0.6304(2) 0.1532(3) 0.14972(15) 0.0845(12) Uani 0.633(3) 1 d D U P B 1
F9_3 F 0.4829(3) 0.2122(3) 0.14713(14) 0.0785(11) Uani 0.633(3) 1 d D U P B 1
O1_4 O 0.2515(9) 0.4210(7) 0.2240(4) 0.0362(16) Uani 0.617(3) 1 d D U P B 1
C1_4 C 0.2101(4) 0.4781(4) 0.1843(2) 0.0410(13) Uani 0.617(3) 1 d D U P B 1
C2_4 C 0.2104(5) 0.4226(4) 0.1453(2) 0.0630(14) Uani 0.617(3) 1 d D U P B 1
F1_4 F 0.1485(3) 0.3926(3) 0.15600(16) 0.0895(13) Uani 0.617(3) 1 d D U P B 1
F2_4 F 0.1906(3) 0.4743(3) 0.10253(13) 0.0846(13) Uani 0.617(3) 1 d D U P B 1
F3_4 F 0.2932(4) 0.3480(3) 0.14195(19) 0.0799(16) Uani 0.617(3) 1 d D U P B 1
C3_4 C 0.2580(3) 0.5370(3) 0.1634(2) 0.0572(13) Uani 0.617(3) 1 d D U P B 1
F4_4 F 0.2810(4) 0.5661(4) 0.1976(2) 0.0852(16) Uani 0.617(3) 1 d D U P B 1
F5_4 F 0.3356(5) 0.4876(5) 0.1382(4) 0.087(2) Uani 0.617(3) 1 d D U P B 1
F6_4 F 0.2040(3) 0.6116(2) 0.13359(15) 0.0745(12) Uani 0.617(3) 1 d D U P B 1
C4_4 C 0.1076(5) 0.5439(5) 0.1993(3) 0.0541(18) Uani 0.617(3) 1 d D U P B 1
F7_4 F 0.1029(2) 0.6069(2) 0.22385(13) 0.0706(10) Uani 0.617(3) 1 d D U P B 1
F8_4 F 0.0535(3) 0.5878(4) 0.16128(17) 0.0789(14) Uani 0.617(3) 1 d D U P B 1
F9_4 F 0.0724(3) 0.4952(3) 0.22681(18) 0.0691(13) Uani 0.617(3) 1 d D U P B 1
O1_5 O 0.7714(2) 0.54118(16) 0.25108(9) 0.0431(6) Uani 0.920(2) 1 d D U P C 1
C1_5 C 0.7931(2) 0.4542(2) 0.24430(12) 0.0484(7) Uani 0.920(2) 1 d D U P C 1
C2_5 C 0.9005(3) 0.3959(3) 0.24285(16) 0.0640(9) Uani 0.920(2) 1 d D U P C 1
F1_5 F 0.93263(19) 0.3736(2) 0.28767(12) 0.0885(10) Uani 0.920(2) 1 d D U P C 1
F2_5 F 0.9308(2) 0.31398(19) 0.22639(12) 0.0765(9) Uani 0.920(2) 1 d D U P C 1
F3_5 F 0.93989(17) 0.43937(19) 0.21633(12) 0.0849(8) Uani 0.920(2) 1 d D U P C 1
C3_5 C 0.7544(3) 0.4590(2) 0.19578(14) 0.0584(8) Uani 0.920(2) 1 d D U P C 1
F4_5 F 0.66545(16) 0.52364(15) 0.19240(9) 0.0685(6) Uani 0.920(2) 1 d D U P C 1
F5_5 F 0.8015(2) 0.47968(19) 0.15940(9) 0.0788(7) Uani 0.920(2) 1 d D U P C 1
F6_5 F 0.7605(2) 0.37838(15) 0.18954(10) 0.0818(8) Uani 0.920(2) 1 d D U P C 1
C4_5 C 0.7522(3) 0.4085(2) 0.28505(16) 0.0584(8) Uani 0.920(2) 1 d D U P C 1
F7_5 F 0.66214(18) 0.43945(16) 0.27923(10) 0.0717(7) Uani 0.920(2) 1 d D U P C 1
F8_5 F 0.7947(2) 0.31670(14) 0.28719(11) 0.0813(8) Uani 0.920(2) 1 d D U P C 1
F9_5 F 0.7583(2) 0.43030(16) 0.32738(8) 0.0727(7) Uani 0.920(2) 1 d D U P C 1
O1_6 O 0.7095(6) 0.7331(5) 0.2485(2) 0.0326(12) Uani 0.722(4) 1 d D U P C 1
C1_6 C 0.7182(3) 0.7780(3) 0.20559(19) 0.0344(10) Uani 0.722(4) 1 d D U P C 1
C2_6 C 0.6445(3) 0.7940(3) 0.17046(16) 0.0452(9) Uani 0.722(4) 1 d D U P C 1
F1_6 F 0.56098(17) 0.8600(2) 0.18220(10) 0.0576(8) Uani 0.722(4) 1 d D U P C 1
F2_6 F 0.6628(7) 0.8175(5) 0.1248(2) 0.0566(15) Uani 0.722(4) 1 d D U P C 1
F3_6 F 0.6394(4) 0.7153(4) 0.1718(3) 0.0600(13) Uani 0.722(4) 1 d D U P C 1
C3_6 C 0.8173(3) 0.7235(4) 0.18336(18) 0.0528(12) Uani 0.722(4) 1 d D U P C 1
F4_6 F 0.8814(3) 0.6876(3) 0.21640(16) 0.0748(12) Uani 0.722(4) 1 d D U P C 1
F5_6 F 0.8237(2) 0.6549(2) 0.16210(11) 0.0716(10) Uani 0.722(4) 1 d D U P C 1
F6_6 F 0.8390(5) 0.7794(5) 0.15017(19) 0.0661(17) Uani 0.722(4) 1 d D U P C 1
C4_6 C 0.7033(3) 0.8741(3) 0.21441(18) 0.0494(11) Uani 0.722(4) 1 d D U P C 1
F7_6 F 0.7789(2) 0.8659(2) 0.23199(10) 0.0678(9) Uani 0.722(4) 1 d D U P C 1
F8_6 F 0.6848(5) 0.9337(5) 0.1734(2) 0.0646(14) Uani 0.722(4) 1 d D U P C 1
F9_6 F 0.6318(3) 0.9123(3) 0.24479(13) 0.0599(9) Uani 0.722(4) 1 d D U P C 1
O1_7 O 0.7304(7) 0.6216(7) 0.3376(4) 0.0345(13) Uani 0.645(16) 1 d D U P C 1
C1_7 C 0.7904(5) 0.6244(5) 0.3653(3) 0.0417(13) Uani 0.645(16) 1 d D U P C 1
C2_7 C 0.8931(5) 0.5612(6) 0.3499(3) 0.0467(15) Uani 0.645(16) 1 d D U P C 1
F1_7 F 0.9173(8) 0.4723(6) 0.3636(4) 0.0594(18) Uani 0.645(16) 1 d D U P C 1
F2_7 F 0.9541(6) 0.5778(7) 0.3684(3) 0.0655(17) Uani 0.645(16) 1 d D U P C 1
F3_7 F 0.9032(6) 0.5732(8) 0.3025(3) 0.0589(18) Uani 0.645(16) 1 d D U P C 1
C3_7 C 0.7702(6) 0.7266(5) 0.3629(3) 0.0561(16) Uani 0.645(16) 1 d D U P C 1
F4_7 F 0.6794(6) 0.7858(5) 0.3629(4) 0.0708(19) Uani 0.645(16) 1 d D U P C 1
F5_7 F 0.8105(7) 0.7510(6) 0.3239(3) 0.0677(18) Uani 0.645(16) 1 d D U P C 1
F6_7 F 0.8041(7) 0.7393(8) 0.4004(4) 0.071(2) Uani 0.645(16) 1 d D U P C 1
C4_7 C 0.7736(5) 0.5888(5) 0.4176(3) 0.0494(15) Uani 0.645(16) 1 d D U P C 1
F7_7 F 0.6963(5) 0.6527(6) 0.4367(3) 0.0700(17) Uani 0.645(16) 1 d D U P C 1
F8_7 F 0.8444(6) 0.5641(6) 0.4460(3) 0.0557(15) Uani 0.645(16) 1 d D U P C 1
F9_7 F 0.7619(5) 0.5148(5) 0.4189(2) 0.0553(14) Uani 0.645(16) 1 d D U P C 1
O1_8 O 0.5895(3) 0.6536(4) 0.27741(17) 0.0452(8) Uani 0.784(4) 1 d D U P C 1
C1_8 C 0.5010(3) 0.6886(3) 0.29494(17) 0.0514(8) Uani 0.784(4) 1 d D U P C 1
C2_8 C 0.4492(3) 0.6581(3) 0.26512(19) 0.0588(9) Uani 0.784(4) 1 d D U P C 1
F1_8 F 0.4747(2) 0.5684(2) 0.27799(15) 0.0759(10) Uani 0.784(4) 1 d D U P C 1
F2_8 F 0.35628(19) 0.7063(3) 0.27212(14) 0.0843(11) Uani 0.784(4) 1 d D U P C 1
F3_8 F 0.4681(2) 0.6700(3) 0.21925(11) 0.0719(8) Uani 0.784(4) 1 d D U P C 1
C3_8 C 0.4522(3) 0.7943(3) 0.29020(19) 0.0629(10) Uani 0.784(4) 1 d D U P C 1
F4_8 F 0.5104(3) 0.8224(2) 0.30280(17) 0.0775(10) Uani 0.784(4) 1 d D U P C 1
F5_8 F 0.4280(2) 0.83282(19) 0.24501(13) 0.0742(9) Uani 0.784(4) 1 d D U P C 1
F6_8 F 0.3747(2) 0.83101(19) 0.31768(15) 0.0808(11) Uani 0.784(4) 1 d D U P C 1
C4_8 C 0.4997(3) 0.6475(3) 0.34724(18) 0.0636(11) Uani 0.784(4) 1 d D U P C 1
F7_8 F 0.5221(3) 0.6941(3) 0.37622(13) 0.0798(11) Uani 0.784(4) 1 d D U P C 1
F8_8 F 0.4180(2) 0.6550(3) 0.36374(17) 0.0770(12) Uani 0.784(4) 1 d D U P C 1
F9_8 F 0.5635(2) 0.5595(2) 0.35542(15) 0.0708(10) Uani 0.784(4) 1 d D U P C 1
O1_10 O 0.2636(16) 0.4075(12) 0.2209(7) 0.043(4) Uani 0.383(3) 1 d D U P B 2
C1_10 C 0.2268(6) 0.4866(7) 0.1899(4) 0.042(2) Uani 0.383(3) 1 d D U P B 2
C2_10 C 0.2649(6) 0.4655(6) 0.1387(3) 0.064(2) Uani 0.383(3) 1 d D U P B 2
F1_10 F 0.3515(7) 0.4534(8) 0.1340(5) 0.083(3) Uani 0.383(3) 1 d D U P B 2
F2_10 F 0.2153(5) 0.5357(5) 0.1054(2) 0.088(2) Uani 0.383(3) 1 d D U P B 2
F3_10 F 0.2698(8) 0.3883(6) 0.1296(4) 0.089(2) Uani 0.383(3) 1 d D U P B 2
C3_10 C 0.1204(7) 0.5291(8) 0.1921(4) 0.053(3) Uani 0.383(3) 1 d D U P B 2
F4_10 F 0.0859(4) 0.5289(5) 0.2368(3) 0.0666(19) Uani 0.383(3) 1 d D U P B 2
F5_10 F 0.0930(4) 0.4828(4) 0.1697(3) 0.0784(18) Uani 0.383(3) 1 d D U P B 2
F6_10 F 0.0772(4) 0.6161(4) 0.1707(3) 0.0667(19) Uani 0.383(3) 1 d D U P B 2
C4_10 C 0.2539(6) 0.5562(6) 0.2041(4) 0.056(2) Uani 0.383(3) 1 d D U P B 2
F7_10 F 0.2008(4) 0.5971(4) 0.2415(2) 0.0815(18) Uani 0.383(3) 1 d D U P B 2
F8_10 F 0.2429(4) 0.6235(4) 0.1692(3) 0.0772(19) Uani 0.383(3) 1 d D U P B 2
F9_10 F 0.3416(4) 0.5123(4) 0.2177(3) 0.0776(19) Uani 0.383(3) 1 d D U P B 2
O1_11 O 0.3351(5) 0.2258(4) 0.2669(3) 0.0362(15) Uani 0.324(3) 1 d D U P B 2
C1_11 C 0.2987(8) 0.1747(7) 0.2543(4) 0.040(2) Uani 0.324(3) 1 d D U P B 2
C2_11 C 0.3488(8) 0.1281(7) 0.2094(4) 0.056(2) Uani 0.324(3) 1 d D U P B 2
F1_11 F 0.4334(9) 0.0557(9) 0.2169(7) 0.082(4) Uani 0.324(3) 1 d D U P B 2
F2_11 F 0.3000(6) 0.0983(6) 0.1893(3) 0.072(2) Uani 0.324(3) 1 d D U P B 2
F3_11 F 0.3599(5) 0.1890(5) 0.1769(2) 0.0695(18) Uani 0.324(3) 1 d D U P B 2
C3_11 C 0.1930(8) 0.2361(8) 0.2445(4) 0.049(2) Uani 0.324(3) 1 d D U P B 2
F4_11 F 0.1519(12) 0.2949(13) 0.2772(6) 0.058(4) Uani 0.324(3) 1 d D U P B 2
F5_11 F 0.1800(5) 0.2850(5) 0.2006(2) 0.0668(18) Uani 0.324(3) 1 d D U P B 2
F6_11 F 0.1481(5) 0.1876(5) 0.2486(4) 0.071(2) Uani 0.324(3) 1 d D U P B 2
C4_11 C 0.3103(7) 0.0984(6) 0.2961(3) 0.059(2) Uani 0.324(3) 1 d D U P B 2
F7_11 F 0.2492(6) 0.1355(6) 0.3324(2) 0.083(2) Uani 0.324(3) 1 d D U P B 2
F8_11 F 0.2971(6) 0.0322(4) 0.2838(3) 0.074(2) Uani 0.324(3) 1 d D U P B 2
F9_11 F 0.3952(6) 0.0583(6) 0.3140(3) 0.081(2) Uani 0.324(3) 1 d D U P B 2
O1_12 O 0.3620(5) 0.3552(6) 0.3051(3) 0.0400(16) Uani 0.331(4) 1 d D U P B 2
C1_12 C 0.3325(8) 0.3723(8) 0.3504(4) 0.049(2) Uani 0.331(4) 1 d D U P B 2
C2_12 C 0.3708(7) 0.4336(7) 0.3644(3) 0.060(2) Uani 0.331(4) 1 d D U P B 2
F1_12 F 0.4625(5) 0.3832(5) 0.3705(3) 0.072(2) Uani 0.331(4) 1 d D U P B 2
F2_12 F 0.3316(6) 0.4679(6) 0.4050(3) 0.083(2) Uani 0.331(4) 1 d D U P B 2
F3_12 F 0.3586(6) 0.5019(6) 0.3298(3) 0.076(2) Uani 0.331(4) 1 d D U P B 2
C3_12 C 0.2245(9) 0.4274(10) 0.3541(5) 0.062(3) Uani 0.331(4) 1 d D U P B 2
F4_12 F 0.1887(14) 0.3907(17) 0.3299(7) 0.073(4) Uani 0.331(4) 1 d D U P B 2
F5_12 F 0.1926(9) 0.5162(7) 0.3374(4) 0.079(3) Uani 0.331(4) 1 d D U P B 2
F6_12 F 0.1919(7) 0.4232(8) 0.3988(3) 0.089(3) Uani 0.331(4) 1 d D U P B 2
C4_12 C 0.3685(9) 0.2797(8) 0.3842(4) 0.063(3) Uani 0.331(4) 1 d D U P B 2
F7_12 F 0.3163(6) 0.2394(5) 0.3813(3) 0.077(2) Uani 0.331(4) 1 d D U P B 2
F8_12 F 0.3642(7) 0.2915(7) 0.4303(2) 0.092(3) Uani 0.331(4) 1 d D U P B 2
F9_12 F 0.4558(10) 0.2207(12) 0.3732(7) 0.094(5) Uani 0.331(4) 1 d D U P B 2
O1_13 O 0.4523(9) 0.2958(11) 0.2207(7) 0.044(3) Uani 0.367(3) 1 d D U P B 2
C1_13 C 0.5463(8) 0.2575(7) 0.2147(3) 0.043(2) Uani 0.367(3) 1 d D U P B 2
C2_13 C 0.5856(6) 0.2908(7) 0.2498(4) 0.062(2) Uani 0.367(3) 1 d D U P B 2
F1_13 F 0.5837(5) 0.2494(6) 0.2937(2) 0.087(2) Uani 0.367(3) 1 d D U P B 2
F2_13 F 0.6730(4) 0.2730(6) 0.2369(3) 0.095(2) Uani 0.367(3) 1 d D U P B 2
F3_13 F 0.5326(4) 0.3814(4) 0.2501(3) 0.085(2) Uani 0.367(3) 1 d D U P B 2
C3_13 C 0.5716(6) 0.2832(8) 0.1626(3) 0.071(3) Uani 0.367(3) 1 d D U P B 2
F4_13 F 0.5228(4) 0.2722(6) 0.1321(2) 0.090(3) Uani 0.367(3) 1 d D U P B 2
F5_13 F 0.5523(7) 0.3728(7) 0.1558(5) 0.103(3) Uani 0.367(3) 1 d D U P B 2
F6_13 F 0.6619(4) 0.2274(8) 0.1520(3) 0.107(3) Uani 0.367(3) 1 d D U P B 2
C4_13 C 0.5905(5) 0.1503(6) 0.2257(3) 0.065(2) Uani 0.367(3) 1 d D U P B 2
F7_13 F 0.5781(7) 0.1193(8) 0.1877(4) 0.096(3) Uani 0.367(3) 1 d D U P B 2
F8_13 F 0.6806(4) 0.1094(5) 0.2335(3) 0.083(2) Uani 0.367(3) 1 d D U P B 2
F9_13 F 0.5511(4) 0.1262(4) 0.2642(3) 0.084(2) Uani 0.367(3) 1 d D U P B 2
O1_14 O 0.716(2) 0.720(2) 0.2476(9) 0.038(4) Uani 0.199(4) 1 d D U P C 2
C1_14 C 0.7261(9) 0.7690(10) 0.2063(6) 0.039(3) Uani 0.199(4) 1 d D U P C 2
C2_14 C 0.6699(10) 0.8742(10) 0.2090(5) 0.060(3) Uani 0.199(4) 1 d D U P C 2
F1_14 F 0.5798(7) 0.9043(8) 0.2040(5) 0.074(3) Uani 0.199(4) 1 d D U P C 2
F2_14 F 0.700(2) 0.920(2) 0.1742(9) 0.080(6) Uani 0.199(4) 1 d D U P C 2
F3_14 F 0.6807(12) 0.8940(10) 0.2507(5) 0.069(3) Uani 0.199(4) 1 d D U P C 2
C3_14 C 0.8317(10) 0.7396(9) 0.1975(6) 0.053(3) Uani 0.199(4) 1 d D U P C 2
F4_14 F 0.8789(9) 0.6480(8) 0.2090(6) 0.058(3) Uani 0.199(4) 1 d D U P C 2
F5_14 F 0.8553(9) 0.7813(11) 0.2258(4) 0.071(3) Uani 0.199(4) 1 d D U P C 2
F6_14 F 0.8500(19) 0.7601(19) 0.1517(6) 0.068(6) Uani 0.199(4) 1 d D U P C 2
C4_14 C 0.6911(9) 0.7470(9) 0.1640(5) 0.045(3) Uani 0.199(4) 1 d D U P C 2
F7_14 F 0.7545(8) 0.6661(7) 0.1505(4) 0.061(3) Uani 0.199(4) 1 d D U P C 2
F8_14 F 0.675(3) 0.8126(19) 0.1267(9) 0.064(6) Uani 0.199(4) 1 d D U P C 2
F9_14 F 0.6129(10) 0.7429(14) 0.1773(9) 0.057(4) Uani 0.199(4) 1 d D U P C 2
O1_15 O 0.7315(18) 0.6372(17) 0.3348(9) 0.048(4) Uani 0.292(16) 1 d D U P C 2
C1_15 C 0.7933(12) 0.6243(11) 0.3670(6) 0.051(3) Uani 0.292(16) 1 d D U P C 2
C2_15 C 0.7568(13) 0.6037(13) 0.4178(6) 0.065(3) Uani 0.292(16) 1 d D U P C 2
F1_15 F 0.6793(15) 0.6782(14) 0.4308(8) 0.095(5) Uani 0.292(16) 1 d D U P C 2
F2_15 F 0.8210(15) 0.5816(17) 0.4499(8) 0.083(5) Uani 0.292(16) 1 d D U P C 2
F3_15 F 0.7353(15) 0.5357(14) 0.4178(9) 0.090(5) Uani 0.292(16) 1 d D U P C 2
C3_15 C 0.8931(12) 0.5473(13) 0.3567(7) 0.056(3) Uani 0.292(16) 1 d D U P C 2
F4_15 F 0.9168(16) 0.5499(18) 0.3101(7) 0.072(5) Uani 0.292(16) 1 d D U P C 2
F5_15 F 0.9024(18) 0.4635(13) 0.3726(9) 0.065(4) Uani 0.292(16) 1 d D U P C 2
F6_15 F 0.9572(16) 0.5551(18) 0.3784(9) 0.083(5) Uani 0.292(16) 1 d D U P C 2
C4_15 C 0.7969(13) 0.7173(11) 0.3613(7) 0.060(3) Uani 0.292(16) 1 d D U P C 2
F7_15 F 0.8445(13) 0.7253(15) 0.3208(7) 0.082(4) Uani 0.292(16) 1 d D U P C 2
F8_15 F 0.8377(16) 0.7242(16) 0.3970(8) 0.075(5) Uani 0.292(16) 1 d D U P C 2
F9_15 F 0.7101(13) 0.7867(12) 0.3582(9) 0.075(4) Uani 0.292(16) 1 d D U P C 2
C1_18 C 0.3505(3) 0.0233(4) 0.5276(2) 0.0468(15) Uani 0.5 1 d D U P A -1
C2_18 C 0.3501(4) -0.0315(5) 0.5719(3) 0.0415(16) Uani 0.5 1 d D U P A -1
C3_18 C 0.3423(6) -0.1075(6) 0.5607(3) 0.050(2) Uani 0.5 1 d D U P A -1
C4_18 C 0.3385(6) -0.0993(6) 0.5102(3) 0.056(2) Uani 0.5 1 d D U P A -1
C5_18 C 0.3435(4) -0.0185(5) 0.4898(2) 0.0575(19) Uani 0.5 1 d D U P A -1
C6_18 C 0.3452(5) 0.0150(11) 0.4368(3) 0.092(4) Uani 0.5 1 d D U P A -1
H6A_18 H 0.409968 -0.008724 0.424901 0.137 Uiso 0.5 1 calc R U P A -1
H6B_18 H 0.313111 0.082899 0.431736 0.137 Uiso 0.5 1 calc R U P A -1
H6C_18 H 0.313505 -0.007562 0.419517 0.137 Uiso 0.5 1 calc R U P A -1
C7_18 C 0.3287(14) -0.1652(12) 0.4837(7) 0.089(5) Uani 0.5 1 d D U P A -1
H7A_18 H 0.266770 -0.134198 0.469935 0.133 Uiso 0.5 1 calc R U P A -1
H7B_18 H 0.336221 -0.219851 0.505970 0.133 Uiso 0.5 1 calc R U P A -1
H7C_18 H 0.376636 -0.184358 0.458066 0.133 Uiso 0.5 1 calc R U P A -1
C8_18 C 0.3383(18) -0.1831(13) 0.5960(6) 0.064(5) Uani 0.5 1 d D U P A -1
H8A_18 H 0.274748 -0.174648 0.598173 0.097 Uiso 0.5 1 calc R U P A -1
H8B_18 H 0.355828 -0.180653 0.627538 0.097 Uiso 0.5 1 calc R U P A -1
H8C_18 H 0.381632 -0.243333 0.585530 0.097 Uiso 0.5 1 calc R U P A -1
C9_18 C 0.3603(5) -0.0155(7) 0.6207(3) 0.0477(17) Uani 0.5 1 d D U P A -1
H9A_18 H 0.426324 -0.038507 0.626210 0.072 Uiso 0.5 1 calc R U P A -1
H9B_18 H 0.335935 -0.048564 0.644777 0.072 Uiso 0.5 1 calc R U P A -1
H9C_18 H 0.325191 0.050962 0.623289 0.072 Uiso 0.5 1 calc R U P A -1
C10_18 C 0.3647(4) 0.1057(5) 0.5218(3) 0.0601(19) Uani 0.5 1 d D U P A -1
H10A_18 H 0.431666 0.085723 0.519586 0.090 Uiso 0.5 1 calc R U P A -1
H10B_18 H 0.336510 0.139664 0.549371 0.090 Uiso 0.5 1 calc R U P A -1
H10C_18 H 0.335310 0.146183 0.492463 0.090 Uiso 0.5 1 calc R U P A -1
C1_19 C -0.3031(7) 0.0923(7) 0.4919(4) 0.069(3) Uani 0.5 1 d D U P A -1
C2_19 C -0.3107(6) 0.0998(7) 0.4419(4) 0.057(3) Uani 0.5 1 d D U P A -1
C3_19 C -0.3069(7) 0.0172(6) 0.4321(3) 0.074(3) Uani 0.5 1 d D U P A -1
C4_19 C -0.2955(11) -0.0429(7) 0.4763(3) 0.103(4) Uani 0.5 1 d D U P A -1
C5_19 C -0.2956(9) 0.0057(8) 0.5132(3) 0.095(3) Uani 0.5 1 d D U P A -1
C6_19 C -0.2900(14) -0.0306(13) 0.5661(3) 0.160(8) Uani 0.5 1 d D U P A -1
H6A_19 H -0.257143 -0.098474 0.570236 0.239 Uiso 0.5 1 calc R U P A -1
H6B_19 H -0.353163 -0.008232 0.580298 0.239 Uiso 0.5 1 calc R U P A -1
H6C_19 H -0.256116 -0.008396 0.581964 0.239 Uiso 0.5 1 calc R U P A -1
C7_19 C -0.2867(17) -0.1388(9) 0.4823(6) 0.190(9) Uani 0.5 1 d D U P A -1
H7A_19 H -0.348975 -0.133274 0.483211 0.286 Uiso 0.5 1 calc R U P A -1
H7B_19 H -0.255628 -0.173851 0.512213 0.286 Uiso 0.5 1 calc R U P A -1
H7C_19 H -0.249897 -0.171122 0.455296 0.286 Uiso 0.5 1 calc R U P A -1
C8_19 C -0.3171(13) -0.0040(11) 0.3843(4) 0.122(6) Uani 0.5 1 d D U P A -1
H8A_19 H -0.300575 0.033404 0.358821 0.182 Uiso 0.5 1 calc R U P A -1
H8B_19 H -0.381834 0.010665 0.380995 0.182 Uiso 0.5 1 calc R U P A -1
H8C_19 H -0.275589 -0.069920 0.381933 0.182 Uiso 0.5 1 calc R U P A -1
C9_19 C -0.3203(19) 0.1797(14) 0.4054(7) 0.071(5) Uani 0.5 1 d D U P A -1
H9A_19 H -0.295763 0.157805 0.374321 0.107 Uiso 0.5 1 calc R U P A -1
H9B_19 H -0.285102 0.207275 0.415260 0.107 Uiso 0.5 1 calc R U P A -1
H9C_19 H -0.386253 0.226400 0.402880 0.107 Uiso 0.5 1 calc R U P A -1
C10_19 C -0.3047(16) 0.1623(13) 0.5203(8) 0.110(7) Uani 0.5 1 d D U P A -1
H10A_19 H -0.366988 0.216571 0.519332 0.166 Uiso 0.5 1 calc R U P A -1
H10B_19 H -0.258618 0.181262 0.506411 0.166 Uiso 0.5 1 calc R U P A -1
H10C_19 H -0.289666 0.134260 0.553578 0.166 Uiso 0.5 1 calc R U P A -1
C1_20 C -0.1116(8) 0.3226(10) 0.4882(5) 0.069(3) Uani 0.5 1 d D U P A -1
C2_20 C -0.0485(10) 0.3437(10) 0.5052(4) 0.069(4) Uani 0.5 1 d D U P A -1
C3_20 C 0.0333(8) 0.3151(11) 0.4740(4) 0.059(3) Uani 0.5 1 d D U P A -1
C4_20 C 0.0187(5) 0.2747(8) 0.4375(3) 0.0388(17) Uani 0.5 1 d D U P A -1
C5_20 C -0.0693(6) 0.2803(8) 0.4458(4) 0.046(2) Uani 0.5 1 d D U P A -1
C6_20 C -0.1177(8) 0.2515(9) 0.4157(4) 0.076(3) Uani 0.5 1 d D U P A -1
H6A_20 H -0.095195 0.254843 0.382327 0.114 Uiso 0.5 1 calc R U P A -1
H6B_20 H -0.185172 0.293072 0.417518 0.114 Uiso 0.5 1 calc R U P A -1
H6C_20 H -0.104502 0.187803 0.427429 0.114 Uiso 0.5 1 calc R U P A -1
C7_20 C 0.0814(6) 0.2387(9) 0.3950(3) 0.062(2) Uani 0.5 1 d D U P A -1
H7A_20 H 0.070338 0.192166 0.384093 0.093 Uiso 0.5 1 calc R U P A -1
H7B_20 H 0.146591 0.210277 0.403990 0.093 Uiso 0.5 1 calc R U P A -1
H7C_20 H 0.068300 0.289918 0.369208 0.093 Uiso 0.5 1 calc R U P A -1
C8_20 C 0.1174(11) 0.3246(12) 0.4769(4) 0.114(6) Uani 0.5 1 d D U P A -1
H8A_20 H 0.160626 0.298756 0.450123 0.171 Uiso 0.5 1 calc R U P A -1
H8B_20 H 0.147979 0.290934 0.507187 0.171 Uiso 0.5 1 calc R U P A -1
H8C_20 H 0.099421 0.390250 0.475408 0.171 Uiso 0.5 1 calc R U P A -1
C9_20 C -0.0694(14) 0.3947(12) 0.5478(5) 0.132(8) Uani 0.5 1 d D U P A -1
H9A_20 H -0.135409 0.441521 0.548431 0.198 Uiso 0.5 1 calc R U P A -1
H9B_20 H -0.030735 0.425135 0.545519 0.198 Uiso 0.5 1 calc R U P A -1
H9C_20 H -0.055514 0.350749 0.577229 0.198 Uiso 0.5 1 calc R U P A -1
C10_20 C -0.2054(9) 0.3391(10) 0.5079(6) 0.112(6) Uani 0.5 1 d D U P A -1
H10A_20 H -0.221249 0.371956 0.535911 0.168 Uiso 0.5 1 calc R U P A -1
H10B_20 H -0.204780 0.279515 0.517287 0.168 Uiso 0.5 1 calc R U P A -1
H10C_20 H -0.252023 0.376545 0.483433 0.168 Uiso 0.5 1 calc R U P A -1
C1_21 C 0.1043(8) -0.2973(8) 0.5464(4) 0.084(4) Uani 0.5 1 d D U P A -1
C2_21 C 0.1176(8) -0.3393(9) 0.5040(4) 0.059(3) Uani 0.5 1 d D U P A -1
C3_21 C 0.0400(8) -0.3503(10) 0.4979(4) 0.052(3) Uani 0.5 1 d D U P A -1
C4_21 C -0.0248(9) -0.3134(12) 0.5358(5) 0.076(4) Uani 0.5 1 d D U P A -1
C5_21 C 0.0167(9) -0.2836(9) 0.5654(4) 0.090(4) Uani 0.5 1 d D U P A -1
C6_21 C -0.0313(14) -0.2432(11) 0.6107(4) 0.174(10) Uani 0.5 1 d D U P A -1
H6A_21 H -0.099009 -0.211255 0.607218 0.262 Uiso 0.5 1 calc R U P A -1
H6B_21 H -0.011811 -0.199011 0.616825 0.262 Uiso 0.5 1 calc R U P A -1
H6C_21 H -0.014140 -0.293088 0.637652 0.262 Uiso 0.5 1 calc R U P A -1
C7_21 C -0.1110(9) -0.3214(11) 0.5450(6) 0.142(7) Uani 0.5 1 d D U P A -1
H7A_21 H -0.133136 -0.323511 0.514730 0.213 Uiso 0.5 1 calc R U P A -1
H7B_21 H -0.159024 -0.267686 0.559687 0.213 Uiso 0.5 1 calc R U P A -1
H7C_21 H -0.097847 -0.378257 0.566699 0.213 Uiso 0.5 1 calc R U P A -1
C8_21 C 0.0333(9) -0.3968(13) 0.4583(6) 0.069(3) Uani 0.5 1 d D U P A -1
H8A_21 H 0.057518 -0.376750 0.428235 0.104 Uiso 0.5 1 calc R U P A -1
H8B_21 H -0.032125 -0.379664 0.454780 0.104 Uiso 0.5 1 calc R U P A -1
H8C_21 H 0.069969 -0.464211 0.466124 0.104 Uiso 0.5 1 calc R U P A -1
C9_21 C 0.2058(8) -0.3735(10) 0.4755(5) 0.087(4) Uani 0.5 1 d D U P A -1
H9A_21 H 0.252031 -0.433180 0.491511 0.130 Uiso 0.5 1 calc R U P A -1
H9B_21 H 0.228906 -0.328665 0.472447 0.130 Uiso 0.5 1 calc R U P A -1
H9C_21 H 0.195072 -0.381278 0.443619 0.130 Uiso 0.5 1 calc R U P A -1
C10_21 C 0.1718(13) -0.2737(12) 0.5648(6) 0.165(9) Uani 0.5 1 d D U P A -1
H10A_21 H 0.212111 -0.266411 0.538319 0.248 Uiso 0.5 1 calc R U P A -1
H10B_21 H 0.210170 -0.323692 0.589239 0.248 Uiso 0.5 1 calc R U P A -1
H10C_21 H 0.136942 -0.215696 0.578911 0.248 Uiso 0.5 1 calc R U P A -1
C1_22 C -0.0352(10) 0.1609(8) 0.6676(5) 0.054(3) Uani 0.5 1 d D U P A -1
C2_22 C 0.0453(9) 0.0763(9) 0.6824(5) 0.048(3) Uani 0.5 1 d D U P A -1
C3_22 C 0.0295(10) 0.0027(9) 0.6751(6) 0.045(3) Uani 0.5 1 d D U P A -1
C4_22 C -0.0600(10) 0.0426(9) 0.6560(8) 0.049(3) Uani 0.5 1 d D U P A -1
C5_22 C -0.1007(10) 0.1403(9) 0.6516(7) 0.058(3) Uani 0.5 1 d D U P A -1
C6_22 C -0.1958(11) 0.2113(12) 0.6345(8) 0.093(5) Uani 0.5 1 d D U P A -1
H6A_22 H -0.205360 0.273466 0.636529 0.139 Uiso 0.5 1 calc R U P A -1
H6B_22 H -0.243114 0.201208 0.654621 0.139 Uiso 0.5 1 calc R U P A -1
H6C_22 H -0.201037 0.205759 0.601255 0.139 Uiso 0.5 1 calc R U P A -1
C7_22 C -0.1093(12) -0.0078(12) 0.6442(6) 0.077(4) Uani 0.5 1 d D U P A -1
H7A_22 H -0.116901 0.002062 0.609553 0.116 Uiso 0.5 1 calc R U P A -1
H7B_22 H -0.170747 0.016195 0.660531 0.116 Uiso 0.5 1 calc R U P A -1
H7C_22 H -0.072163 -0.074238 0.654921 0.116 Uiso 0.5 1 calc R U P A -1
C8_22 C 0.0926(13) -0.1002(9) 0.6862(8) 0.070(4) Uani 0.5 1 d D U P A -1
H8A_22 H 0.084286 -0.132184 0.662548 0.105 Uiso 0.5 1 calc R U P A -1
H8B_22 H 0.076877 -0.122206 0.718247 0.105 Uiso 0.5 1 calc R U P A -1
H8C_22 H 0.157652 -0.113174 0.684859 0.105 Uiso 0.5 1 calc R U P A -1
C9_22 C 0.1288(11) 0.0641(10) 0.7064(7) 0.073(4) Uani 0.5 1 d D U P A -1
H9A_22 H 0.184509 0.008641 0.697291 0.110 Uiso 0.5 1 calc R U P A -1
H9B_22 H 0.118674 0.057079 0.741193 0.110 Uiso 0.5 1 calc R U P A -1
H9C_22 H 0.137472 0.118536 0.696281 0.110 Uiso 0.5 1 calc R U P A -1
C10_22 C -0.0490(12) 0.2556(9) 0.6725(7) 0.086(5) Uani 0.5 1 d D U P A -1
H10A_22 H 0.011812 0.253433 0.671198 0.128 Uiso 0.5 1 calc R U P A -1
H10B_22 H -0.081089 0.274213 0.703115 0.128 Uiso 0.5 1 calc R U P A -1
H10C_22 H -0.086714 0.300578 0.646213 0.128 Uiso 0.5 1 calc R U P A -1
C1_23 C 0.0937(9) -0.1536(8) 0.3427(6) 0.049(3) Uani 0.5 1 d D U P A -1
C2_23 C 0.0160(8) -0.1531(9) 0.3259(5) 0.043(2) Uani 0.5 1 d D U P A -1
C3_23 C -0.0516(8) -0.0595(9) 0.3130(5) 0.050(3) Uani 0.5 1 d D U P A -1
C4_23 C -0.0145(11) -0.0022(9) 0.3215(7) 0.057(3) Uani 0.5 1 d D U P A -1
C5_23 C 0.0761(11) -0.0603(9) 0.3388(9) 0.057(4) Uani 0.5 1 d D U P A -1
C6_23 C 0.1392(14) -0.0277(14) 0.3543(9) 0.105(7) Uani 0.5 1 d D U P A -1
H6A_23 H 0.198334 -0.081459 0.364780 0.158 Uiso 0.5 1 calc R U P A -1
H6B_23 H 0.151137 0.010681 0.327357 0.158 Uiso 0.5 1 calc R U P A -1
H6C_23 H 0.108771 0.008954 0.380821 0.158 Uiso 0.5 1 calc R U P A -1
C7_23 C -0.0681(15) 0.1024(10) 0.3125(9) 0.112(9) Uani 0.5 1 d D U P A -1
H7A_23 H -0.096103 0.121850 0.280963 0.168 Uiso 0.5 1 calc R U P A -1
H7B_23 H -0.025612 0.127633 0.313310 0.168 Uiso 0.5 1 calc R U P A -1
H7C_23 H -0.117434 0.125677 0.337215 0.168 Uiso 0.5 1 calc R U P A -1
C8_23 C -0.1433(9) -0.0271(10) 0.2911(7) 0.077(5) Uani 0.5 1 d D U P A -1
H8A_23 H -0.185182 0.037819 0.295534 0.116 Uiso 0.5 1 calc R U P A -1
H8B_23 H -0.171329 -0.065247 0.306614 0.116 Uiso 0.5 1 calc R U P A -1
H8C_23 H -0.133431 -0.032774 0.256836 0.116 Uiso 0.5 1 calc R U P A -1
C9_23 C 0.0113(11) -0.2392(10) 0.3198(9) 0.075(4) Uani 0.5 1 d D U P A -1
H9A_23 H -0.053983 -0.223628 0.317415 0.113 Uiso 0.5 1 calc R U P A -1
H9B_23 H 0.038561 -0.286371 0.347434 0.113 Uiso 0.5 1 calc R U P A -1
H9C_23 H 0.046175 -0.263361 0.290557 0.113 Uiso 0.5 1 calc R U P A -1
C10_23 C 0.1826(10) -0.2386(10) 0.3586(8) 0.093(6) Uani 0.5 1 d D U P A -1
H10A_23 H 0.168563 -0.287596 0.374200 0.139 Uiso 0.5 1 calc R U P A -1
H10B_23 H 0.212794 -0.223817 0.381279 0.139 Uiso 0.5 1 calc R U P A -1
H10C_23 H 0.224487 -0.259827 0.330761 0.139 Uiso 0.5 1 calc R U P A -1
O1_17 O 0.5851(13) 0.6553(19) 0.2909(9) 0.056(3) Uani 0.154(3) 1 d D U P C 2
C1_17 C 0.4983(11) 0.7066(10) 0.3099(5) 0.0595(17) Uani 0.154(3) 1 d D U P C 2
C2_17 C 0.4262(10) 0.7071(11) 0.2785(5) 0.067(2) Uani 0.154(3) 1 d D U P C 2
F1_17 F 0.4302(12) 0.6229(11) 0.2905(7) 0.086(3) Uani 0.154(3) 1 d D U P C 2
F2_17 F 0.3410(8) 0.7785(11) 0.2866(6) 0.077(3) Uani 0.154(3) 1 d D U P C 2
F3_17 F 0.4441(10) 0.7239(12) 0.2324(5) 0.075(3) Uani 0.154(3) 1 d D U P C 2
C3_17 C 0.4741(11) 0.8064(10) 0.3140(6) 0.064(2) Uani 0.154(3) 1 d D U P C 2
F4_17 F 0.5451(10) 0.8134(11) 0.3278(6) 0.071(3) Uani 0.154(3) 1 d D U P C 2
F5_17 F 0.4534(11) 0.8543(11) 0.2685(6) 0.078(3) Uani 0.154(3) 1 d D U P C 2
F6_17 F 0.4044(10) 0.8464(10) 0.3459(6) 0.073(3) Uani 0.154(3) 1 d D U P C 2
C4_17 C 0.4890(13) 0.6584(12) 0.3600(6) 0.066(2) Uani 0.154(3) 1 d D U P C 2
F7_17 F 0.5330(16) 0.6746(16) 0.3917(7) 0.077(3) Uani 0.154(3) 1 d D U P C 2
F8_17 F 0.4006(11) 0.6894(14) 0.3751(8) 0.066(4) Uani 0.154(3) 1 d D U P C 2
F9_17 F 0.5296(13) 0.5663(11) 0.3619(9) 0.076(4) Uani 0.154(3) 1 d D U P C 2
O1_26 O 0.593(2) 0.655(3) 0.2784(19) 0.056(3) Uani 0.059(3) 1 d D U P C 3
C1_26 C 0.5029(19) 0.6920(16) 0.2940(9) 0.0609(19) Uani 0.059(3) 1 d D U P C 3
C2_26 C 0.4489(19) 0.7964(17) 0.2748(10) 0.067(2) Uani 0.059(3) 1 d D U P C 3
F1_26 F 0.470(3) 0.818(2) 0.2297(11) 0.076(5) Uani 0.059(3) 1 d D U P C 3
F2_26 F 0.3574(18) 0.828(2) 0.2811(15) 0.073(4) Uani 0.059(3) 1 d D U P C 3
F3_26 F 0.477(3) 0.839(3) 0.3005(17) 0.073(3) Uani 0.059(3) 1 d D U P C 3
C3_26 C 0.4978(19) 0.6885(19) 0.3496(9) 0.066(2) Uani 0.059(3) 1 d D U P C 3
F4_26 F 0.561(2) 0.607(2) 0.3714(13) 0.080(5) Uani 0.059(3) 1 d D U P C 3
F5_26 F 0.506(2) 0.760(2) 0.3597(12) 0.074(3) Uani 0.059(3) 1 d D U P C 3
F6_26 F 0.415(2) 0.700(3) 0.3673(15) 0.071(4) Uani 0.059(3) 1 d D U P C 3
C4_26 C 0.459(2) 0.6359(18) 0.2815(10) 0.066(2) Uani 0.059(3) 1 d D U P C 3
F7_26 F 0.486(2) 0.5630(19) 0.3162(12) 0.064(4) Uani 0.059(3) 1 d D U P C 3
F8_26 F 0.3656(19) 0.679(3) 0.2863(16) 0.073(4) Uani 0.059(3) 1 d D U P C 3
F9_26 F 0.481(2) 0.606(3) 0.2389(11) 0.080(4) Uani 0.059(3) 1 d D U P C 3
C1_24 C 1.02074(19) -0.09302(18) 0.17432(10) 0.0402(6) Uani 1 1 d D U . D 1
C2_24 C 0.94080(17) -0.00709(17) 0.16238(9) 0.0349(5) Uani 1 1 d D U . D 1
C3_24 C 0.95443(18) 0.06444(18) 0.17464(9) 0.0377(5) Uani 1 1 d D U . D 1
C4_24 C 1.04373(19) 0.0236(2) 0.19366(10) 0.0436(6) Uani 1 1 d D U . D 1
C5_24 C 1.08532(19) -0.0742(2) 0.19369(10) 0.0485(7) Uani 1 1 d D U . D 1
C6_24 C 1.1761(2) -0.1446(3) 0.21595(14) 0.0785(13) Uani 1 1 d D U . D 1
H6A_24 H 1.200795 -0.202302 0.201863 0.118 Uiso 1 1 calc R U . D 1
H6B_24 H 1.165995 -0.156645 0.250513 0.118 Uiso 1 1 calc R U . D 1
H6C_24 H 1.220777 -0.120931 0.210009 0.118 Uiso 1 1 calc R U . D 1
C7_24 C 1.0869(3) 0.0732(3) 0.21240(14) 0.0719(11) Uani 1 1 d D U . D 1
H7A_24 H 1.150133 0.052608 0.198565 0.108 Uiso 1 1 calc R U . D 1
H7B_24 H 1.089629 0.059109 0.247336 0.108 Uiso 1 1 calc R U . D 1
H7C_24 H 1.048992 0.140205 0.203464 0.108 Uiso 1 1 calc R U . D 1
C8_24 C 0.8833(2) 0.1660(2) 0.16855(14) 0.0585(8) Uani 1 1 d D U . D 1
H8A_24 H 0.861872 0.185201 0.135599 0.088 Uiso 1 1 calc R U . D 1
H8B_24 H 0.911761 0.202428 0.175336 0.088 Uiso 1 1 calc R U . D 1
H8C_24 H 0.830115 0.176475 0.190748 0.088 Uiso 1 1 calc R U . D 1
C9_24 C 0.8546(2) 0.0068(3) 0.14055(12) 0.0533(8) Uani 1 1 d D U . D 1
H9A_24 H 0.827899 0.065555 0.119207 0.080 Uiso 1 1 calc R U . D 1
H9B_24 H 0.808781 0.008104 0.165997 0.080 Uiso 1 1 calc R U . D 1
H9C_24 H 0.871013 -0.044338 0.122247 0.080 Uiso 1 1 calc R U . D 1
C10_24 C 1.0343(3) -0.1862(2) 0.16915(15) 0.0688(10) Uani 1 1 d D U . D 1
H10A_24 H 1.002444 -0.181783 0.140742 0.103 Uiso 1 1 calc R U . D 1
H10B_24 H 1.008212 -0.208889 0.197604 0.103 Uiso 1 1 calc R U . D 1
H10C_24 H 1.101049 -0.229350 0.165687 0.103 Uiso 1 1 calc R U . D 1
C1_27 C 1.1230(3) 0.2478(2) 0.04809(12) 0.0570(8) Uani 1 1 d D U . E 1
C2_27 C 1.0326(2) 0.2811(2) 0.07009(11) 0.0531(7) Uani 1 1 d D U . E 1
C3_27 C 0.9696(3) 0.2946(2) 0.03605(13) 0.0621(9) Uani 1 1 d D U . E 1
C4_27 C 1.0230(3) 0.2687(2) -0.00807(12) 0.0660(9) Uani 1 1 d D U . E 1
C5_27 C 1.1179(3) 0.2393(3) 0.00004(12) 0.0621(9) Uani 1 1 d D U . E 1
C6_27 C 1.1973(4) 0.2088(3) -0.03663(15) 0.0831(13) Uani 1 1 d D U . E 1
H6A_27 H 1.194705 0.263298 -0.057149 0.125 Uiso 1 1 calc R U . E 1
H6B_27 H 1.191942 0.168503 -0.056254 0.125 Uiso 1 1 calc R U . E 1
H6C_27 H 1.256740 0.174671 -0.020288 0.125 Uiso 1 1 calc R U . E 1
C7_27 C 0.9854(4) 0.2714(4) -0.05467(16) 0.0984(16) Uani 1 1 d D U . E 1
H7A_27 H 0.989043 0.319799 -0.078191 0.148 Uiso 1 1 calc R U . E 1
H7B_27 H 0.920222 0.284975 -0.049729 0.148 Uiso 1 1 calc R U . E 1
H7C_27 H 1.022378 0.211224 -0.066472 0.148 Uiso 1 1 calc R U . E 1
C8_27 C 0.8671(3) 0.3319(3) 0.0430(2) 0.0935(15) Uani 1 1 d D U . E 1
H8A_27 H 0.834917 0.395177 0.026280 0.140 Uiso 1 1 calc R U . E 1
H8B_27 H 0.850439 0.332500 0.077207 0.140 Uiso 1 1 calc R U . E 1
H8C_27 H 0.848404 0.292647 0.029985 0.140 Uiso 1 1 calc R U . E 1
C9_27 C 1.0105(3) 0.3061(3) 0.12024(14) 0.0747(11) Uani 1 1 d D U . E 1
H9A_27 H 1.005011 0.367190 0.120434 0.112 Uiso 1 1 calc R U . E 1
H9B_27 H 1.060562 0.259710 0.141228 0.112 Uiso 1 1 calc R U . E 1
H9C_27 H 0.951447 0.307525 0.131728 0.112 Uiso 1 1 calc R U . E 1
C10_27 C 1.2079(3) 0.2311(3) 0.07158(16) 0.0768(11) Uani 1 1 d D U . E 1
H10A_27 H 1.263816 0.189601 0.054206 0.115 Uiso 1 1 calc R U . E 1
H10B_27 H 1.208321 0.202668 0.104756 0.115 Uiso 1 1 calc R U . E 1
H10C_27 H 1.207343 0.290263 0.071202 0.115 Uiso 1 1 calc R U . E 1
C1_28 C 1.3732(2) -0.0823(3) 0.04282(12) 0.0589(8) Uani 1 1 d D U . F 1
C2_28 C 1.3633(2) -0.1435(3) 0.08138(12) 0.0610(9) Uani 1 1 d D U . F 1
C3_28 C 1.3393(2) -0.2024(3) 0.06186(13) 0.0618(9) Uani 1 1 d D U . F 1
C4_28 C 1.3345(2) -0.1774(3) 0.01164(13) 0.0592(8) Uani 1 1 d D U . F 1
C5_28 C 1.3559(2) -0.1039(3) -0.00030(12) 0.0580(8) Uani 1 1 d D U . F 1
C6_28 C 1.3621(3) -0.0582(4) -0.04987(14) 0.0819(13) Uani 1 1 d D U . F 1
H6A_28 H 1.423696 -0.095446 -0.064414 0.123 Uiso 1 1 calc R U . F 1
H6B_28 H 1.353035 0.003846 -0.048167 0.123 Uiso 1 1 calc R U . F 1
H6C_28 H 1.313748 -0.053243 -0.069372 0.123 Uiso 1 1 calc R U . F 1
C7_28 C 1.3121(3) -0.2222(3) -0.02339(18) 0.0855(13) Uani 1 1 d D U . F 1
H7A_28 H 1.270931 -0.174323 -0.047689 0.128 Uiso 1 1 calc R U . F 1
H7B_28 H 1.280855 -0.256231 -0.006335 0.128 Uiso 1 1 calc R U . F 1
H7C_28 H 1.369958 -0.265264 -0.038903 0.128 Uiso 1 1 calc R U . F 1
C8_28 C 1.3230(3) -0.2788(3) 0.0896(2) 0.0955(16) Uani 1 1 d D U . F 1
H8A_28 H 1.261881 -0.269330 0.082051 0.143 Uiso 1 1 calc R U . F 1
H8B_28 H 1.324784 -0.278080 0.123950 0.143 Uiso 1 1 calc R U . F 1
H8C_28 H 1.371780 -0.338756 0.080777 0.143 Uiso 1 1 calc R U . F 1
C9_28 C 1.3810(3) -0.1473(4) 0.13285(14) 0.0933(16) Uani 1 1 d D U . F 1
H9A_28 H 1.447585 -0.187457 0.138775 0.140 Uiso 1 1 calc R U . F 1
H9B_28 H 1.344821 -0.172269 0.153652 0.140 Uiso 1 1 calc R U . F 1
H9C_28 H 1.362179 -0.084781 0.139688 0.140 Uiso 1 1 calc R U . F 1
C10_28 C 1.4071(3) -0.0152(4) 0.04736(19) 0.0891(14) Uani 1 1 d D U . F 1
H10A_28 H 1.475296 -0.045941 0.043690 0.134 Uiso 1 1 calc R U . F 1
H10B_28 H 1.388355 0.006058 0.078933 0.134 Uiso 1 1 calc R U . F 1
H10C_28 H 1.379898 0.038061 0.022439 0.134 Uiso 1 1 calc R U . F 1
C1_30 C 0.4009(7) 0.4309(7) -0.0032(3) 0.1138(19) Uani 0.646(7) 1 d D U P G 1
C2_30 C 0.4058(7) 0.3518(7) 0.0221(4) 0.1057(18) Uani 0.646(7) 1 d D U P G 1
H2_30 H 0.405479 0.342487 0.056086 0.127 Uiso 0.646(7) 1 calc R U P G 1
C3_30 C 0.4112(6) 0.2875(7) -0.0028(3) 0.0916(15) Uani 0.646(7) 1 d D U P G 1
C4_30 C 0.4106(5) 0.2957(7) -0.0506(3) 0.0942(18) Uani 0.646(7) 1 d D U P G 1
H4_30 H 0.411772 0.249225 -0.066461 0.113 Uiso 0.646(7) 1 calc R U P G 1
C5_30 C 0.4082(8) 0.3775(7) -0.0764(3) 0.102(2) Uani 0.646(7) 1 d D U P G 1
H5_30 H 0.410383 0.385638 -0.110385 0.123 Uiso 0.646(7) 1 calc R U P G 1
C6_30 C 0.4024(7) 0.4470(8) -0.0512(3) 0.113(2) Uani 0.646(7) 1 d D U P G 1
H6_30 H 0.399694 0.502701 -0.067654 0.136 Uiso 0.646(7) 1 calc R U P G 1
F1_30 F 0.3940(8) 0.4977(7) 0.0223(3) 0.175(3) Uani 0.646(7) 1 d D U P G 1
F2_30 F 0.4152(4) 0.2077(5) 0.0200(3) 0.1222(19) Uani 0.646(7) 1 d D U P G 1
C1_16 C 0.4493(10) 0.5484(9) 0.5384(5) 0.085(2) Uani 0.5 1 d D U P H -1
C2_16 C 0.4370(11) 0.4796(9) 0.5324(5) 0.082(2) Uani 0.5 1 d D U P H -1
H2_16 H 0.398522 0.463857 0.555126 0.099 Uiso 0.5 1 calc R U P H -1
C3_16 C 0.4745(12) 0.4314(10) 0.4972(5) 0.094(2) Uani 0.5 1 d D U P H -1
C4_16 C 0.5309(12) 0.4460(13) 0.4646(6) 0.124(3) Uani 0.5 1 d D U P H -1
H4_16 H 0.551100 0.416497 0.436459 0.149 Uiso 0.5 1 calc R U P H -1
C5_16 C 0.5608(12) 0.5120(12) 0.4752(6) 0.121(3) Uani 0.5 1 d D U P H -1
H5_16 H 0.612797 0.515578 0.458989 0.145 Uiso 0.5 1 calc R U P H -1
C6_16 C 0.5036(10) 0.5732(11) 0.5132(6) 0.109(3) Uani 0.5 1 d D U P H -1
H6_16 H 0.508061 0.626070 0.517778 0.131 Uiso 0.5 1 calc R U P H -1
F1_16 F 0.3978(8) 0.5956(5) 0.5726(3) 0.188(4) Uani 0.5 1 d D U P H -1
F2_16 F 0.4725(8) 0.3588(6) 0.4850(3) 0.168(3) Uani 0.5 1 d D U P H -1
C1_31 C 0.4385(12) 0.4239(12) 0.0023(5) 0.114(2) Uani 0.354(7) 1 d D U P G 2
C2_31 C 0.4248(12) 0.3496(12) 0.0163(6) 0.109(2) Uani 0.354(7) 1 d D U P G 2
H2_31 H 0.428057 0.322189 0.048669 0.131 Uiso 0.354(7) 1 calc R U P G 2
C3_31 C 0.4061(11) 0.3178(11) -0.0200(6) 0.102(2) Uani 0.354(7) 1 d D U P G 2
C4_31 C 0.3991(14) 0.3528(15) -0.0656(6) 0.097(2) Uani 0.354(7) 1 d D U P G 2
H4_31 H 0.384441 0.326728 -0.088552 0.117 Uiso 0.354(7) 1 calc R U P G 2
C5_31 C 0.4144(12) 0.4325(13) -0.0797(5) 0.103(2) Uani 0.354(7) 1 d D U P G 2
H5_31 H 0.413621 0.458109 -0.112276 0.123 Uiso 0.354(7) 1 calc R U P G 2
C6_31 C 0.4309(13) 0.4708(12) -0.0416(5) 0.111(2) Uani 0.354(7) 1 d D U P G 2
H6_31 H 0.435944 0.525974 -0.047555 0.133 Uiso 0.354(7) 1 calc R U P G 2
F1_31 F 0.4536(11) 0.4618(11) 0.0366(4) 0.146(4) Uani 0.354(7) 1 d D U P G 2
F2_31 F 0.3936(8) 0.2430(9) -0.0103(5) 0.127(3) Uani 0.354(7) 1 d D U P G 2
O1_32 O 0.336(3) 0.227(2) 0.2443(13) 0.044(4) Uani 0.135(3) 1 d D U P B 3
C1_32 C 0.3139(11) 0.1588(13) 0.2606(6) 0.045(3) Uani 0.135(3) 1 d D U P B 3
C2_32 C 0.3126(12) 0.1123(14) 0.2180(6) 0.059(4) Uani 0.135(3) 1 d D U P B 3
F1_32 F 0.3884(14) 0.0927(15) 0.1895(8) 0.075(4) Uani 0.135(3) 1 d D U P B 3
F2_32 F 0.314(2) 0.0320(18) 0.2340(12) 0.074(6) Uani 0.135(3) 1 d D U P B 3
F3_32 F 0.2383(11) 0.1659(12) 0.1912(6) 0.070(4) Uani 0.135(3) 1 d D U P B 3
C3_32 C 0.2183(11) 0.2012(11) 0.2875(6) 0.053(3) Uani 0.135(3) 1 d D U P B 3
F4_32 F 0.2266(13) 0.2134(12) 0.3319(5) 0.074(4) Uani 0.135(3) 1 d D U P B 3
F5_32 F 0.158(2) 0.2824(15) 0.2650(10) 0.073(7) Uani 0.135(3) 1 d D U P B 3
F6_32 F 0.182(2) 0.1438(19) 0.2938(10) 0.064(5) Uani 0.135(3) 1 d D U P B 3
C4_32 C 0.3873(12) 0.0821(13) 0.2958(6) 0.061(4) Uani 0.135(3) 1 d D U P B 3
F7_32 F 0.4119(16) 0.1189(14) 0.3260(7) 0.075(5) Uani 0.135(3) 1 d D U P B 3
F8_32 F 0.359(2) 0.025(2) 0.3212(11) 0.068(6) Uani 0.135(3) 1 d D U P B 3
F9_32 F 0.4638(10) 0.0270(10) 0.2719(6) 0.075(4) Uani 0.135(3) 1 d D U P B 3
O1_33 O 0.778(2) 0.5326(16) 0.2714(9) 0.048(6) Uani 0.080(2) 1 d D U P C 2
C1_33 C 0.8068(13) 0.4604(13) 0.2460(6) 0.056(2) Uani 0.080(2) 1 d D U P C 2
C2_33 C 0.8062(15) 0.4898(14) 0.1917(6) 0.064(3) Uani 0.080(2) 1 d D U P C 2
F1_33 F 0.8800(16) 0.5000(19) 0.1753(9) 0.084(5) Uani 0.080(2) 1 d D U P C 2
F2_33 F 0.803(2) 0.4283(17) 0.1682(10) 0.077(5) Uani 0.080(2) 1 d D U P C 2
F3_33 F 0.7310(16) 0.5703(14) 0.1800(8) 0.077(5) Uani 0.080(2) 1 d D U P C 2
C3_33 C 0.7490(14) 0.4099(13) 0.2615(8) 0.060(2) Uani 0.080(2) 1 d D U P C 2
F4_33 F 0.726(2) 0.4121(18) 0.3082(8) 0.067(4) Uani 0.080(2) 1 d D U P C 2
F5_33 F 0.6681(15) 0.4536(15) 0.2386(10) 0.072(4) Uani 0.080(2) 1 d D U P C 2
F6_33 F 0.7894(18) 0.3216(12) 0.2531(10) 0.069(4) Uani 0.080(2) 1 d D U P C 2
C4_33 C 0.9090(14) 0.3904(15) 0.2603(8) 0.064(3) Uani 0.080(2) 1 d D U P C 2
F7_33 F 0.901(2) 0.351(2) 0.3040(9) 0.074(5) Uani 0.080(2) 1 d D U P C 2
F8_33 F 0.950(2) 0.327(2) 0.2306(13) 0.072(5) Uani 0.080(2) 1 d D U P C 2
F9_33 F 0.9596(15) 0.4312(17) 0.2621(11) 0.073(4) Uani 0.080(2) 1 d D U P C 2
O1_35 O 0.694(2) 0.728(2) 0.2379(10) 0.039(5) Uani 0.080(2) 1 d D U P C 3
C1_35 C 0.7261(12) 0.7880(12) 0.2203(6) 0.047(3) Uani 0.080(2) 1 d D U P C 3
C2_35 C 0.6800(14) 0.8430(14) 0.1725(6) 0.055(4) Uani 0.080(2) 1 d D U P C 3
F1_35 F 0.5931(15) 0.9094(18) 0.1802(10) 0.072(7) Uani 0.080(2) 1 d D U P C 3
F2_35 F 0.7288(19) 0.8829(18) 0.1495(9) 0.072(6) Uani 0.080(2) 1 d D U P C 3
F3_35 F 0.675(2) 0.7913(19) 0.1431(10) 0.061(5) Uani 0.080(2) 1 d D U P C 3
C3_35 C 0.8339(13) 0.7319(15) 0.2148(8) 0.057(4) Uani 0.080(2) 1 d D U P C 3
F4_35 F 0.8699(14) 0.6676(16) 0.2526(8) 0.068(6) Uani 0.080(2) 1 d D U P C 3
F5_35 F 0.857(2) 0.688(2) 0.1765(9) 0.084(7) Uani 0.080(2) 1 d D U P C 3
F6_35 F 0.873(2) 0.786(2) 0.2098(12) 0.078(6) Uani 0.080(2) 1 d D U P C 3
C4_35 C 0.7030(14) 0.8559(14) 0.2574(7) 0.058(4) Uani 0.080(2) 1 d D U P C 3
F7_35 F 0.7599(17) 0.8162(16) 0.2942(8) 0.070(6) Uani 0.080(2) 1 d D U P C 3
F8_35 F 0.706(2) 0.9325(16) 0.2379(9) 0.073(5) Uani 0.080(2) 1 d D U P C 3
F9_35 F 0.6178(14) 0.8801(17) 0.2763(9) 0.068(6) Uani 0.080(2) 1 d D U P C 3
O1_36 O 0.709(3) 0.627(3) 0.3397(13) 0.049(5) Uani 0.060(2) 1 d D U P C 4
C1_36 C 0.7502(15) 0.6331(14) 0.3764(8) 0.056(4) Uani 0.060(2) 1 d D U P C 4
C2_36 C 0.8072(19) 0.5366(15) 0.4054(9) 0.071(5) Uani 0.060(2) 1 d D U P C 4
F1_36 F 0.755(3) 0.516(3) 0.4390(13) 0.084(8) Uani 0.060(2) 1 d D U P C 4
F2_36 F 0.877(3) 0.538(3) 0.4259(15) 0.085(7) Uani 0.060(2) 1 d D U P C 4
F3_36 F 0.842(3) 0.4688(17) 0.3781(11) 0.077(7) Uani 0.060(2) 1 d D U P C 4
C3_36 C 0.8216(18) 0.6663(18) 0.3551(9) 0.063(4) Uani 0.060(2) 1 d D U P C 4
F4_36 F 0.788(3) 0.739(3) 0.3211(14) 0.085(9) Uani 0.060(2) 1 d D U P C 4
F5_36 F 0.895(2) 0.595(2) 0.3368(15) 0.079(7) Uani 0.060(2) 1 d D U P C 4
F6_36 F 0.854(3) 0.689(3) 0.3890(12) 0.074(6) Uani 0.060(2) 1 d D U P C 4
C4_36 C 0.6796(16) 0.7007(16) 0.4103(9) 0.062(5) Uani 0.060(2) 1 d D U P C 4
F7_36 F 0.659(3) 0.7876(16) 0.3932(12) 0.074(7) Uani 0.060(2) 1 d D U P C 4
F8_36 F 0.715(2) 0.685(2) 0.4533(9) 0.073(7) Uani 0.060(2) 1 d D U P C 4
F9_36 F 0.5985(18) 0.700(2) 0.4157(12) 0.075(7) Uani 0.060(2) 1 d D U P C 4
C1_37 C 0.4859(14) 0.1451(13) 0.5144(8) 0.090(4) Uani 0.154(3) 1 d D U P I -1
C2_37 C 0.4878(13) 0.0969(13) 0.4807(8) 0.089(4) Uani 0.154(3) 1 d D U P I -1
H2_37 H 0.483527 0.121621 0.447856 0.107 Uiso 0.154(3) 1 calc R U P I -1
C3_37 C 0.4960(18) 0.0126(15) 0.4946(7) 0.085(4) Uani 0.154(3) 1 d D U P I -1
C4_37 C 0.5031(17) -0.0286(16) 0.5394(7) 0.086(4) Uani 0.154(3) 1 d D U P I -1
H4_37 H 0.509590 -0.089011 0.546857 0.103 Uiso 0.154(3) 1 calc R U P I -1
C5_37 C 0.5006(19) 0.0236(16) 0.5767(8) 0.092(5) Uani 0.154(3) 1 d D U P I -1
H5_37 H 0.504114 -0.000855 0.609642 0.110 Uiso 0.154(3) 1 calc R U P I -1
C6_37 C 0.4926(17) 0.1152(16) 0.5610(8) 0.093(5) Uani 0.154(3) 1 d D U P I -1
H6_37 H 0.492072 0.152068 0.583299 0.111 Uiso 0.154(3) 1 calc R U P I -1
F1_37 F 0.4802(13) 0.2285(12) 0.4993(8) 0.115(5) Uani 0.154(3) 1 d D U P I -1
F2_37 F 0.4966(12) -0.0323(13) 0.4592(7) 0.103(5) Uani 0.154(3) 1 d D U P I -1
C1_41 C 1.0376(13) 0.4836(11) -0.0135(7) 0.181(4) Uani 0.5 1 d D U P J -1
C2_41 C 1.0417(15) 0.4973(14) 0.0314(7) 0.188(4) Uani 0.5 1 d D U P J -1
H2_41 H 1.096802 0.486470 0.045320 0.226 Uiso 0.5 1 calc R U P J -1
C3_41 C 0.9585(15) 0.5281(11) 0.0536(7) 0.198(4) Uani 0.5 1 d D U P J -1
C4_41 C 0.8759(16) 0.5379(19) 0.0486(7) 0.183(4) Uani 0.5 1 d D U P J -1
H4_41 H 0.831479 0.543872 0.074006 0.220 Uiso 0.5 1 calc R U P J -1
C5_41 C 0.8606(13) 0.5386(11) -0.0018(7) 0.178(4) Uani 0.5 1 d D U P J -1
H5_41 H 0.802365 0.557053 -0.014932 0.214 Uiso 0.5 1 calc R U P J -1
C6_41 C 0.9542(14) 0.5048(15) -0.0293(7) 0.167(4) Uani 0.5 1 d D U P J -1
H6_41 H 0.953390 0.497784 -0.061848 0.200 Uiso 0.5 1 calc R U P J -1
F1_41 F 1.1164(10) 0.4505(11) -0.0388(6) 0.197(4) Uani 0.5 1 d D U P J -1
F2_41 F 0.9598(12) 0.5485(12) 0.0957(6) 0.285(6) Uani 0.5 1 d D U P J -1

loop_
_atom_site_aniso_label
_atom_site_aniso_U_11
_atom_site_aniso_U_22
_atom_site_aniso_U_33
_atom_site_aniso_U_23
_atom_site_aniso_U_13
_atom_site_aniso_U_12
Ga3 0.1275(10) 0.0465(6) 0.0387(4) -0.0070(4) -0.0043(7) -0.0504(7)
Al6 0.098(3) 0.0445(13) 0.0509(14) -0.0054(10) 0.0114(19) -0.0149(19)
Al7 0.061(3) 0.038(2) 0.0353(13) -0.0029(12) -0.005(2) -0.027(3)
Al8 0.048(3) 0.0400(19) 0.0310(13) -0.0019(11) -0.002(2) -0.020(3)
Ga1 0.04144(17) 0.04908(18) 0.03272(15) -0.01020(12) -0.00317(12) -0.02457(14)
Al1 0.0374(4) 0.0590(5) 0.0397(4) -0.0072(4) 0.0033(3) -0.0259(4)
Al2 0.0626(5) 0.0445(5) 0.0329(4) -0.0002(3) -0.0029(4) -0.0317(4)
Al3 0.0345(4) 0.0379(4) 0.0305(4) -0.0053(3) 0.0016(3) -0.0189(3)
Ga2 0.0360(4) 0.0288(3) 0.0339(3) -0.0053(2) 0.0032(3) -0.0112(3)
Al9 0.0269(10) 0.0397(10) 0.0322(9) 0.0012(7) -0.0021(8) -0.0073(9)
Al10 0.0324(17) 0.0310(12) 0.0306(11) 0.0017(8) -0.0045(16) -0.0132(16)
Al11 0.031(2) 0.0396(14) 0.0278(11) -0.0011(9) 0.0011(18) -0.0129(19)
Al4 0.0312(4) 0.0252(3) 0.0398(4) -0.0037(3) -0.0034(3) -0.0143(3)
Al5 0.0258(3) 0.0226(3) 0.0424(4) -0.0035(3) 0.0022(3) -0.0107(3)
O1_1 0.039(2) 0.0262(19) 0.040(3) -0.0085(17) 0.0031(19) -0.0171(18)
C1_1 0.042(3) 0.032(3) 0.048(3) -0.003(2) -0.006(2) -0.022(2)
C2_1 0.050(3) 0.038(3) 0.071(3) -0.014(3) -0.005(3) -0.020(3)
F1_1 0.048(3) 0.041(3) 0.123(6) -0.019(3) -0.008(3) -0.012(2)
F2_1 0.061(3) 0.045(3) 0.097(4) -0.021(3) -0.015(3) -0.030(2)
F3_1 0.079(3) 0.064(3) 0.058(2) -0.0255(19) -0.005(2) -0.031(2)
C3_1 0.049(3) 0.037(3) 0.058(4) -0.008(3) 0.000(3) -0.026(3)
F4_1 0.049(4) 0.048(3) 0.097(5) -0.028(3) 0.025(4) -0.032(3)
F5_1 0.047(2) 0.059(3) 0.077(3) -0.005(2) -0.0232(18) -0.0189(19)
F6_1 0.068(3) 0.061(3) 0.080(4) -0.008(3) 0.007(3) -0.048(3)
C4_1 0.070(4) 0.045(3) 0.061(3) 0.007(3) -0.018(3) -0.034(3)
F7_1 0.113(4) 0.071(3) 0.0416(19) 0.0037(16) -0.0057(19) -0.063(3)
F8_1 0.113(4) 0.045(3) 0.088(5) 0.024(3) -0.028(3) -0.049(3)
F9_1 0.074(3) 0.066(3) 0.089(4) 0.021(3) -0.047(3) -0.033(3)
O1_2 0.0469(18) 0.041(2) 0.0354(16) -0.0080(15) 0.0030(13) -0.0242(16)
C1_2 0.062(3) 0.056(3) 0.042(3) -0.014(2) 0.007(2) -0.037(2)
C2_2 0.099(4) 0.090(4) 0.040(3) -0.011(3) 0.000(3) -0.065(3)
F1_2 0.108(3) 0.099(3) 0.049(2) -0.0078(19) 0.017(2) -0.069(2)
F2_2 0.198(5) 0.148(4) 0.044(2) -0.021(2) -0.012(2) -0.120(4)
F3_2 0.077(3) 0.101(5) 0.058(3) 0.018(3) -0.025(2) -0.048(3)
C3_2 0.103(4) 0.070(3) 0.059(3) -0.016(3) 0.000(3) -0.060(3)
F4_2 0.125(3) 0.075(2) 0.066(2) -0.0060(16) 0.0018(19) -0.075(2)
F5_2 0.104(3) 0.130(3) 0.076(3) -0.010(3) -0.010(2) -0.091(3)
F6_2 0.180(5) 0.102(3) 0.087(3) -0.038(3) 0.007(3) -0.103(3)
C4_2 0.082(4) 0.069(4) 0.064(4) -0.033(3) 0.021(3) -0.034(3)
F7_2 0.097(3) 0.051(2) 0.090(4) -0.031(2) 0.015(3) -0.014(2)
F8_2 0.138(4) 0.096(4) 0.078(3) -0.061(3) 0.052(3) -0.050(3)
F9_2 0.057(3) 0.085(3) 0.105(5) -0.042(4) 0.032(3) -0.033(3)
O1_3 0.031(2) 0.035(3) 0.036(3) -0.001(2) 0.0027(17) -0.016(2)
C1_3 0.026(2) 0.043(3) 0.052(3) -0.003(2) 0.006(2) -0.011(2)
C2_3 0.035(3) 0.057(4) 0.083(4) 0.005(3) 0.009(3) -0.018(3)
F1_3 0.057(2) 0.091(3) 0.060(2) 0.013(2) 0.0107(16) -0.020(2)
F2_3 0.0346(17) 0.089(3) 0.126(4) 0.014(3) 0.0196(19) -0.0268(19)
F3_3 0.068(2) 0.060(2) 0.130(4) -0.008(2) 0.022(2) -0.042(2)
C3_3 0.039(3) 0.092(4) 0.067(3) 0.004(3) 0.001(2) -0.023(3)
F4_3 0.058(2) 0.096(3) 0.059(2) 0.023(2) -0.0093(16) -0.021(2)
F5_3 0.092(4) 0.162(5) 0.103(4) -0.014(3) -0.026(3) -0.083(4)
F6_3 0.0350(18) 0.116(4) 0.104(3) 0.037(3) -0.0104(18) -0.010(2)
C4_3 0.042(3) 0.050(3) 0.081(4) -0.018(3) 0.019(2) -0.010(2)
F7_3 0.068(3) 0.0353(18) 0.142(5) -0.013(2) 0.038(3) -0.0164(18)
F8_3 0.0538(19) 0.073(2) 0.102(3) -0.032(2) 0.0368(19) -0.0130(18)
F9_3 0.064(2) 0.091(3) 0.084(2) -0.046(2) 0.0142(18) -0.032(2)
O1_4 0.026(3) 0.027(3) 0.042(2) -0.002(2) 0.002(2) -0.004(3)
C1_4 0.037(3) 0.030(2) 0.047(3) 0.0050(19) -0.004(2) -0.011(2)
C2_4 0.070(3) 0.049(3) 0.051(3) -0.003(2) -0.017(3) -0.013(3)
F1_4 0.104(3) 0.088(3) 0.097(3) -0.007(2) -0.039(2) -0.057(3)
F2_4 0.095(3) 0.077(3) 0.0485(19) 0.0045(17) -0.0261(18) -0.014(2)
F3_4 0.097(3) 0.052(2) 0.052(3) -0.014(2) -0.018(2) 0.000(3)
C3_4 0.046(3) 0.044(3) 0.069(3) 0.010(2) 0.003(2) -0.018(2)
F4_4 0.106(4) 0.077(3) 0.102(3) 0.007(3) -0.010(3) -0.071(3)
F5_4 0.048(3) 0.077(5) 0.095(4) 0.022(3) 0.019(2) -0.013(3)
F6_4 0.068(2) 0.0391(17) 0.083(3) 0.0214(17) 0.0118(19) -0.0120(15)
C4_4 0.036(3) 0.045(4) 0.064(4) 0.007(3) 0.000(3) -0.010(3)
F7_4 0.067(2) 0.0357(16) 0.079(2) -0.0096(15) 0.0126(17) -0.0038(14)
F8_4 0.041(2) 0.083(3) 0.069(2) 0.020(2) -0.0133(17) -0.0027(19)
F9_4 0.0400(19) 0.071(3) 0.086(3) 0.015(2) -0.0027(17) -0.0268(19)
O1_5 0.0497(13) 0.0292(10) 0.0504(15) -0.0108(10) -0.0049(12) -0.0167(9)
C1_5 0.0591(16) 0.0283(12) 0.0553(16) -0.0108(12) -0.0150(13) -0.0149(12)
C2_5 0.0582(18) 0.0489(18) 0.075(2) -0.0318(16) -0.0142(16) -0.0089(14)
F1_5 0.0644(16) 0.0766(19) 0.095(2) -0.0403(16) -0.0352(14) 0.0037(13)
F2_5 0.0821(19) 0.0418(12) 0.0822(17) -0.0313(11) -0.0152(14) -0.0023(11)
F3_5 0.0576(13) 0.0703(15) 0.126(2) -0.0456(15) 0.0113(14) -0.0233(12)
C3_5 0.0720(19) 0.0358(15) 0.0607(18) -0.0123(14) -0.0209(15) -0.0154(14)
F4_5 0.0708(13) 0.0536(12) 0.0727(15) -0.0106(10) -0.0324(11) -0.0170(10)
F5_5 0.1073(19) 0.0701(16) 0.0521(13) -0.0183(12) -0.0061(12) -0.0334(15)
F6_5 0.1080(19) 0.0459(12) 0.0922(18) -0.0217(12) -0.0432(15) -0.0261(12)
C4_5 0.079(2) 0.0341(14) 0.063(2) -0.0044(15) -0.0166(17) -0.0258(15)
F7_5 0.0822(15) 0.0520(12) 0.0921(18) -0.0054(12) -0.0058(13) -0.0415(12)
F8_5 0.1089(19) 0.0299(10) 0.098(2) 0.0007(11) -0.0205(16) -0.0270(11)
F9_5 0.115(2) 0.0516(12) 0.0538(12) 0.0004(10) -0.0143(12) -0.0413(13)
O1_6 0.038(2) 0.025(2) 0.0356(19) -0.0049(14) 0.0007(17) -0.0159(18)
C1_6 0.0354(18) 0.0330(19) 0.0352(19) -0.0031(16) 0.0040(16) -0.0181(16)
C2_6 0.049(2) 0.049(2) 0.041(2) 0.0008(18) -0.0043(18) -0.028(2)
F1_6 0.0377(13) 0.0613(17) 0.0617(17) 0.0031(13) -0.0103(11) -0.0162(12)
F2_6 0.065(4) 0.071(3) 0.037(2) 0.004(2) -0.0114(19) -0.036(2)
F3_6 0.083(3) 0.061(3) 0.055(2) -0.004(2) -0.016(3) -0.048(3)
C3_6 0.045(2) 0.061(3) 0.042(3) -0.004(2) 0.0052(19) -0.019(2)
F4_6 0.0330(15) 0.098(3) 0.067(2) 0.003(2) -0.0016(14) -0.016(2)
F5_6 0.073(2) 0.0578(17) 0.0605(18) -0.0229(14) 0.0195(16) -0.0132(15)
F6_6 0.059(4) 0.099(4) 0.052(2) -0.004(2) 0.012(2) -0.052(4)
C4_6 0.065(3) 0.042(2) 0.048(2) 0.0011(18) -0.004(2) -0.033(2)
F7_6 0.093(2) 0.082(2) 0.0621(17) 0.0062(15) -0.0176(16) -0.070(2)
F8_6 0.098(3) 0.044(3) 0.057(2) 0.0116(18) -0.009(2) -0.043(3)
F9_6 0.076(2) 0.0333(16) 0.0572(19) -0.0104(13) 0.0048(17) -0.0165(17)
O1_7 0.042(2) 0.034(3) 0.037(2) -0.0005(18) -0.0011(18) -0.027(2)
C1_7 0.060(3) 0.039(2) 0.037(2) -0.003(2) -0.003(2) -0.033(2)
C2_7 0.053(3) 0.054(3) 0.043(4) -0.002(3) -0.007(2) -0.034(2)
F1_7 0.058(3) 0.050(3) 0.067(4) -0.013(2) -0.011(3) -0.020(2)
F2_7 0.065(3) 0.095(4) 0.058(3) -0.008(3) -0.012(2) -0.053(3)
F3_7 0.044(3) 0.093(5) 0.044(2) -0.010(3) -0.001(2) -0.036(3)
C3_7 0.079(4) 0.046(3) 0.057(3) -0.002(3) -0.020(3) -0.038(3)
F4_7 0.086(4) 0.041(2) 0.088(4) -0.015(2) -0.021(3) -0.027(3)
F5_7 0.105(5) 0.073(3) 0.064(3) 0.013(2) -0.028(3) -0.075(4)
F6_7 0.103(5) 0.058(4) 0.067(3) -0.010(2) -0.029(3) -0.043(4)
C4_7 0.057(3) 0.047(3) 0.043(3) 0.000(2) -0.005(2) -0.025(3)
F7_7 0.075(3) 0.071(4) 0.037(3) -0.008(3) 0.007(2) -0.016(3)
F8_7 0.069(3) 0.064(3) 0.038(2) 0.000(2) -0.012(2) -0.036(3)
F9_7 0.064(3) 0.057(3) 0.052(2) 0.022(2) -0.017(2) -0.041(3)
O1_8 0.0321(12) 0.0461(14) 0.060(2) -0.0014(16) -0.0037(13) -0.0217(11)
C1_8 0.0341(14) 0.0441(16) 0.0708(19) 0.0095(14) -0.0018(14) -0.0199(13)
C2_8 0.0378(17) 0.0486(19) 0.084(2) 0.0114(19) -0.0141(17) -0.0200(16)
F1_8 0.0549(16) 0.0506(15) 0.131(3) 0.0087(16) -0.0200(17) -0.0346(13)
F2_8 0.0338(12) 0.089(3) 0.116(3) 0.0160(19) -0.0228(14) -0.0231(14)
F3_8 0.0605(17) 0.075(2) 0.0767(17) 0.0089(15) -0.0253(13) -0.0308(16)
C3_8 0.0516(19) 0.0449(18) 0.079(2) 0.0033(18) 0.0085(17) -0.0181(15)
F4_8 0.066(2) 0.0532(17) 0.114(3) -0.0278(18) 0.019(2) -0.0286(17)
F5_8 0.075(2) 0.0425(14) 0.0759(19) 0.0193(13) 0.0013(15) -0.0144(14)
F6_8 0.0561(16) 0.0467(14) 0.107(3) -0.0004(16) 0.0240(16) -0.0076(12)
C4_8 0.0488(19) 0.054(2) 0.068(2) 0.0107(18) 0.0044(18) -0.0158(17)
F7_8 0.070(2) 0.084(3) 0.062(2) -0.0023(18) 0.0031(17) -0.023(2)
F8_8 0.0513(17) 0.063(2) 0.093(3) 0.0206(19) 0.0094(15) -0.0211(16)
F9_8 0.057(2) 0.0540(15) 0.070(2) 0.0195(13) -0.0056(17) -0.0100(14)
O1_10 0.034(6) 0.023(4) 0.056(6) 0.008(4) -0.006(5) -0.004(4)
C1_10 0.029(4) 0.033(4) 0.053(4) 0.004(3) -0.002(3) -0.010(3)
C2_10 0.055(4) 0.053(4) 0.055(4) 0.005(3) -0.001(3) -0.007(4)
F1_10 0.052(4) 0.089(8) 0.061(5) 0.025(5) 0.012(3) -0.011(5)
F2_10 0.078(4) 0.089(5) 0.059(3) 0.023(3) -0.007(3) -0.020(4)
F3_10 0.096(7) 0.078(5) 0.073(6) -0.026(5) 0.002(5) -0.024(6)
C3_10 0.037(4) 0.034(4) 0.070(5) 0.013(4) -0.009(4) -0.007(4)
F4_10 0.033(3) 0.058(4) 0.079(4) 0.010(3) 0.012(3) -0.008(3)
F5_10 0.050(3) 0.063(3) 0.118(5) -0.005(3) -0.024(3) -0.022(3)
F6_10 0.036(3) 0.041(3) 0.094(5) 0.022(3) -0.014(3) -0.003(2)
C4_10 0.043(4) 0.031(4) 0.092(5) 0.001(4) 0.001(4) -0.018(3)
F7_10 0.077(4) 0.052(3) 0.108(5) -0.027(3) 0.009(3) -0.023(3)
F8_10 0.063(3) 0.041(3) 0.116(5) 0.018(3) 0.007(3) -0.027(3)
F9_10 0.053(3) 0.048(3) 0.135(6) -0.003(3) -0.018(3) -0.027(3)
O1_11 0.042(3) 0.026(3) 0.046(4) -0.001(3) -0.007(3) -0.020(2)
C1_11 0.052(4) 0.031(4) 0.045(4) -0.004(3) -0.008(3) -0.026(3)
C2_11 0.057(4) 0.052(5) 0.066(5) -0.016(4) -0.001(4) -0.030(4)
F1_11 0.057(5) 0.074(8) 0.087(7) -0.024(6) 0.003(4) -0.008(5)
F2_11 0.089(5) 0.079(5) 0.069(5) -0.030(4) -0.007(4) -0.050(4)
F3_11 0.096(5) 0.086(4) 0.049(3) -0.021(3) 0.013(3) -0.060(4)
C3_11 0.046(4) 0.044(5) 0.063(5) -0.008(4) -0.004(4) -0.025(4)
F4_11 0.051(7) 0.060(5) 0.078(6) -0.025(5) -0.007(5) -0.032(5)
F5_11 0.082(4) 0.046(3) 0.080(4) 0.015(3) -0.047(3) -0.035(3)
F6_11 0.060(4) 0.069(4) 0.103(6) -0.009(4) -0.010(4) -0.045(3)
C4_11 0.078(5) 0.044(4) 0.063(4) 0.008(3) -0.016(4) -0.037(4)
F7_11 0.122(5) 0.089(5) 0.057(4) 0.004(3) 0.005(4) -0.072(4)
F8_11 0.118(5) 0.047(3) 0.079(5) 0.008(3) -0.023(4) -0.058(4)
F9_11 0.092(5) 0.050(4) 0.094(6) 0.028(4) -0.050(4) -0.032(4)
O1_12 0.047(3) 0.045(4) 0.036(3) -0.015(3) 0.006(2) -0.027(3)
C1_12 0.063(4) 0.056(4) 0.043(4) -0.022(4) 0.011(4) -0.039(4)
C2_12 0.075(5) 0.063(5) 0.057(5) -0.026(4) 0.008(4) -0.042(4)
F1_12 0.071(4) 0.092(5) 0.077(5) -0.028(4) -0.003(4) -0.053(3)
F2_12 0.108(5) 0.099(5) 0.071(4) -0.052(4) 0.019(4) -0.065(4)
F3_12 0.098(5) 0.069(5) 0.082(5) -0.015(4) 0.010(5) -0.057(4)
C3_12 0.069(5) 0.056(5) 0.071(6) -0.026(5) 0.023(5) -0.037(4)
F4_12 0.048(6) 0.093(7) 0.095(8) -0.046(6) 0.028(5) -0.044(5)
F5_12 0.064(4) 0.054(4) 0.107(8) -0.020(5) 0.019(6) -0.022(3)
F6_12 0.084(5) 0.104(7) 0.081(5) -0.043(5) 0.048(4) -0.046(5)
C4_12 0.089(6) 0.063(5) 0.049(5) -0.011(4) 0.007(5) -0.045(4)
F7_12 0.122(6) 0.073(4) 0.063(5) -0.004(4) 0.012(4) -0.071(4)
F8_12 0.145(7) 0.114(6) 0.044(4) -0.007(4) -0.004(4) -0.083(6)
F9_12 0.089(7) 0.044(4) 0.119(12) -0.003(6) 0.012(7) -0.013(4)
O1_13 0.026(3) 0.042(7) 0.054(6) -0.005(5) 0.003(3) -0.009(3)
C1_13 0.025(3) 0.049(4) 0.056(4) -0.017(3) 0.010(3) -0.018(3)
C2_13 0.035(4) 0.075(5) 0.075(5) -0.035(4) 0.008(4) -0.021(4)
F1_13 0.064(4) 0.130(6) 0.060(3) -0.020(4) -0.015(3) -0.037(4)
F2_13 0.041(3) 0.112(5) 0.154(7) -0.059(5) 0.014(4) -0.044(3)
F3_13 0.058(3) 0.065(3) 0.149(6) -0.050(4) 0.001(4) -0.034(3)
C3_13 0.040(4) 0.084(6) 0.061(4) -0.007(5) 0.009(3) -0.011(4)
F4_13 0.063(4) 0.120(6) 0.052(3) -0.026(4) 0.003(3) -0.014(4)
F5_13 0.067(5) 0.091(6) 0.125(9) 0.037(6) 0.008(5) -0.036(5)
F6_13 0.039(3) 0.150(8) 0.071(4) -0.013(5) 0.021(3) -0.004(4)
C4_13 0.038(4) 0.053(4) 0.093(5) -0.016(4) -0.007(4) -0.010(3)
F7_13 0.075(6) 0.077(6) 0.138(7) -0.055(6) -0.003(5) -0.026(5)
F8_13 0.042(3) 0.063(4) 0.117(6) -0.005(4) -0.012(3) -0.005(3)
F9_13 0.057(3) 0.052(3) 0.126(5) 0.023(3) -0.022(3) -0.019(3)
O1_14 0.045(7) 0.035(7) 0.039(6) -0.003(5) 0.001(6) -0.024(6)
C1_14 0.047(4) 0.036(4) 0.039(5) 0.000(4) -0.004(4) -0.025(4)
C2_14 0.076(5) 0.038(5) 0.054(6) 0.005(4) 0.009(5) -0.025(5)
F1_14 0.067(5) 0.045(5) 0.075(7) 0.011(5) 0.013(5) -0.010(4)
F2_14 0.100(10) 0.046(8) 0.082(9) 0.022(7) 0.015(9) -0.037(8)
F3_14 0.103(9) 0.031(6) 0.069(6) -0.010(5) 0.011(6) -0.031(7)
C3_14 0.049(5) 0.063(5) 0.048(6) 0.000(5) 0.002(5) -0.031(4)
F4_14 0.031(5) 0.061(6) 0.073(8) 0.010(5) -0.015(5) -0.017(5)
F5_14 0.074(7) 0.116(8) 0.058(6) -0.013(6) 0.011(5) -0.074(6)
F6_14 0.034(6) 0.076(9) 0.050(6) 0.007(6) 0.006(5) 0.001(6)
C4_14 0.050(5) 0.049(5) 0.040(5) 0.004(4) -0.010(5) -0.029(5)
F7_14 0.078(7) 0.058(5) 0.055(5) -0.018(4) -0.005(5) -0.034(5)
F8_14 0.058(9) 0.086(10) 0.038(8) 0.019(8) -0.005(7) -0.034(7)
F9_14 0.050(6) 0.079(11) 0.054(8) 0.005(8) -0.014(6) -0.042(7)
O1_15 0.059(5) 0.050(7) 0.046(5) -0.006(5) -0.003(4) -0.035(5)
C1_15 0.069(5) 0.046(4) 0.049(4) -0.007(4) -0.013(4) -0.034(4)
C2_15 0.077(6) 0.056(6) 0.050(5) 0.004(5) -0.018(4) -0.024(5)
F1_15 0.108(8) 0.074(8) 0.050(7) 0.000(6) -0.012(6) -0.004(6)
F2_15 0.089(9) 0.097(9) 0.050(6) 0.001(6) -0.022(6) -0.034(7)
F3_15 0.084(9) 0.067(7) 0.113(9) 0.023(6) -0.024(7) -0.038(7)
C3_15 0.063(5) 0.062(6) 0.052(6) -0.005(5) -0.019(4) -0.033(4)
F4_15 0.062(7) 0.090(10) 0.055(6) -0.012(6) -0.014(5) -0.026(6)
F5_15 0.058(8) 0.057(5) 0.072(8) 0.004(5) -0.019(7) -0.021(5)
F6_15 0.081(6) 0.121(11) 0.075(9) 0.002(7) -0.027(6) -0.070(7)
C4_15 0.083(6) 0.049(5) 0.064(5) -0.007(5) -0.019(5) -0.041(4)
F7_15 0.093(8) 0.094(9) 0.077(6) 0.017(6) -0.023(6) -0.065(7)
F8_15 0.114(11) 0.046(7) 0.080(7) -0.010(5) -0.042(8) -0.042(8)
F9_15 0.095(7) 0.045(5) 0.094(7) -0.008(4) -0.026(7) -0.037(6)
C1_18 0.016(2) 0.048(3) 0.046(3) 0.005(2) -0.002(2) 0.005(2)
C2_18 0.026(3) 0.038(3) 0.040(3) 0.000(2) -0.008(2) 0.000(2)
C3_18 0.043(5) 0.040(3) 0.045(3) -0.001(3) -0.019(3) -0.003(3)
C4_18 0.035(4) 0.054(4) 0.048(4) -0.018(3) -0.011(3) 0.007(3)
C5_18 0.020(3) 0.068(4) 0.039(3) 0.001(3) -0.001(2) 0.011(3)
C6_18 0.041(4) 0.123(8) 0.042(4) 0.008(4) 0.002(3) 0.007(5)
C7_18 0.076(10) 0.082(7) 0.070(7) -0.041(5) -0.040(6) 0.007(6)
C8_18 0.071(12) 0.048(7) 0.068(7) 0.004(5) -0.032(6) -0.022(7)
C9_18 0.046(3) 0.046(4) 0.041(4) -0.002(3) -0.012(3) -0.013(3)
C10_18 0.031(3) 0.046(3) 0.077(5) 0.012(3) 0.005(3) -0.005(3)
C1_19 0.072(8) 0.075(6) 0.061(5) -0.028(4) 0.004(5) -0.031(6)
C2_19 0.066(7) 0.049(5) 0.056(4) -0.015(3) 0.008(5) -0.028(5)
C3_19 0.132(9) 0.068(6) 0.036(4) -0.015(3) 0.014(5) -0.060(7)
C4_19 0.193(12) 0.080(6) 0.049(4) -0.004(4) 0.003(7) -0.078(8)
C5_19 0.140(10) 0.107(7) 0.037(4) -0.017(4) 0.016(6) -0.060(8)
C6_19 0.25(2) 0.168(16) 0.033(5) -0.008(6) 0.018(9) -0.082(17)
C7_19 0.38(3) 0.125(11) 0.113(11) 0.006(9) -0.006(17) -0.168(17)
C8_19 0.226(19) 0.097(11) 0.052(5) -0.014(6) -0.016(9) -0.081(13)
C9_19 0.050(7) 0.041(6) 0.104(11) 0.011(6) -0.013(6) -0.012(5)
C10_19 0.090(13) 0.089(9) 0.128(13) -0.064(9) -0.048(9) -0.002(8)
C1_20 0.076(6) 0.042(5) 0.051(6) 0.013(4) -0.003(4) -0.005(4)
C2_20 0.136(9) 0.024(5) 0.036(5) -0.003(4) -0.007(5) -0.029(6)
C3_20 0.105(6) 0.043(5) 0.038(4) 0.004(3) -0.019(4) -0.042(5)
C4_20 0.048(3) 0.034(4) 0.031(3) 0.004(3) -0.010(2) -0.018(3)
C5_20 0.052(4) 0.033(4) 0.044(4) 0.007(3) -0.013(3) -0.015(4)
C6_20 0.091(7) 0.079(6) 0.072(6) 0.033(5) -0.047(5) -0.056(6)
C7_20 0.068(5) 0.063(5) 0.033(4) 0.006(3) 0.002(3) -0.019(4)
C8_20 0.193(12) 0.147(11) 0.078(7) 0.047(7) -0.065(8) -0.148(11)
C9_20 0.26(2) 0.043(6) 0.054(6) -0.012(4) -0.024(11) -0.040(13)
C10_20 0.088(7) 0.077(10) 0.095(11) 0.029(7) 0.007(7) 0.006(6)
C1_21 0.153(10) 0.040(6) 0.059(6) 0.023(4) -0.059(6) -0.045(8)
C2_21 0.084(6) 0.049(6) 0.045(5) 0.016(4) -0.018(4) -0.035(6)
C3_21 0.064(5) 0.044(7) 0.051(6) -0.003(5) -0.004(4) -0.030(5)
C4_21 0.130(9) 0.044(6) 0.057(7) -0.008(5) 0.027(6) -0.050(7)
C5_21 0.184(12) 0.038(5) 0.034(4) 0.003(4) -0.011(7) -0.043(9)
C6_21 0.33(2) 0.062(7) 0.043(5) -0.005(5) 0.007(11) -0.033(14)
C7_21 0.144(11) 0.088(8) 0.181(16) -0.026(10) 0.108(11) -0.064(9)
C8_21 0.072(5) 0.057(6) 0.078(8) -0.030(6) -0.009(4) -0.024(4)
C9_21 0.061(5) 0.084(9) 0.100(9) 0.040(6) -0.021(5) -0.035(6)
C10_21 0.27(2) 0.114(12) 0.162(17) 0.065(11) -0.159(16) -0.128(16)
C1_22 0.092(8) 0.041(4) 0.034(5) -0.002(3) 0.001(5) -0.036(5)
C2_22 0.084(7) 0.055(5) 0.024(4) 0.003(4) -0.007(4) -0.049(5)
C3_22 0.071(5) 0.041(4) 0.026(5) -0.003(4) 0.008(4) -0.031(4)
C4_22 0.078(6) 0.055(5) 0.026(5) -0.015(4) 0.008(5) -0.041(4)
C5_22 0.073(6) 0.063(6) 0.035(5) -0.007(4) 0.002(4) -0.032(4)
C6_22 0.078(7) 0.097(10) 0.068(7) 0.019(7) 0.003(6) -0.026(6)
C7_22 0.115(10) 0.114(11) 0.047(5) -0.022(7) 0.004(6) -0.087(10)
C8_22 0.092(7) 0.050(5) 0.052(7) 0.013(5) 0.007(7) -0.030(5)
C9_22 0.102(11) 0.111(12) 0.036(5) 0.005(7) -0.011(6) -0.077(10)
C10_22 0.149(16) 0.058(6) 0.065(8) -0.022(5) 0.037(10) -0.065(9)
C1_23 0.051(4) 0.046(4) 0.040(6) 0.007(4) -0.010(4) -0.017(3)
C2_23 0.043(4) 0.049(5) 0.033(5) -0.009(4) 0.003(3) -0.020(3)
C3_23 0.052(4) 0.052(5) 0.026(5) 0.001(4) 0.004(3) -0.011(4)
C4_23 0.086(7) 0.040(4) 0.028(5) 0.006(4) 0.008(5) -0.024(4)
C5_23 0.082(7) 0.064(6) 0.035(7) -0.007(6) 0.002(6) -0.043(5)
C6_23 0.138(14) 0.125(15) 0.096(11) -0.029(11) -0.005(10) -0.091(13)
C7_23 0.167(18) 0.044(5) 0.073(9) -0.008(6) 0.063(11) -0.023(7)
C8_23 0.053(4) 0.104(11) 0.043(5) 0.000(8) -0.004(4) -0.016(6)
C9_23 0.088(8) 0.067(7) 0.086(10) -0.033(7) 0.022(7) -0.047(6)
C10_23 0.049(5) 0.094(9) 0.090(10) 0.033(8) -0.010(5) -0.011(6)
O1_17 0.041(3) 0.051(4) 0.070(5) 0.002(4) 0.004(4) -0.021(3)
C1_17 0.042(3) 0.052(3) 0.073(3) 0.007(3) 0.004(2) -0.020(2)
C2_17 0.048(3) 0.060(3) 0.081(3) 0.006(3) -0.003(3) -0.020(3)
F1_17 0.067(6) 0.071(4) 0.118(6) 0.003(5) 0.000(5) -0.036(4)
F2_17 0.045(4) 0.075(5) 0.084(6) 0.010(6) -0.007(4) -0.014(4)
F3_17 0.059(5) 0.066(5) 0.076(4) 0.006(4) -0.005(4) -0.015(5)
C3_17 0.046(3) 0.051(3) 0.081(4) 0.003(3) 0.007(3) -0.018(3)
F4_17 0.059(5) 0.058(6) 0.090(7) -0.018(6) 0.005(5) -0.023(5)
F5_17 0.064(6) 0.055(5) 0.085(5) 0.013(5) 0.005(4) -0.012(5)
F6_17 0.056(5) 0.061(6) 0.087(6) -0.014(5) 0.012(5) -0.018(5)
C4_17 0.048(3) 0.058(3) 0.075(3) 0.013(3) 0.004(3) -0.020(3)
F7_17 0.059(6) 0.071(6) 0.080(6) 0.008(6) -0.003(5) -0.021(5)
F8_17 0.051(4) 0.056(7) 0.074(7) 0.019(6) 0.008(4) -0.023(4)
F9_17 0.056(7) 0.057(4) 0.091(7) 0.016(4) 0.004(6) -0.017(4)
O1_26 0.040(4) 0.050(5) 0.071(5) 0.005(5) -0.001(4) -0.020(4)
C1_26 0.042(3) 0.052(3) 0.077(3) 0.008(3) 0.002(3) -0.020(2)
C2_26 0.051(3) 0.052(3) 0.080(4) 0.005(3) 0.001(3) -0.016(3)
F1_26 0.060(8) 0.057(8) 0.079(5) 0.010(5) 0.001(6) -0.008(8)
F2_26 0.053(4) 0.055(7) 0.087(8) 0.006(7) 0.000(5) -0.013(5)
F3_26 0.056(6) 0.054(5) 0.091(6) -0.005(6) 0.002(6) -0.015(5)
C3_26 0.050(3) 0.056(4) 0.076(3) 0.007(3) 0.003(3) -0.019(3)
F4_26 0.062(6) 0.063(5) 0.081(7) 0.011(6) 0.004(7) -0.011(6)
F5_26 0.057(6) 0.064(5) 0.090(6) -0.009(5) 0.014(6) -0.024(5)
F6_26 0.054(5) 0.064(7) 0.078(7) 0.009(7) 0.004(5) -0.022(5)
C4_26 0.044(3) 0.058(4) 0.086(4) 0.008(3) -0.004(4) -0.023(3)
F7_26 0.050(7) 0.058(6) 0.088(6) 0.008(5) -0.012(6) -0.033(5)
F8_26 0.044(4) 0.067(7) 0.101(8) 0.006(7) -0.008(5) -0.025(4)
F9_26 0.060(7) 0.072(7) 0.090(5) 0.000(5) -0.009(5) -0.020(6)
C1_24 0.0440(14) 0.0349(13) 0.0378(14) 0.0001(11) 0.0054(11) -0.0186(11)
C2_24 0.0340(12) 0.0357(13) 0.0366(13) -0.0038(10) 0.0033(10) -0.0190(11)
C3_24 0.0389(13) 0.0406(13) 0.0382(14) -0.0110(11) 0.0102(11) -0.0230(11)
C4_24 0.0437(15) 0.0678(18) 0.0303(13) -0.0123(12) 0.0066(11) -0.0350(14)
C5_24 0.0347(14) 0.0666(19) 0.0323(14) 0.0055(13) -0.0007(11) -0.0188(13)
C6_24 0.0435(18) 0.102(3) 0.052(2) 0.017(2) -0.0065(15) -0.0130(19)
C7_24 0.073(2) 0.118(3) 0.058(2) -0.037(2) 0.0105(18) -0.067(3)
C8_24 0.0508(18) 0.0419(16) 0.080(2) -0.0162(16) 0.0145(16) -0.0206(14)
C9_24 0.0425(16) 0.066(2) 0.0585(19) -0.0048(15) -0.0040(14) -0.0321(15)
C10_24 0.086(3) 0.0373(16) 0.079(3) -0.0046(16) 0.015(2) -0.0307(17)
C1_27 0.080(2) 0.0567(19) 0.0508(17) -0.0081(14) 0.0106(16) -0.0476(18)
C2_27 0.071(2) 0.0487(17) 0.0516(17) -0.0060(14) 0.0043(15) -0.0390(16)
C3_27 0.074(2) 0.0410(17) 0.069(2) 0.0024(15) -0.0077(17) -0.0278(16)
C4_27 0.105(3) 0.0492(18) 0.0435(17) 0.0114(14) -0.0145(17) -0.040(2)
C5_27 0.091(3) 0.058(2) 0.0465(17) 0.0007(15) 0.0054(17) -0.047(2)
C6_27 0.111(3) 0.095(3) 0.054(2) -0.009(2) 0.022(2) -0.063(3)
C7_27 0.134(4) 0.091(3) 0.064(3) 0.025(2) -0.042(3) -0.053(3)
C8_27 0.075(3) 0.064(3) 0.132(4) -0.007(3) -0.013(3) -0.027(2)
C9_27 0.103(3) 0.086(3) 0.064(2) -0.030(2) 0.023(2) -0.066(3)
C10_27 0.086(3) 0.095(3) 0.078(3) -0.026(2) 0.009(2) -0.063(3)
C1_28 0.0389(16) 0.081(2) 0.0594(19) -0.0054(17) 0.0064(14) -0.0335(16)
C2_28 0.0352(15) 0.092(3) 0.0498(18) 0.0012(17) 0.0002(13) -0.0291(17)
C3_28 0.0379(16) 0.064(2) 0.069(2) 0.0053(17) 0.0032(15) -0.0183(15)
C4_28 0.0419(16) 0.066(2) 0.061(2) -0.0163(16) 0.0060(14) -0.0184(15)
C5_28 0.0410(16) 0.075(2) 0.0505(18) -0.0060(16) 0.0097(13) -0.0254(16)
C6_28 0.077(3) 0.110(4) 0.051(2) -0.006(2) 0.0191(19) -0.044(3)
C7_28 0.068(3) 0.091(3) 0.095(3) -0.045(3) 0.010(2) -0.029(2)
C8_28 0.070(3) 0.073(3) 0.119(4) 0.022(3) 0.004(3) -0.027(2)
C9_28 0.060(2) 0.156(5) 0.055(2) 0.005(3) -0.0122(18) -0.048(3)
C10_28 0.069(3) 0.121(4) 0.103(4) -0.021(3) 0.009(2) -0.065(3)
C1_30 0.103(4) 0.142(3) 0.093(3) -0.032(2) 0.002(3) -0.052(3)
C2_30 0.081(4) 0.152(3) 0.076(3) -0.023(2) 0.001(3) -0.048(3)
C3_30 0.056(3) 0.136(3) 0.080(3) -0.011(2) -0.001(3) -0.045(3)
C4_30 0.061(3) 0.128(4) 0.081(3) -0.018(3) -0.007(3) -0.033(3)
C5_30 0.081(4) 0.135(4) 0.075(3) -0.011(2) -0.009(3) -0.039(3)
C6_30 0.100(4) 0.133(4) 0.095(3) -0.018(3) 0.002(3) -0.046(3)
F1_30 0.200(7) 0.177(5) 0.158(5) -0.073(4) 0.006(5) -0.086(5)
F2_30 0.071(3) 0.146(4) 0.134(5) 0.012(3) 0.007(3) -0.051(3)
C1_16 0.100(5) 0.085(4) 0.070(4) 0.005(3) -0.006(3) -0.047(4)
C2_16 0.089(5) 0.092(4) 0.066(4) 0.015(3) -0.019(4) -0.049(4)
C3_16 0.118(6) 0.098(4) 0.072(4) 0.005(3) -0.019(4) -0.058(4)
C4_16 0.107(6) 0.135(6) 0.083(5) 0.032(4) -0.010(4) -0.034(4)
C5_16 0.066(5) 0.143(6) 0.115(6) 0.061(5) 0.004(4) -0.046(4)
C6_16 0.091(5) 0.116(5) 0.112(5) 0.054(4) -0.039(4) -0.058(4)
F1_16 0.273(9) 0.097(5) 0.103(5) -0.020(3) 0.035(5) -0.023(5)
F2_16 0.240(9) 0.134(5) 0.160(7) -0.018(4) -0.069(6) -0.099(6)
C1_31 0.099(5) 0.149(4) 0.090(3) -0.028(3) -0.004(4) -0.052(4)
C2_31 0.084(5) 0.149(4) 0.083(4) -0.019(3) -0.003(4) -0.045(4)
C3_31 0.075(4) 0.139(4) 0.085(3) -0.016(3) 0.000(3) -0.046(3)
C4_31 0.074(4) 0.137(5) 0.082(3) -0.022(3) -0.004(3) -0.049(4)
C5_31 0.086(5) 0.138(5) 0.088(4) -0.018(4) -0.009(4) -0.054(4)
C6_31 0.100(5) 0.143(5) 0.095(4) -0.024(3) -0.008(4) -0.060(4)
F1_31 0.160(9) 0.184(8) 0.104(5) -0.034(6) -0.019(6) -0.083(7)
F2_31 0.096(6) 0.148(5) 0.134(7) -0.007(5) -0.001(5) -0.061(5)
O1_32 0.051(7) 0.039(6) 0.049(8) -0.003(7) -0.003(7) -0.027(6)
C1_32 0.050(5) 0.038(5) 0.054(5) -0.004(4) 0.000(4) -0.028(4)
C2_32 0.062(6) 0.048(6) 0.068(6) -0.013(5) -0.005(5) -0.025(5)
F1_32 0.081(8) 0.067(9) 0.078(9) -0.032(8) 0.012(8) -0.032(8)
F2_32 0.083(12) 0.042(7) 0.100(13) -0.015(7) -0.011(10) -0.029(8)
F3_32 0.076(7) 0.073(8) 0.072(8) -0.003(6) -0.021(6) -0.044(7)
C3_32 0.058(5) 0.045(5) 0.062(6) -0.003(5) 0.007(5) -0.033(4)
F4_32 0.078(10) 0.065(9) 0.064(7) -0.018(6) 0.017(6) -0.022(8)
F5_32 0.066(10) 0.059(9) 0.089(11) -0.004(9) -0.004(9) -0.026(7)
F6_32 0.062(9) 0.062(9) 0.076(11) -0.007(8) 0.030(8) -0.043(7)
C4_32 0.071(7) 0.044(7) 0.060(7) 0.004(5) -0.009(5) -0.024(5)
F7_32 0.083(11) 0.067(10) 0.077(10) 0.005(7) -0.029(8) -0.038(8)
F8_32 0.105(12) 0.044(9) 0.055(10) -0.001(7) -0.002(9) -0.038(8)
F9_32 0.071(8) 0.044(7) 0.086(9) 0.000(6) -0.003(7) -0.012(6)
O1_33 0.062(12) 0.028(8) 0.054(10) -0.006(8) 0.006(11) -0.022(7)
C1_33 0.065(3) 0.037(3) 0.062(3) -0.014(3) -0.013(3) -0.016(3)
C2_33 0.073(4) 0.044(4) 0.061(4) -0.013(4) -0.012(4) -0.013(4)
F1_33 0.088(6) 0.073(9) 0.077(9) -0.010(8) 0.000(7) -0.028(6)
F2_33 0.093(9) 0.057(7) 0.065(7) -0.017(7) -0.025(8) -0.016(7)
F3_33 0.087(6) 0.055(6) 0.062(8) -0.011(6) -0.024(7) -0.007(6)
C3_33 0.074(4) 0.037(4) 0.070(4) -0.012(4) -0.017(4) -0.022(3)
F4_33 0.092(8) 0.048(7) 0.074(5) -0.016(5) -0.007(5) -0.040(6)
F5_33 0.074(6) 0.051(7) 0.088(7) -0.010(7) -0.022(6) -0.024(5)
F6_33 0.092(8) 0.036(5) 0.078(8) -0.014(6) -0.024(8) -0.024(5)
C4_33 0.064(4) 0.045(4) 0.070(5) -0.022(4) -0.014(4) -0.010(3)
F7_33 0.072(9) 0.068(9) 0.070(6) -0.015(6) -0.020(6) -0.019(7)
F8_33 0.062(8) 0.057(7) 0.084(7) -0.035(6) -0.007(7) -0.009(6)
F9_33 0.062(6) 0.052(7) 0.095(9) -0.027(7) -0.013(7) -0.012(6)
O1_35 0.041(8) 0.036(7) 0.034(8) 0.000(7) -0.002(7) -0.015(6)
C1_35 0.050(5) 0.044(5) 0.043(5) 0.002(5) 0.002(5) -0.022(4)
C2_35 0.062(6) 0.046(6) 0.047(6) 0.007(5) -0.003(5) -0.022(5)
F1_35 0.071(8) 0.054(10) 0.056(11) 0.014(9) -0.003(8) -0.009(8)
F2_35 0.096(10) 0.055(10) 0.059(11) 0.004(9) 0.019(10) -0.039(9)
F3_35 0.072(10) 0.060(9) 0.045(10) 0.010(8) -0.010(9) -0.031(8)
C3_35 0.048(6) 0.061(7) 0.053(7) 0.005(6) 0.006(6) -0.023(5)
F4_35 0.046(9) 0.072(11) 0.066(9) 0.015(9) 0.005(8) -0.021(8)
F5_35 0.072(12) 0.078(12) 0.063(9) -0.011(9) 0.015(10) -0.009(10)
F6_35 0.061(10) 0.085(10) 0.083(13) 0.008(10) 0.023(10) -0.042(8)
C4_35 0.074(8) 0.046(8) 0.055(7) -0.004(6) -0.003(6) -0.030(7)
F7_35 0.098(12) 0.065(12) 0.060(10) 0.008(9) -0.016(10) -0.051(11)
F8_35 0.088(11) 0.053(9) 0.082(11) 0.004(8) -0.012(10) -0.039(8)
F9_35 0.082(9) 0.059(12) 0.057(12) -0.010(10) 0.014(9) -0.030(9)
O1_36 0.060(9) 0.047(9) 0.044(8) -0.005(7) -0.004(7) -0.029(7)
C1_36 0.071(5) 0.047(5) 0.049(5) -0.007(5) -0.012(5) -0.027(5)
C2_36 0.078(7) 0.059(6) 0.057(7) 0.003(6) -0.015(6) -0.020(6)
F1_36 0.099(12) 0.066(13) 0.064(13) 0.006(10) -0.007(11) -0.025(11)
F2_36 0.087(11) 0.083(13) 0.062(13) -0.007(11) -0.023(9) -0.021(10)
F3_36 0.097(15) 0.048(9) 0.061(11) 0.007(9) -0.018(11) -0.017(11)
C3_36 0.075(6) 0.060(6) 0.058(6) -0.004(5) -0.013(5) -0.034(5)
F4_36 0.100(14) 0.074(12) 0.082(12) 0.016(10) -0.022(11) -0.048(10)
F5_36 0.078(10) 0.080(10) 0.069(11) -0.012(9) -0.009(9) -0.029(9)
F6_36 0.099(12) 0.068(12) 0.066(10) -0.002(9) -0.019(10) -0.048(10)
C4_36 0.081(8) 0.049(8) 0.048(8) -0.004(7) -0.007(7) -0.025(7)
F7_36 0.113(15) 0.044(8) 0.058(13) -0.011(9) 0.001(13) -0.031(9)
F8_36 0.106(14) 0.059(13) 0.049(9) -0.007(9) -0.011(10) -0.035(11)
F9_36 0.085(11) 0.074(15) 0.058(15) -0.008(13) 0.008(10) -0.034(11)
C1_37 0.047(7) 0.093(8) 0.125(9) -0.012(7) 0.010(7) -0.032(6)
C2_37 0.042(7) 0.094(8) 0.120(10) -0.012(7) 0.012(8) -0.027(6)
C3_37 0.037(6) 0.093(8) 0.118(9) -0.016(7) 0.012(7) -0.027(6)
C4_37 0.033(7) 0.099(9) 0.122(10) -0.010(7) 0.010(8) -0.032(7)
C5_37 0.045(8) 0.103(9) 0.116(10) -0.009(7) 0.007(8) -0.030(7)
C6_37 0.046(8) 0.102(8) 0.123(9) -0.015(7) 0.009(7) -0.032(7)
F1_37 0.090(10) 0.097(8) 0.152(13) -0.011(8) 0.017(10) -0.047(7)
F2_37 0.053(8) 0.107(10) 0.133(10) -0.031(9) 0.005(8) -0.024(8)
C1_41 0.183(6) 0.089(5) 0.282(10) 0.022(7) 0.018(7) -0.092(6)
C2_41 0.198(7) 0.091(7) 0.293(10) 0.020(7) -0.001(7) -0.098(6)
C3_41 0.223(8) 0.091(6) 0.277(10) 0.021(7) 0.020(7) -0.091(7)
C4_41 0.199(7) 0.080(7) 0.242(10) 0.029(7) 0.042(7) -0.070(7)
C5_41 0.186(6) 0.080(6) 0.239(10) 0.020(8) 0.048(8) -0.064(6)
C6_41 0.170(6) 0.083(7) 0.251(10) 0.003(7) 0.035(7) -0.080(6)
F1_41 0.175(6) 0.097(7) 0.328(11) 0.022(8) 0.032(7) -0.094(5)
F2_41 0.286(12) 0.230(12) 0.309(12) -0.036(10) 0.001(9) -0.103(10)

loop_
_atom_type_symbol
_atom_type_description
_atom_type_scat_dispersion_real
_atom_type_scat_dispersion_imag
_atom_type_scat_source
C C 0.0033 0.0016 'International Tables Vol C Tables 4.2.6.8 and 6.1.1.4'
O O 0.0106 0.0060 'International Tables Vol C Tables 4.2.6.8 and 6.1.1.4'
F F 0.0171 0.0103 'International Tables Vol C Tables 4.2.6.8 and 6.1.1.4'
Al Al 0.0645 0.0514 'International Tables Vol C Tables 4.2.6.8 and 6.1.1.4'
Ga Ga 0.2307 1.6083 'International Tables Vol C Tables 4.2.6.8 and 6.1.1.4'
H H 0.0000 0.0000 'International Tables Vol C Tables 4.2.6.8 and 6.1.1.4'

loop_
_geom_angle_atom_site_label_1
_geom_angle_atom_site_label_2
_geom_angle_atom_site_label_3
_geom_angle
_geom_angle_site_symmetry_1
_geom_angle_site_symmetry_3
_geom_angle_publ_flag
Al6 Ga3 Al7 75.48(13) . . ?
Al6 Ga3 Al8 74.02(13) . . ?
Al7 Ga3 Al8 75.9(3) . . ?
Al6 Ga3 Ga2 137.13(9) . . ?
Al7 Ga3 Ga2 122.21(16) . . ?
Al8 Ga3 Ga2 144.23(15) . . ?
C4_19 Al6 C3_19 38.4(3) . . ?
C4_19 Al6 C5_19 38.0(3) . . ?
C3_19 Al6 C5_19 62.9(4) . . ?
C4_19 Al6 C1_19 63.6(4) . . ?
C3_19 Al6 C1_19 62.6(3) . . ?
C5_19 Al6 C1_19 37.4(3) . . ?
C4_19 Al6 C2_19 63.8(4) . . ?
C3_19 Al6 C2_19 37.6(3) . . ?
C5_19 Al6 C2_19 62.6(4) . . ?
C1_19 Al6 C2_19 37.2(3) . . ?
C4_19 Al6 Ga3 160.1(3) . . ?
C3_19 Al6 Ga3 160.9(3) . . ?
C5_19 Al6 Ga3 133.5(3) . . ?
C1_19 Al6 Ga3 122.2(3) . . ?
C2_19 Al6 Ga3 133.5(3) . . ?
C2_21 Al7 C1_21 38.7(3) . . ?
C2_21 Al7 C3_21 37.6(3) . . ?
C1_21 Al7 C3_21 63.6(4) . . ?
C2_21 Al7 C5_21 61.5(4) . . ?
C1_21 Al7 C5_21 36.7(3) . . ?
C3_21 Al7 C5_21 60.9(4) . . ?
C2_21 Al7 C4_21 62.0(5) . . ?
C1_21 Al7 C4_21 62.6(5) . . ?
C3_21 Al7 C4_21 36.6(4) . . ?
C5_21 Al7 C4_21 36.4(3) . . ?
C2_21 Al7 Ga3 136.5(4) . . ?
C1_21 Al7 Ga3 117.7(4) . . ?
C3_21 Al7 Ga3 169.5(4) . . ?
C5_21 Al7 Ga3 127.0(4) . . ?
C4_21 Al7 Ga3 153.9(4) . . ?
C1_23 Al8 C5_23 39.3(4) . . ?
C1_23 Al8 C2_23 38.1(4) . . ?
C5_23 Al8 C2_23 63.4(5) . . ?
C1_23 Al8 C4_23 63.4(5) . . ?
C5_23 Al8 C4_23 37.1(4) . . ?
C2_23 Al8 C4_23 61.8(5) . . ?
C1_23 Al8 C3_23 62.4(5) . . ?
C5_23 Al8 C3_23 61.7(5) . . ?
C2_23 Al8 C3_23 36.5(3) . . ?
C4_23 Al8 C3_23 36.3(4) . . ?
C1_23 Al8 Ga3 133.4(4) . . ?
C5_23 Al8 Ga3 114.7(5) . . ?
C2_23 Al8 Ga3 169.0(4) . . ?
C4_23 Al8 Ga3 124.1(5) . . ?
C3_23 Al8 Ga3 153.7(5) . . ?
Al3 Ga1 Al1 75.64(3) . . ?
Al3 Ga1 Al2 74.76(3) . . ?
Al1 Ga1 Al2 75.01(4) . . ?
Al3 Ga1 Ga1 130.13(3) . 2_755 ?
Al1 Ga1 Ga1 140.82(3) . 2_755 ?
Al2 Ga1 Ga1 134.28(3) . 2_755 ?
C2_28 Al1 C1_28 37.73(13) . . ?
C2_28 Al1 C3_28 37.83(14) . . ?
C1_28 Al1 C3_28 62.88(14) . . ?
C2_28 Al1 C4_28 62.72(14) . . ?
C1_28 Al1 C4_28 62.55(14) . . ?
C3_28 Al1 C4_28 37.23(13) . . ?
C2_28 Al1 C5_28 62.69(13) . . ?
C1_28 Al1 C5_28 37.50(13) . . ?
C3_28 Al1 C5_28 62.26(13) . . ?
C4_28 Al1 C5_28 37.06(13) . . ?
C2_28 Al1 Ga1 160.78(10) . . ?
C1_28 Al1 Ga1 161.48(10) . . ?
C3_28 Al1 Ga1 131.01(10) . . ?
C4_28 Al1 Ga1 119.19(10) . . ?
C5_28 Al1 Ga1 131.76(10) . . ?
C4_27 Al2 C1_27 61.93(14) . . ?
C4_27 Al2 C5_27 37.47(14) . . ?
C1_27 Al2 C5_27 37.11(12) . . ?
C4_27 Al2 C2_27 62.25(13) . . ?
C1_27 Al2 C2_27 37.39(12) . . ?
C5_27 Al2 C2_27 62.63(13) . . ?
C4_27 Al2 C3_27 38.12(14) . . ?
C1_27 Al2 C3_27 62.30(14) . . ?
C5_27 Al2 C3_27 63.31(14) . . ?
C2_27 Al2 C3_27 36.88(13) . . ?
C4_27 Al2 Ga1 116.55(11) . . ?
C1_27 Al2 Ga1 164.22(10) . . ?
C5_27 Al2 Ga1 131.52(10) . . ?
C2_27 Al2 Ga1 157.90(10) . . ?
C3_27 Al2 Ga1 127.47(11) . . ?
C4_24 Al3 C5_24 37.89(12) . . ?
C4_24 Al3 C3_24 37.15(10) . . ?
C5_24 Al3 C3_24 62.38(11) . . ?
C4_24 Al3 C2_24 62.32(10) . . ?
C5_24 Al3 C2_24 62.12(10) . . ?
C3_24 Al3 C2_24 37.23(9) . . ?
C4_24 Al3 C1_24 62.94(11) . . ?
C5_24 Al3 C1_24 37.55(11) . . ?
C3_24 Al3 C1_24 62.26(10) . . ?
C2_24 Al3 C1_24 36.92(10) . . ?
C4_24 Al3 Ga1 163.79(9) . . ?
C5_24 Al3 Ga1 158.28(10) . . ?
C3_24 Al3 Ga1 132.98(8) . . ?
C2_24 Al3 Ga1 118.57(8) . . ?
C1_24 Al3 Ga1 128.70(8) . . ?
Al10 Ga2 Al11 75.8(3) . . ?
Al10 Ga2 Al9 76.14(11) . . ?
Al11 Ga2 Al9 76.98(12) . . ?
Al10 Ga2 Ga3 118.13(15) . . ?
Al11 Ga2 Ga3 138.53(14) . . ?
Al9 Ga2 Ga3 142.28(8) . . ?
C1_18 Al9 C2_18 37.8(2) . . ?
C1_18 Al9 C5_18 37.3(2) . . ?
C2_18 Al9 C5_18 62.8(2) . . ?
C1_18 Al9 C3_18 62.4(3) . . ?
C2_18 Al9 C3_18 37.4(2) . . ?
C5_18 Al9 C3_18 62.2(3) . . ?
C1_18 Al9 C4_18 62.0(3) . . ?
C2_18 Al9 C4_18 62.4(3) . . ?
C5_18 Al9 C4_18 36.9(3) . . ?
C3_18 Al9 C4_18 37.1(3) . . ?
C1_18 Al9 Ga2 166.3(2) . . ?
C2_18 Al9 Ga2 152.6(2) . . ?
C5_18 Al9 Ga2 130.3(2) . . ?
C3_18 Al9 Ga2 121.0(3) . . ?
C4_18 Al9 Ga2 111.7(3) . . ?
C3_20 Al10 C4_20 38.4(3) . . ?
C3_20 Al10 C2_20 38.7(4) . . ?
C4_20 Al10 C2_20 63.4(4) . . ?
C3_20 Al10 C5_20 62.6(4) . . ?
C4_20 Al10 C5_20 36.9(3) . . ?
C2_20 Al10 C5_20 61.5(4) . . ?
C3_20 Al10 C1_20 63.2(5) . . ?
C4_20 Al10 C1_20 62.7(4) . . ?
C2_20 Al10 C1_20 36.5(4) . . ?
C5_20 Al10 C1_20 37.0(3) . . ?
C3_20 Al10 Ga2 160.4(4) . . ?
C4_20 Al10 Ga2 130.0(4) . . ?
C2_20 Al10 Ga2 160.9(4) . . ?
C5_20 Al10 Ga2 119.0(4) . . ?
C1_20 Al10 Ga2 131.3(4) . . ?
C2_22 Al11 C3_22 38.2(4) . . ?
C2_22 Al11 C1_22 37.8(4) . . ?
C3_22 Al11 C1_22 62.4(5) . . ?
C2_22 Al11 C4_22 61.8(5) . . ?
C3_22 Al11 C4_22 36.5(4) . . ?
C1_22 Al11 C4_22 60.3(5) . . ?
C2_22 Al11 C5_22 61.4(5) . . ?
C3_22 Al11 C5_22 60.7(5) . . ?
C1_22 Al11 C5_22 35.9(4) . . ?
C4_22 Al11 C5_22 35.4(3) . . ?
C2_22 Al11 Ga2 159.8(5) . . ?
C3_22 Al11 Ga2 124.8(5) . . ?
C1_22 Al11 Ga2 158.5(4) . . ?
C4_22 Al11 Ga2 111.7(5) . . ?
C5_22 Al11 Ga2 125.8(4) . . ?
O1_33 Al4 O1_14 116.0(15) . . ?
O1_26 Al4 O1_35 101(2) . . ?
O1_33 Al4 O1_15 97.4(13) . . ?
O1_14 Al4 O1_15 101.9(15) . . ?
O1_8 Al4 O1_7 109.9(4) . . ?
O1_8 Al4 O1_5 105.9(2) . . ?
O1_7 Al4 O1_5 111.1(4) . . ?
O1_8 Al4 O1_6 111.8(4) . . ?
O1_7 Al4 O1_6 108.7(4) . . ?
O1_5 Al4 O1_6 109.4(3) . . ?
O1_33 Al4 O1_17 115.0(14) . . ?
O1_14 Al4 O1_17 119.7(15) . . ?
O1_15 Al4 O1_17 101.3(13) . . ?
O1_10 Al5 O1_13 113.0(10) . . ?
O1_10 Al5 O1_11 114.3(10) . . ?
O1_13 Al5 O1_11 114.0(6) . . ?
O1_2 Al5 O1_3 116.7(4) . . ?
O1_2 Al5 O1_1 110.6(3) . . ?
O1_3 Al5 O1_1 104.6(4) . . ?
O1_2 Al5 O1_4 109.3(4) . . ?
O1_3 Al5 O1_4 106.1(5) . . ?
O1_1 Al5 O1_4 109.1(6) . . ?
O1_10 Al5 O1_12 107.7(9) . . ?
O1_13 Al5 O1_12 102.7(8) . . ?
O1_11 Al5 O1_12 103.9(4) . . ?
C1_1 O1_1 Al5 144.4(5) . . ?
O1_1 C1_1 C3_1 112.7(6) . . ?
O1_1 C1_1 C4_1 110.4(6) . . ?
C3_1 C1_1 C4_1 109.6(6) . . ?
O1_1 C1_1 C2_1 107.0(6) . . ?
C3_1 C1_1 C2_1 109.2(6) . . ?
C4_1 C1_1 C2_1 107.7(6) . . ?
F1_1 C2_1 F2_1 108.2(7) . . ?
F1_1 C2_1 F3_1 109.1(8) . . ?
F2_1 C2_1 F3_1 107.6(6) . . ?
F1_1 C2_1 C1_1 109.2(7) . . ?
F2_1 C2_1 C1_1 112.8(7) . . ?
F3_1 C2_1 C1_1 109.9(5) . . ?
F6_1 C3_1 F5_1 104.9(6) . . ?
F6_1 C3_1 F4_1 109.7(8) . . ?
F5_1 C3_1 F4_1 106.9(8) . . ?
F6_1 C3_1 C1_1 114.5(6) . . ?
F5_1 C3_1 C1_1 110.9(6) . . ?
F4_1 C3_1 C1_1 109.7(7) . . ?
F9_1 C4_1 F7_1 108.2(6) . . ?
F9_1 C4_1 F8_1 108.2(7) . . ?
F7_1 C4_1 F8_1 107.6(7) . . ?
F9_1 C4_1 C1_1 110.8(6) . . ?
F7_1 C4_1 C1_1 110.1(6) . . ?
F8_1 C4_1 C1_1 111.8(6) . . ?
C1_2 O1_2 Al5 146.6(4) . . ?
O1_2 C1_2 C4_2 110.6(5) . . ?
O1_2 C1_2 C3_2 110.5(5) . . ?
C4_2 C1_2 C3_2 110.0(6) . . ?
O1_2 C1_2 C2_2 107.0(5) . . ?
C4_2 C1_2 C2_2 110.2(6) . . ?
C3_2 C1_2 C2_2 108.6(5) . . ?
F3_2 C2_2 F2_2 109.2(7) . . ?
F3_2 C2_2 F1_2 106.9(6) . . ?
F2_2 C2_2 F1_2 106.8(5) . . ?
F3_2 C2_2 C1_2 111.4(6) . . ?
F2_2 C2_2 C1_2 112.5(6) . . ?
F1_2 C2_2 C1_2 109.9(5) . . ?
F4_2 C3_2 F5_2 107.6(5) . . ?
F4_2 C3_2 F6_2 107.0(6) . . ?
F5_2 C3_2 F6_2 108.2(5) . . ?
F4_2 C3_2 C1_2 110.2(5) . . ?
F5_2 C3_2 C1_2 111.5(5) . . ?
F6_2 C3_2 C1_2 112.0(5) . . ?
F9_2 C4_2 F8_2 106.9(7) . . ?
F9_2 C4_2 F7_2 107.4(9) . . ?
F8_2 C4_2 F7_2 107.5(7) . . ?
F9_2 C4_2 C1_2 111.5(7) . . ?
F8_2 C4_2 C1_2 111.9(7) . . ?
F7_2 C4_2 C1_2 111.4(7) . . ?
C1_3 O1_3 Al5 147.9(6) . . ?
O1_3 C1_3 C3_3 112.3(6) . . ?
O1_3 C1_3 C2_3 107.2(6) . . ?
C3_3 C1_3 C2_3 110.4(6) . . ?
O1_3 C1_3 C4_3 109.2(6) . . ?
C3_3 C1_3 C4_3 110.1(5) . . ?
C2_3 C1_3 C4_3 107.4(5) . . ?
F3_3 C2_3 F1_3 108.2(6) . . ?
F3_3 C2_3 F2_3 108.3(6) . . ?
F1_3 C2_3 F2_3 108.1(6) . . ?
F3_3 C2_3 C1_3 110.6(5) . . ?
F1_3 C2_3 C1_3 110.6(6) . . ?
F2_3 C2_3 C1_3 111.0(6) . . ?
F4_3 C3_3 F6_3 107.6(5) . . ?
F4_3 C3_3 F5_3 107.5(6) . . ?
F6_3 C3_3 F5_3 108.2(6) . . ?
F4_3 C3_3 C1_3 110.8(5) . . ?
F6_3 C3_3 C1_3 112.7(6) . . ?
F5_3 C3_3 C1_3 109.9(6) . . ?
F9_3 C4_3 F8_3 107.8(5) . . ?
F9_3 C4_3 F7_3 107.5(5) . . ?
F8_3 C4_3 F7_3 107.6(5) . . ?
F9_3 C4_3 C1_3 112.3(5) . . ?
F8_3 C4_3 C1_3 112.4(5) . . ?
F7_3 C4_3 C1_3 109.0(5) . . ?
C1_4 O1_4 Al5 146.9(10) . . ?
O1_4 C1_4 C3_4 111.8(8) . . ?
O1_4 C1_4 C2_4 111.1(7) . . ?
C3_4 C1_4 C2_4 109.2(5) . . ?
O1_4 C1_4 C4_4 106.5(7) . . ?
C3_4 C1_4 C4_4 108.9(5) . . ?
C2_4 C1_4 C4_4 109.2(5) . . ?
F1_4 C2_4 F3_4 106.6(5) . . ?
F1_4 C2_4 F2_4 108.2(5) . . ?
F3_4 C2_4 F2_4 108.7(5) . . ?
F1_4 C2_4 C1_4 111.3(5) . . ?
F3_4 C2_4 C1_4 110.5(5) . . ?
F2_4 C2_4 C1_4 111.3(5) . . ?
F4_4 C3_4 F5_4 108.0(6) . . ?
F4_4 C3_4 F6_4 107.4(5) . . ?
F5_4 C3_4 F6_4 106.2(6) . . ?
F4_4 C3_4 C1_4 111.2(5) . . ?
F5_4 C3_4 C1_4 110.9(5) . . ?
F6_4 C3_4 C1_4 112.9(5) . . ?
F7_4 C4_4 F9_4 108.0(6) . . ?
F7_4 C4_4 F8_4 108.3(6) . . ?
F9_4 C4_4 F8_4 107.7(6) . . ?
F7_4 C4_4 C1_4 111.3(6) . . ?
F9_4 C4_4 C1_4 109.6(6) . . ?
F8_4 C4_4 C1_4 111.8(6) . . ?
C1_5 O1_5 Al4 148.0(3) . . ?
O1_5 C1_5 C2_5 107.6(3) . . ?
O1_5 C1_5 C3_5 108.7(3) . . ?
C2_5 C1_5 C3_5 109.8(3) . . ?
O1_5 C1_5 C4_5 112.1(3) . . ?
C2_5 C1_5 C4_5 109.3(3) . . ?
C3_5 C1_5 C4_5 109.4(3) . . ?
F3_5 C2_5 F1_5 108.9(4) . . ?
F3_5 C2_5 F2_5 107.7(4) . . ?
F1_5 C2_5 F2_5 105.3(3) . . ?
F3_5 C2_5 C1_5 112.2(3) . . ?
F1_5 C2_5 C1_5 109.8(3) . . ?
F2_5 C2_5 C1_5 112.7(3) . . ?
F5_5 C3_5 F4_5 107.7(3) . . ?
F5_5 C3_5 F6_5 106.5(3) . . ?
F4_5 C3_5 F6_5 108.0(3) . . ?
F5_5 C3_5 C1_5 111.1(3) . . ?
F4_5 C3_5 C1_5 110.8(3) . . ?
F6_5 C3_5 C1_5 112.6(3) . . ?
F7_5 C4_5 F8_5 107.3(3) . . ?
F7_5 C4_5 F9_5 106.2(4) . . ?
F8_5 C4_5 F9_5 108.8(3) . . ?
F7_5 C4_5 C1_5 111.1(3) . . ?
F8_5 C4_5 C1_5 112.6(3) . . ?
F9_5 C4_5 C1_5 110.6(3) . . ?
C1_6 O1_6 Al4 146.6(7) . . ?
O1_6 C1_6 C2_6 111.8(5) . . ?
O1_6 C1_6 C3_6 110.5(5) . . ?
C2_6 C1_6 C3_6 109.8(4) . . ?
O1_6 C1_6 C4_6 107.4(5) . . ?
C2_6 C1_6 C4_6 108.6(4) . . ?
C3_6 C1_6 C4_6 108.7(4) . . ?
F1_6 C2_6 F2_6 107.3(5) . . ?
F1_6 C2_6 F3_6 108.1(4) . . ?
F2_6 C2_6 F3_6 106.2(5) . . ?
F1_6 C2_6 C1_6 110.9(4) . . ?
F2_6 C2_6 C1_6 114.3(5) . . ?
F3_6 C2_6 C1_6 109.8(4) . . ?
F4_6 C3_6 F5_6 108.6(5) . . ?
F4_6 C3_6 F6_6 106.9(5) . . ?
F5_6 C3_6 F6_6 108.1(5) . . ?
F4_6 C3_6 C1_6 111.2(4) . . ?
F5_6 C3_6 C1_6 110.6(4) . . ?
F6_6 C3_6 C1_6 111.4(5) . . ?
F7_6 C4_6 F9_6 108.8(4) . . ?
F7_6 C4_6 F8_6 107.1(4) . . ?
F9_6 C4_6 F8_6 107.4(5) . . ?
F7_6 C4_6 C1_6 111.0(4) . . ?
F9_6 C4_6 C1_6 110.7(4) . . ?
F8_6 C4_6 C1_6 111.7(5) . . ?
C1_7 O1_7 Al4 143.1(8) . . ?
O1_7 C1_7 C2_7 111.3(6) . . ?
O1_7 C1_7 C4_7 107.8(6) . . ?
C2_7 C1_7 C4_7 108.6(5) . . ?
O1_7 C1_7 C3_7 109.5(6) . . ?
C2_7 C1_7 C3_7 110.8(5) . . ?
C4_7 C1_7 C3_7 108.8(5) . . ?
F3_7 C2_7 F1_7 107.8(7) . . ?
F3_7 C2_7 F2_7 107.7(7) . . ?
F1_7 C2_7 F2_7 107.3(7) . . ?
F3_7 C2_7 C1_7 110.0(6) . . ?
F1_7 C2_7 C1_7 110.6(6) . . ?
F2_7 C2_7 C1_7 113.2(7) . . ?
F4_7 C3_7 F5_7 108.7(6) . . ?
F4_7 C3_7 F6_7 106.5(6) . . ?
F5_7 C3_7 F6_7 106.1(7) . . ?
F4_7 C3_7 C1_7 111.9(6) . . ?
F5_7 C3_7 C1_7 111.2(6) . . ?
F6_7 C3_7 C1_7 112.2(7) . . ?
F7_7 C4_7 F9_7 106.5(6) . . ?
F7_7 C4_7 F8_7 108.3(6) . . ?
F9_7 C4_7 F8_7 107.2(6) . . ?
F7_7 C4_7 C1_7 110.9(6) . . ?
F9_7 C4_7 C1_7 110.6(6) . . ?
F8_7 C4_7 C1_7 113.1(6) . . ?
C1_8 O1_8 Al4 150.1(4) . . ?
O1_8 C1_8 C3_8 111.6(4) . . ?
O1_8 C1_8 C4_8 109.9(4) . . ?
C3_8 C1_8 C4_8 110.5(4) . . ?
O1_8 C1_8 C2_8 106.8(4) . . ?
C3_8 C1_8 C2_8 109.3(4) . . ?
C4_8 C1_8 C2_8 108.7(4) . . ?
F3_8 C2_8 F1_8 107.9(4) . . ?
F3_8 C2_8 F2_8 108.1(4) . . ?
F1_8 C2_8 F2_8 107.4(4) . . ?
F3_8 C2_8 C1_8 111.5(4) . . ?
F1_8 C2_8 C1_8 110.3(3) . . ?
F2_8 C2_8 C1_8 111.4(4) . . ?
F6_8 C3_8 F5_8 106.9(4) . . ?
F6_8 C3_8 F4_8 107.1(4) . . ?
F5_8 C3_8 F4_8 107.2(4) . . ?
F6_8 C3_8 C1_8 113.8(4) . . ?
F5_8 C3_8 C1_8 111.7(4) . . ?
F4_8 C3_8 C1_8 109.9(4) . . ?
F9_8 C4_8 F8_8 108.1(4) . . ?
F9_8 C4_8 F7_8 105.6(4) . . ?
F8_8 C4_8 F7_8 106.4(4) . . ?
F9_8 C4_8 C1_8 112.5(4) . . ?
F8_8 C4_8 C1_8 114.7(4) . . ?
F7_8 C4_8 C1_8 109.1(4) . . ?
C1_10 O1_10 Al5 152(2) . . ?
O1_10 C1_10 C3_10 109.0(12) . . ?
O1_10 C1_10 C2_10 109.8(11) . . ?
C3_10 C1_10 C2_10 110.2(8) . . ?
O1_10 C1_10 C4_10 109.6(13) . . ?
C3_10 C1_10 C4_10 109.3(8) . . ?
C2_10 C1_10 C4_10 108.9(8) . . ?
F3_10 C2_10 F1_10 106.5(9) . . ?
F3_10 C2_10 F2_10 109.9(9) . . ?
F1_10 C2_10 F2_10 106.4(8) . . ?
F3_10 C2_10 C1_10 112.1(8) . . ?
F1_10 C2_10 C1_10 109.3(9) . . ?
F2_10 C2_10 C1_10 112.3(7) . . ?
F5_10 C3_10 F6_10 105.3(9) . . ?
F5_10 C3_10 F4_10 106.9(9) . . ?
F6_10 C3_10 F4_10 107.2(9) . . ?
F5_10 C3_10 C1_10 111.3(8) . . ?
F6_10 C3_10 C1_10 113.1(9) . . ?
F4_10 C3_10 C1_10 112.5(9) . . ?
F8_10 C4_10 F9_10 109.3(8) . . ?
F8_10 C4_10 F7_10 106.6(7) . . ?
F9_10 C4_10 F7_10 106.7(8) . . ?
F8_10 C4_10 C1_10 112.8(8) . . ?
F9_10 C4_10 C1_10 110.3(7) . . ?
F7_10 C4_10 C1_10 110.9(7) . . ?
C1_11 O1_11 Al5 143.8(7) . . ?
O1_11 C1_11 C4_11 108.5(8) . . ?
O1_11 C1_11 C2_11 112.0(8) . . ?
C4_11 C1_11 C2_11 108.4(8) . . ?
O1_11 C1_11 C3_11 110.8(8) . . ?
C4_11 C1_11 C3_11 108.4(8) . . ?
C2_11 C1_11 C3_11 108.6(8) . . ?
F3_11 C2_11 F1_11 106.4(11) . . ?
F3_11 C2_11 F2_11 107.0(9) . . ?
F1_11 C2_11 F2_11 106.6(11) . . ?
F3_11 C2_11 C1_11 109.2(8) . . ?
F1_11 C2_11 C1_11 114.5(11) . . ?
F2_11 C2_11 C1_11 112.6(9) . . ?
F6_11 C3_11 F4_11 105.1(12) . . ?
F6_11 C3_11 F5_11 109.0(10) . . ?
F4_11 C3_11 F5_11 109.1(12) . . ?
F6_11 C3_11 C1_11 112.8(9) . . ?
F4_11 C3_11 C1_11 109.9(11) . . ?
F5_11 C3_11 C1_11 110.8(8) . . ?
F8_11 C4_11 F9_11 107.9(8) . . ?
F8_11 C4_11 F7_11 108.1(8) . . ?
F9_11 C4_11 F7_11 106.3(9) . . ?
F8_11 C4_11 C1_11 113.2(8) . . ?
F9_11 C4_11 C1_11 110.9(8) . . ?
F7_11 C4_11 C1_11 110.2(8) . . ?
C1_12 O1_12 Al5 150.2(7) . . ?
O1_12 C1_12 C4_12 109.5(9) . . ?
O1_12 C1_12 C3_12 110.7(9) . . ?
C4_12 C1_12 C3_12 110.0(9) . . ?
O1_12 C1_12 C2_12 107.9(8) . . ?
C4_12 C1_12 C2_12 110.9(9) . . ?
C3_12 C1_12 C2_12 107.7(9) . . ?
F3_12 C2_12 F2_12 109.8(9) . . ?
F3_12 C2_12 F1_12 106.5(8) . . ?
F2_12 C2_12 F1_12 107.5(8) . . ?
F3_12 C2_12 C1_12 110.9(8) . . ?
F2_12 C2_12 C1_12 112.0(8) . . ?
F1_12 C2_12 C1_12 109.8(8) . . ?
F5_12 C3_12 F6_12 107.2(11) . . ?
F5_12 C3_12 F4_12 109.8(15) . . ?
F6_12 C3_12 F4_12 106.2(12) . . ?
F5_12 C3_12 C1_12 111.6(11) . . ?
F6_12 C3_12 C1_12 112.4(10) . . ?
F4_12 C3_12 C1_12 109.5(12) . . ?
F9_12 C4_12 F7_12 107.7(12) . . ?
F9_12 C4_12 F8_12 107.9(12) . . ?
F7_12 C4_12 F8_12 106.2(10) . . ?
F9_12 C4_12 C1_12 111.8(12) . . ?
F7_12 C4_12 C1_12 110.6(9) . . ?
F8_12 C4_12 C1_12 112.3(9) . . ?
C1_13 O1_13 Al5 157.8(14) . . ?
O1_13 C1_13 C3_13 109.7(10) . . ?
O1_13 C1_13 C2_13 110.3(11) . . ?
C3_13 C1_13 C2_13 110.5(8) . . ?
O1_13 C1_13 C4_13 109.1(9) . . ?
C3_13 C1_13 C4_13 108.9(8) . . ?
C2_13 C1_13 C4_13 108.2(8) . . ?
F1_13 C2_13 F3_13 107.9(8) . . ?
F1_13 C2_13 F2_13 109.8(9) . . ?
F3_13 C2_13 F2_13 108.8(8) . . ?
F1_13 C2_13 C1_13 109.7(8) . . ?
F3_13 C2_13 C1_13 109.5(8) . . ?
F2_13 C2_13 C1_13 111.2(8) . . ?
F4_13 C3_13 F6_13 106.2(8) . . ?
F4_13 C3_13 F5_13 108.6(10) . . ?
F6_13 C3_13 F5_13 110.6(10) . . ?
F4_13 C3_13 C1_13 110.9(8) . . ?
F6_13 C3_13 C1_13 110.9(8) . . ?
F5_13 C3_13 C1_13 109.5(9) . . ?
F9_13 C4_13 F8_13 106.6(8) . . ?
F9_13 C4_13 F7_13 109.9(9) . . ?
F8_13 C4_13 F7_13 108.6(8) . . ?
F9_13 C4_13 C1_13 110.9(7) . . ?
F8_13 C4_13 C1_13 112.9(8) . . ?
F7_13 C4_13 C1_13 107.8(8) . . ?
C1_14 O1_14 Al4 154(3) . . ?
O1_14 C1_14 C2_14 111.0(15) . . ?
O1_14 C1_14 C4_14 110.0(17) . . ?
C2_14 C1_14 C4_14 108.8(10) . . ?
O1_14 C1_14 C3_14 108.3(16) . . ?
C2_14 C1_14 C3_14 109.7(11) . . ?
C4_14 C1_14 C3_14 109.0(10) . . ?
F1_14 C2_14 F3_14 108.5(13) . . ?
F1_14 C2_14 F2_14 109.2(16) . . ?
F3_14 C2_14 F2_14 107.9(17) . . ?
F1_14 C2_14 C1_14 110.2(11) . . ?
F3_14 C2_14 C1_14 111.1(11) . . ?
F2_14 C2_14 C1_14 109.9(16) . . ?
F6_14 C3_14 F4_14 108.5(15) . . ?
F6_14 C3_14 F5_14 111.6(16) . . ?
F4_14 C3_14 F5_14 110.1(13) . . ?
F6_14 C3_14 C1_14 110.9(15) . . ?
F4_14 C3_14 C1_14 107.0(11) . . ?
F5_14 C3_14 C1_14 108.8(11) . . ?
F7_14 C4_14 F9_14 108.6(12) . . ?
F7_14 C4_14 F8_14 108.3(17) . . ?
F9_14 C4_14 F8_14 109.5(18) . . ?
F7_14 C4_14 C1_14 110.7(10) . . ?
F9_14 C4_14 C1_14 109.7(13) . . ?
F8_14 C4_14 C1_14 110.0(16) . . ?
C1_15 O1_15 Al4 154(2) . . ?
O1_15 C1_15 C3_15 112.8(15) . . ?
O1_15 C1_15 C2_15 108.5(14) . . ?
C3_15 C1_15 C2_15 111.6(11) . . ?
O1_15 C1_15 C4_15 105.7(13) . . ?
C3_15 C1_15 C4_15 107.2(11) . . ?
C2_15 C1_15 C4_15 111.0(12) . . ?
F2_15 C2_15 F3_15 112.3(16) . . ?
F2_15 C2_15 F1_15 106.6(15) . . ?
F3_15 C2_15 F1_15 107.8(15) . . ?
F2_15 C2_15 C1_15 109.6(14) . . ?
F3_15 C2_15 C1_15 108.7(14) . . ?
F1_15 C2_15 C1_15 111.8(14) . . ?
F5_15 C3_15 F4_15 108.2(15) . . ?
F5_15 C3_15 F6_15 107.0(15) . . ?
F4_15 C3_15 F6_15 106.0(15) . . ?
F5_15 C3_15 C1_15 111.2(14) . . ?
F4_15 C3_15 C1_15 112.6(14) . . ?
F6_15 C3_15 C1_15 111.5(15) . . ?
F8_15 C4_15 F9_15 109.4(14) . . ?
F8_15 C4_15 F7_15 107.4(15) . . ?
F9_15 C4_15 F7_15 108.5(13) . . ?
F8_15 C4_15 C1_15 113.3(14) . . ?
F9_15 C4_15 C1_15 108.2(12) . . ?
F7_15 C4_15 C1_15 110.0(13) . . ?
C5_18 C1_18 C2_18 108.8(6) . . ?
C5_18 C1_18 C10_18 125.4(7) . . ?
C2_18 C1_18 C10_18 125.6(7) . . ?
C5_18 C1_18 Al9 72.3(4) . . ?
C2_18 C1_18 Al9 71.6(3) . . ?
C10_18 C1_18 Al9 126.2(4) . . ?
C3_18 C2_18 C1_18 106.9(6) . . ?
C3_18 C2_18 C9_18 126.0(7) . . ?
C1_18 C2_18 C9_18 127.0(7) . . ?
C3_18 C2_18 Al9 71.8(4) . . ?
C1_18 C2_18 Al9 70.6(3) . . ?
C9_18 C2_18 Al9 124.9(4) . . ?
C4_18 C3_18 C2_18 108.3(7) . . ?
C4_18 C3_18 C8_18 125.7(10) . . ?
C2_18 C3_18 C8_18 126.0(10) . . ?
C4_18 C3_18 Al9 71.9(5) . . ?
C2_18 C3_18 Al9 70.9(4) . . ?
C8_18 C3_18 Al9 122.9(11) . . ?
C5_18 C4_18 C3_18 108.3(7) . . ?
C5_18 C4_18 C7_18 126.6(10) . . ?
C3_18 C4_18 C7_18 125.1(10) . . ?
C5_18 C4_18 Al9 71.1(4) . . ?
C3_18 C4_18 Al9 71.0(5) . . ?
C7_18 C4_18 Al9 122.7(9) . . ?
C4_18 C5_18 C1_18 107.7(6) . . ?
C4_18 C5_18 C6_18 126.1(9) . . ?
C1_18 C5_18 C6_18 126.1(9) . . ?
C4_18 C5_18 Al9 72.0(5) . . ?
C1_18 C5_18 Al9 70.4(3) . . ?
C6_18 C5_18 Al9 125.1(4) . . ?
C5_18 C6_18 H6A_18 109.5 . . ?
C5_18 C6_18 H6B_18 109.5 . . ?
H6A_18 C6_18 H6B_18 109.5 . . ?
C5_18 C6_18 H6C_18 109.5 . . ?
H6A_18 C6_18 H6C_18 109.5 . . ?
H6B_18 C6_18 H6C_18 109.5 . . ?
C4_18 C7_18 H7A_18 109.5 . . ?
C4_18 C7_18 H7B_18 109.5 . . ?
H7A_18 C7_18 H7B_18 109.5 . . ?
C4_18 C7_18 H7C_18 109.5 . . ?
H7A_18 C7_18 H7C_18 109.5 . . ?
H7B_18 C7_18 H7C_18 109.5 . . ?
C3_18 C8_18 H8A_18 109.5 . . ?
C3_18 C8_18 H8B_18 109.5 . . ?
H8A_18 C8_18 H8B_18 109.5 . . ?
C3_18 C8_18 H8C_18 109.5 . . ?
H8A_18 C8_18 H8C_18 109.5 . . ?
H8B_18 C8_18 H8C_18 109.5 . . ?
C2_18 C9_18 H9A_18 109.5 . . ?
C2_18 C9_18 H9B_18 109.5 . . ?
H9A_18 C9_18 H9B_18 109.5 . . ?
C2_18 C9_18 H9C_18 109.5 . . ?
H9A_18 C9_18 H9C_18 109.5 . . ?
H9B_18 C9_18 H9C_18 109.5 . . ?
C1_18 C10_18 H10A_18 109.5 . . ?
C1_18 C10_18 H10B_18 109.5 . . ?
H10A_18 C10_18 H10B_18 109.5 . . ?
C1_18 C10_18 H10C_18 109.5 . . ?
H10A_18 C10_18 H10C_18 109.5 . . ?
H10B_18 C10_18 H10C_18 109.5 . . ?
C2_19 C1_19 C5_19 108.3(7) . . ?
C2_19 C1_19 C10_19 128.3(12) . . ?
C5_19 C1_19 C10_19 123.4(12) . . ?
C2_19 C1_19 Al6 71.4(5) . . ?
C5_19 C1_19 Al6 70.7(6) . . ?
C10_19 C1_19 Al6 124.8(10) . . ?
C1_19 C2_19 C3_19 107.7(7) . . ?
C1_19 C2_19 C9_19 126.6(11) . . ?
C3_19 C2_19 C9_19 125.7(11) . . ?
C1_19 C2_19 Al6 71.4(5) . . ?
C3_19 C2_19 Al6 69.9(5) . . ?
C9_19 C2_19 Al6 123.8(11) . . ?
C2_19 C3_19 C4_19 108.7(7) . . ?
C2_19 C3_19 C8_19 126.7(9) . . ?
C4_19 C3_19 C8_19 124.5(9) . . ?
C2_19 C3_19 Al6 72.5(5) . . ?
C4_19 C3_19 Al6 70.0(7) . . ?
C8_19 C3_19 Al6 125.4(8) . . ?
C5_19 C4_19 C3_19 106.6(7) . . ?
C5_19 C4_19 C7_19 126.9(9) . . ?
C3_19 C4_19 C7_19 126.4(9) . . ?
C5_19 C4_19 Al6 72.5(7) . . ?
C3_19 C4_19 Al6 71.5(6) . . ?
C7_19 C4_19 Al6 121.9(12) . . ?
C1_19 C5_19 C4_19 108.6(7) . . ?
C1_19 C5_19 C6_19 126.9(10) . . ?
C4_19 C5_19 C6_19 124.4(10) . . ?
C1_19 C5_19 Al6 71.8(6) . . ?
C4_19 C5_19 Al6 69.5(7) . . ?
C6_19 C5_19 Al6 125.2(11) . . ?
C5_19 C6_19 H6A_19 109.5 . . ?
C5_19 C6_19 H6B_19 109.5 . . ?
H6A_19 C6_19 H6B_19 109.5 . . ?
C5_19 C6_19 H6C_19 109.5 . . ?
H6A_19 C6_19 H6C_19 109.5 . . ?
H6B_19 C6_19 H6C_19 109.5 . . ?
C4_19 C7_19 H7A_19 109.5 . . ?
C4_19 C7_19 H7B_19 109.5 . . ?
H7A_19 C7_19 H7B_19 109.5 . . ?
C4_19 C7_19 H7C_19 109.5 . . ?
H7A_19 C7_19 H7C_19 109.5 . . ?
H7B_19 C7_19 H7C_19 109.5 . . ?
C3_19 C8_19 H8A_19 109.5 . . ?
C3_19 C8_19 H8B_19 109.5 . . ?
H8A_19 C8_19 H8B_19 109.5 . . ?
C3_19 C8_19 H8C_19 109.5 . . ?
H8A_19 C8_19 H8C_19 109.5 . . ?
H8B_19 C8_19 H8C_19 109.5 . . ?
C2_19 C9_19 H9A_19 109.5 . . ?
C2_19 C9_19 H9B_19 109.5 . . ?
H9A_19 C9_19 H9B_19 109.5 . . ?
C2_19 C9_19 H9C_19 109.5 . . ?
H9A_19 C9_19 H9C_19 109.5 . . ?
H9B_19 C9_19 H9C_19 109.5 . . ?
C1_19 C10_19 H10A_19 109.5 . . ?
C1_19 C10_19 H10B_19 109.5 . . ?
H10A_19 C10_19 H10B_19 109.5 . . ?
C1_19 C10_19 H10C_19 109.5 . . ?
H10A_19 C10_19 H10C_19 109.5 . . ?
H10B_19 C10_19 H10C_19 109.5 . . ?
C2_20 C1_20 C5_20 106.5(8) . . ?
C2_20 C1_20 C10_20 129.4(11) . . ?
C5_20 C1_20 C10_20 124.0(10) . . ?
C2_20 C1_20 Al10 68.9(6) . . ?
C5_20 C1_20 Al10 70.6(6) . . ?
C10_20 C1_20 Al10 125.7(9) . . ?
C1_20 C2_20 C3_20 109.5(8) . . ?
C1_20 C2_20 C9_20 123.3(11) . . ?
C3_20 C2_20 C9_20 127.1(12) . . ?
C1_20 C2_20 Al10 74.6(6) . . ?
C3_20 C2_20 Al10 69.3(6) . . ?
C9_20 C2_20 Al10 125.8(10) . . ?
C4_20 C3_20 C2_20 106.4(7) . . ?
C4_20 C3_20 C8_20 124.5(9) . . ?
C2_20 C3_20 C8_20 129.1(10) . . ?
C4_20 C3_20 Al10 71.4(7) . . ?
C2_20 C3_20 Al10 72.0(6) . . ?
C8_20 C3_20 Al10 122.0(10) . . ?
C5_20 C4_20 C3_20 108.1(7) . . ?
C5_20 C4_20 C7_20 124.5(7) . . ?
C3_20 C4_20 C7_20 127.2(8) . . ?
C5_20 C4_20 Al10 74.3(6) . . ?
C3_20 C4_20 Al10 70.2(7) . . ?
C7_20 C4_20 Al10 124.9(8) . . ?
C4_20 C5_20 C1_20 109.4(7) . . ?
C4_20 C5_20 C6_20 127.9(8) . . ?
C1_20 C5_20 C6_20 122.6(8) . . ?
C4_20 C5_20 Al10 68.8(6) . . ?
C1_20 C5_20 Al10 72.4(6) . . ?
C6_20 C5_20 Al10 126.9(8) . . ?
C5_20 C6_20 H6A_20 109.5 . . ?
C5_20 C6_20 H6B_20 109.5 . . ?
H6A_20 C6_20 H6B_20 109.5 . . ?
C5_20 C6_20 H6C_20 109.5 . . ?
H6A_20 C6_20 H6C_20 109.5 . . ?
H6B_20 C6_20 H6C_20 109.5 . . ?
C4_20 C7_20 H7A_20 109.5 . . ?
C4_20 C7_20 H7B_20 109.5 . . ?
H7A_20 C7_20 H7B_20 109.5 . . ?
C4_20 C7_20 H7C_20 109.5 . . ?
H7A_20 C7_20 H7C_20 109.5 . . ?
H7B_20 C7_20 H7C_20 109.5 . . ?
C3_20 C8_20 H8A_20 109.5 . . ?
C3_20 C8_20 H8B_20 109.5 . . ?
H8A_20 C8_20 H8B_20 109.5 . . ?
C3_20 C8_20 H8C_20 109.5 . . ?
H8A_20 C8_20 H8C_20 109.5 . . ?
H8B_20 C8_20 H8C_20 109.5 . . ?
C2_20 C9_20 H9A_20 109.5 . . ?
C2_20 C9_20 H9B_20 109.5 . . ?
H9A_20 C9_20 H9B_20 109.5 . . ?
C2_20 C9_20 H9C_20 109.5 . . ?
H9A_20 C9_20 H9C_20 109.5 . . ?
H9B_20 C9_20 H9C_20 109.5 . . ?
C1_20 C10_20 H10A_20 109.5 . . ?
C1_20 C10_20 H10B_20 109.5 . . ?
H10A_20 C10_20 H10B_20 109.5 . . ?
C1_20 C10_20 H10C_20 109.5 . . ?
H10A_20 C10_20 H10C_20 109.5 . . ?
H10B_20 C10_20 H10C_20 109.5 . . ?
C5_21 C1_21 C2_21 104.8(8) . . ?
C5_21 C1_21 C10_21 129.3(11) . . ?
C2_21 C1_21 C10_21 125.9(11) . . ?
C5_21 C1_21 Al7 74.3(7) . . ?
C2_21 C1_21 Al7 68.4(6) . . ?
C10_21 C1_21 Al7 121.1(9) . . ?
C3_21 C2_21 C1_21 110.0(8) . . ?
C3_21 C2_21 C9_21 127.4(9) . . ?
C1_21 C2_21 C9_21 122.3(9) . . ?
C3_21 C2_21 Al7 74.7(6) . . ?
C1_21 C2_21 Al7 72.9(6) . . ?
C9_21 C2_21 Al7 124.1(9) . . ?
C2_21 C3_21 C4_21 107.5(8) . . ?
C2_21 C3_21 C8_21 123.9(9) . . ?
C4_21 C3_21 C8_21 128.6(9) . . ?
C2_21 C3_21 Al7 67.7(5) . . ?
C4_21 C3_21 Al7 73.7(7) . . ?
C8_21 C3_21 Al7 125.2(10) . . ?
C3_21 C4_21 C5_21 106.9(8) . . ?
C3_21 C4_21 C7_21 123.7(10) . . ?
C5_21 C4_21 C7_21 128.6(11) . . ?
C3_21 C4_21 Al7 69.7(7) . . ?
C5_21 C4_21 Al7 71.2(7) . . ?
C7_21 C4_21 Al7 131.9(11) . . ?
C1_21 C5_21 C4_21 110.8(8) . . ?
C1_21 C5_21 C6_21 127.3(12) . . ?
C4_21 C5_21 C6_21 122.0(12) . . ?
C1_21 C5_21 Al7 69.0(7) . . ?
C4_21 C5_21 Al7 72.4(8) . . ?
C6_21 C5_21 Al7 125.5(10) . . ?
C5_21 C6_21 H6A_21 109.5 . . ?
C5_21 C6_21 H6B_21 109.5 . . ?
H6A_21 C6_21 H6B_21 109.5 . . ?
C5_21 C6_21 H6C_21 109.5 . . ?
H6A_21 C6_21 H6C_21 109.5 . . ?
H6B_21 C6_21 H6C_21 109.5 . . ?
C4_21 C7_21 H7A_21 109.5 . . ?
C4_21 C7_21 H7B_21 109.5 . . ?
H7A_21 C7_21 H7B_21 109.5 . . ?
C4_21 C7_21 H7C_21 109.5 . . ?
H7A_21 C7_21 H7C_21 109.5 . . ?
H7B_21 C7_21 H7C_21 109.5 . . ?
C3_21 C8_21 H8A_21 109.5 . . ?
C3_21 C8_21 H8B_21 109.5 . . ?
H8A_21 C8_21 H8B_21 109.5 . . ?
C3_21 C8_21 H8C_21 109.5 . . ?
H8A_21 C8_21 H8C_21 109.5 . . ?
H8B_21 C8_21 H8C_21 109.5 . . ?
C2_21 C9_21 H9A_21 109.5 . . ?
C2_21 C9_21 H9B_21 109.5 . . ?
H9A_21 C9_21 H9B_21 109.5 . . ?
C2_21 C9_21 H9C_21 109.5 . . ?
H9A_21 C9_21 H9C_21 109.5 . . ?
H9B_21 C9_21 H9C_21 109.5 . . ?
C1_21 C10_21 H10A_21 109.5 . . ?
C1_21 C10_21 H10B_21 109.5 . . ?
H10A_21 C10_21 H10B_21 109.5 . . ?
C1_21 C10_21 H10C_21 109.5 . . ?
H10A_21 C10_21 H10C_21 109.5 . . ?
H10B_21 C10_21 H10C_21 109.5 . . ?
C5_22 C1_22 C2_22 108.6(8) . . ?
C5_22 C1_22 C10_22 127.0(10) . . ?
C2_22 C1_22 C10_22 124.3(10) . . ?
C5_22 C1_22 Al11 76.5(8) . . ?
C2_22 C1_22 Al11 67.8(6) . . ?
C10_22 C1_22 Al11 125.2(10) . . ?
C1_22 C2_22 C3_22 107.5(8) . . ?
C1_22 C2_22 C9_22 127.3(9) . . ?
C3_22 C2_22 C9_22 124.9(10) . . ?
C1_22 C2_22 Al11 74.4(6) . . ?
C3_22 C2_22 Al11 72.8(7) . . ?
C9_22 C2_22 Al11 123.3(10) . . ?
C4_22 C3_22 C2_22 107.8(8) . . ?
C4_22 C3_22 C8_22 123.8(10) . . ?
C2_22 C3_22 C8_22 128.4(11) . . ?
C4_22 C3_22 Al11 76.0(10) . . ?
C2_22 C3_22 Al11 69.0(6) . . ?
C8_22 C3_22 Al11 121.8(11) . . ?
C3_22 C4_22 C5_22 108.7(8) . . ?
C3_22 C4_22 C7_22 127.3(10) . . ?
C5_22 C4_22 C7_22 124.0(10) . . ?
C3_22 C4_22 Al11 67.5(9) . . ?
C5_22 C4_22 Al11 73.8(10) . . ?
C7_22 C4_22 Al11 127.3(14) . . ?
C1_22 C5_22 C4_22 107.4(9) . . ?
C1_22 C5_22 C6_22 124.7(11) . . ?
C4_22 C5_22 C6_22 127.9(11) . . ?
C1_22 C5_22 Al11 67.7(7) . . ?
C4_22 C5_22 Al11 70.7(10) . . ?
C6_22 C5_22 Al11 127.7(13) . . ?
C5_22 C6_22 H6A_22 109.5 . . ?
C5_22 C6_22 H6B_22 109.5 . . ?
H6A_22 C6_22 H6B_22 109.5 . . ?
C5_22 C6_22 H6C_22 109.5 . . ?
H6A_22 C6_22 H6C_22 109.5 . . ?
H6B_22 C6_22 H6C_22 109.5 . . ?
C4_22 C7_22 H7A_22 109.5 . . ?
C4_22 C7_22 H7B_22 109.5 . . ?
H7A_22 C7_22 H7B_22 109.5 . . ?
C4_22 C7_22 H7C_22 109.5 . . ?
H7A_22 C7_22 H7C_22 109.5 . . ?
H7B_22 C7_22 H7C_22 109.5 . . ?
C3_22 C8_22 H8A_22 109.5 . . ?
C3_22 C8_22 H8B_22 109.5 . . ?
H8A_22 C8_22 H8B_22 109.5 . . ?
C3_22 C8_22 H8C_22 109.5 . . ?
H8A_22 C8_22 H8C_22 109.5 . . ?
H8B_22 C8_22 H8C_22 109.5 . . ?
C2_22 C9_22 H9A_22 109.5 . . ?
C2_22 C9_22 H9B_22 109.5 . . ?
H9A_22 C9_22 H9B_22 109.5 . . ?
C2_22 C9_22 H9C_22 109.5 . . ?
H9A_22 C9_22 H9C_22 109.5 . . ?
H9B_22 C9_22 H9C_22 109.5 . . ?
C1_22 C10_22 H10A_22 109.5 . . ?
C1_22 C10_22 H10B_22 109.5 . . ?
H10A_22 C10_22 H10B_22 109.5 . . ?
C1_22 C10_22 H10C_22 109.5 . . ?
H10A_22 C10_22 H10C_22 109.5 . . ?
H10B_22 C10_22 H10C_22 109.5 . . ?
C2_23 C1_23 C5_23 108.3(8) . . ?
C2_23 C1_23 C10_23 125.5(10) . . ?
C5_23 C1_23 C10_23 126.0(10) . . ?
C2_23 C1_23 Al8 76.0(7) . . ?
C5_23 C1_23 Al8 72.9(11) . . ?
C10_23 C1_23 Al8 120.5(12) . . ?
C1_23 C2_23 C3_23 107.8(8) . . ?
C1_23 C2_23 C9_23 124.6(9) . . ?
C3_23 C2_23 C9_23 127.4(10) . . ?
C1_23 C2_23 Al8 65.9(6) . . ?
C3_23 C2_23 Al8 75.4(6) . . ?
C9_23 C2_23 Al8 127.3(11) . . ?
C2_23 C3_23 C4_23 108.0(8) . . ?
C2_23 C3_23 C8_23 125.8(10) . . ?
C4_23 C3_23 C8_23 126.1(10) . . ?
C2_23 C3_23 Al8 68.1(6) . . ?
C4_23 C3_23 Al8 70.0(8) . . ?
C8_23 C3_23 Al8 130.6(10) . . ?
C5_23 C4_23 C3_23 107.9(9) . . ?
C5_23 C4_23 C7_23 129.2(12) . . ?
C3_23 C4_23 C7_23 122.8(12) . . ?
C5_23 C4_23 Al8 67.1(11) . . ?
C3_23 C4_23 Al8 73.7(8) . . ?
C7_23 C4_23 Al8 125.0(13) . . ?
C4_23 C5_23 C1_23 107.8(9) . . ?
C4_23 C5_23 C6_23 125.3(11) . . ?
C1_23 C5_23 C6_23 126.6(11) . . ?
C4_23 C5_23 Al8 75.7(11) . . ?
C1_23 C5_23 Al8 67.8(10) . . ?
C6_23 C5_23 Al8 118.0(16) . . ?
C5_23 C6_23 H6A_23 109.5 . . ?
C5_23 C6_23 H6B_23 109.5 . . ?
H6A_23 C6_23 H6B_23 109.5 . . ?
C5_23 C6_23 H6C_23 109.5 . . ?
H6A_23 C6_23 H6C_23 109.5 . . ?
H6B_23 C6_23 H6C_23 109.5 . . ?
C4_23 C7_23 H7A_23 109.5 . . ?
C4_23 C7_23 H7B_23 109.5 . . ?
H7A_23 C7_23 H7B_23 109.5 . . ?
C4_23 C7_23 H7C_23 109.5 . . ?
H7A_23 C7_23 H7C_23 109.5 . . ?
H7B_23 C7_23 H7C_23 109.5 . . ?
C3_23 C8_23 H8A_23 109.5 . . ?
C3_23 C8_23 H8B_23 109.5 . . ?
H8A_23 C8_23 H8B_23 109.5 . . ?
C3_23 C8_23 H8C_23 109.5 . . ?
H8A_23 C8_23 H8C_23 109.5 . . ?
H8B_23 C8_23 H8C_23 109.5 . . ?
C2_23 C9_23 H9A_23 109.5 . . ?
C2_23 C9_23 H9B_23 109.5 . . ?
H9A_23 C9_23 H9B_23 109.5 . . ?
C2_23 C9_23 H9C_23 109.5 . . ?
H9A_23 C9_23 H9C_23 109.5 . . ?
H9B_23 C9_23 H9C_23 109.5 . . ?
C1_23 C10_23 H10A_23 109.5 . . ?
C1_23 C10_23 H10B_23 109.5 . . ?
H10A_23 C10_23 H10B_23 109.5 . . ?
C1_23 C10_23 H10C_23 109.5 . . ?
H10A_23 C10_23 H10C_23 109.5 . . ?
H10B_23 C10_23 H10C_23 109.5 . . ?
C1_17 O1_17 Al4 148(2) . . ?
O1_17 C1_17 C3_17 114.1(15) . . ?
O1_17 C1_17 C4_17 109.2(13) . . ?
C3_17 C1_17 C4_17 108.9(11) . . ?
O1_17 C1_17 C2_17 108.3(14) . . ?
C3_17 C1_17 C2_17 109.8(11) . . ?
C4_17 C1_17 C2_17 106.1(11) . . ?
F3_17 C2_17 F2_17 104.3(13) . . ?
F3_17 C2_17 F1_17 112.5(14) . . ?
F2_17 C2_17 F1_17 113.1(14) . . ?
F3_17 C2_17 C1_17 111.4(12) . . ?
F2_17 C2_17 C1_17 109.6(12) . . ?
F1_17 C2_17 C1_17 106.0(12) . . ?
F4_17 C3_17 F6_17 105.0(13) . . ?
F4_17 C3_17 F5_17 106.5(14) . . ?
F6_17 C3_17 F5_17 112.2(14) . . ?
F4_17 C3_17 C1_17 113.4(12) . . ?
F6_17 C3_17 C1_17 113.4(12) . . ?
F5_17 C3_17 C1_17 106.3(12) . . ?
F8_17 C4_17 F9_17 108.5(15) . . ?
F8_17 C4_17 F7_17 107.7(16) . . ?
F9_17 C4_17 F7_17 106.0(16) . . ?
F8_17 C4_17 C1_17 112.5(13) . . ?
F9_17 C4_17 C1_17 112.7(14) . . ?
F7_17 C4_17 C1_17 109.1(13) . . ?
C1_26 O1_26 Al4 153(4) . . ?
O1_26 C1_26 C4_26 110.4(19) . . ?
O1_26 C1_26 C2_26 110(2) . . ?
C4_26 C1_26 C2_26 113.5(15) . . ?
O1_26 C1_26 C3_26 109(2) . . ?
C4_26 C1_26 C3_26 108.0(14) . . ?
C2_26 C1_26 C3_26 104.8(14) . . ?
F1_26 C2_26 F2_26 110.4(19) . . ?
F1_26 C2_26 F3_26 105(2) . . ?
F2_26 C2_26 F3_26 110(2) . . ?
F1_26 C2_26 C1_26 114.7(18) . . ?
F2_26 C2_26 C1_26 110.6(17) . . ?
F3_26 C2_26 C1_26 106.0(18) . . ?
F6_26 C3_26 F4_26 106.2(19) . . ?
F6_26 C3_26 F5_26 107(2) . . ?
F4_26 C3_26 F5_26 112(2) . . ?
F6_26 C3_26 C1_26 110.5(19) . . ?
F4_26 C3_26 C1_26 112.6(18) . . ?
F5_26 C3_26 C1_26 107.9(17) . . ?
F9_26 C4_26 F8_26 107.7(19) . . ?
F9_26 C4_26 F7_26 110(2) . . ?
F8_26 C4_26 F7_26 103.4(19) . . ?
F9_26 C4_26 C1_26 116.8(19) . . ?
F8_26 C4_26 C1_26 113.6(19) . . ?
F7_26 C4_26 C1_26 104.7(16) . . ?
C2_24 C1_24 C5_24 107.1(2) . . ?
C2_24 C1_24 C10_24 126.6(3) . . ?
C5_24 C1_24 C10_24 126.3(3) . . ?
C2_24 C1_24 Al3 71.24(14) . . ?
C5_24 C1_24 Al3 70.08(15) . . ?
C10_24 C1_24 Al3 125.3(2) . . ?
C1_24 C2_24 C3_24 108.9(2) . . ?
C1_24 C2_24 C9_24 125.8(3) . . ?
C3_24 C2_24 C9_24 125.4(2) . . ?
C1_24 C2_24 Al3 71.84(15) . . ?
C3_24 C2_24 Al3 71.24(14) . . ?
C9_24 C2_24 Al3 123.3(2) . . ?
C4_24 C3_24 C2_24 108.1(2) . . ?
C4_24 C3_24 C8_24 127.1(3) . . ?
C2_24 C3_24 C8_24 124.7(3) . . ?
C4_24 C3_24 Al3 70.62(15) . . ?
C2_24 C3_24 Al3 71.53(14) . . ?
C8_24 C3_24 Al3 124.2(2) . . ?
C3_24 C4_24 C5_24 107.7(2) . . ?
C3_24 C4_24 C7_24 126.5(3) . . ?
C5_24 C4_24 C7_24 125.8(3) . . ?
C3_24 C4_24 Al3 72.23(15) . . ?
C5_24 C4_24 Al3 71.14(16) . . ?
C7_24 C4_24 Al3 123.8(2) . . ?
C1_24 C5_24 C4_24 108.2(2) . . ?
C1_24 C5_24 C6_24 126.4(3) . . ?
C4_24 C5_24 C6_24 125.1(3) . . ?
C1_24 C5_24 Al3 72.37(15) . . ?
C4_24 C5_24 Al3 70.97(16) . . ?
C6_24 C5_24 Al3 128.0(2) . . ?
C5_24 C6_24 H6A_24 109.5 . . ?
C5_24 C6_24 H6B_24 109.5 . . ?
H6A_24 C6_24 H6B_24 109.5 . . ?
C5_24 C6_24 H6C_24 109.5 . . ?
H6A_24 C6_24 H6C_24 109.5 . . ?
H6B_24 C6_24 H6C_24 109.5 . . ?
C4_24 C7_24 H7A_24 109.5 . . ?
C4_24 C7_24 H7B_24 109.5 . . ?
H7A_24 C7_24 H7B_24 109.5 . . ?
C4_24 C7_24 H7C_24 109.5 . . ?
H7A_24 C7_24 H7C_24 109.5 . . ?
H7B_24 C7_24 H7C_24 109.5 . . ?
C3_24 C8_24 H8A_24 109.5 . . ?
C3_24 C8_24 H8B_24 109.5 . . ?
H8A_24 C8_24 H8B_24 109.5 . . ?
C3_24 C8_24 H8C_24 109.5 . . ?
H8A_24 C8_24 H8C_24 109.5 . . ?
H8B_24 C8_24 H8C_24 109.5 . . ?
C2_24 C9_24 H9A_24 109.5 . . ?
C2_24 C9_24 H9B_24 109.5 . . ?
H9A_24 C9_24 H9B_24 109.5 . . ?
C2_24 C9_24 H9C_24 109.5 . . ?
H9A_24 C9_24 H9C_24 109.5 . . ?
H9B_24 C9_24 H9C_24 109.5 . . ?
C1_24 C10_24 H10A_24 109.5 . . ?
C1_24 C10_24 H10B_24 109.5 . . ?
H10A_24 C10_24 H10B_24 109.5 . . ?
C1_24 C10_24 H10C_24 109.5 . . ?
H10A_24 C10_24 H10C_24 109.5 . . ?
H10B_24 C10_24 H10C_24 109.5 . . ?
C5_27 C1_27 C2_27 109.0(3) . . ?
C5_27 C1_27 C10_27 125.9(3) . . ?
C2_27 C1_27 C10_27 124.9(3) . . ?
C5_27 C1_27 Al2 71.45(19) . . ?
C2_27 C1_27 Al2 71.48(17) . . ?
C10_27 C1_27 Al2 126.5(3) . . ?
C3_27 C2_27 C1_27 108.7(3) . . ?
C3_27 C2_27 C9_27 127.5(3) . . ?
C1_27 C2_27 C9_27 123.5(3) . . ?
C3_27 C2_27 Al2 71.78(18) . . ?
C1_27 C2_27 Al2 71.14(18) . . ?
C9_27 C2_27 Al2 127.8(2) . . ?
C2_27 C3_27 C4_27 106.7(3) . . ?
C2_27 C3_27 C8_27 127.1(4) . . ?
C4_27 C3_27 C8_27 126.2(4) . . ?
C2_27 C3_27 Al2 71.34(19) . . ?
C4_27 C3_27 Al2 70.47(19) . . ?
C8_27 C3_27 Al2 125.2(3) . . ?
C5_27 C4_27 C3_27 108.5(3) . . ?
C5_27 C4_27 C7_27 125.4(4) . . ?
C3_27 C4_27 C7_27 126.1(4) . . ?
C5_27 C4_27 Al2 71.37(19) . . ?
C3_27 C4_27 Al2 71.41(18) . . ?
C7_27 C4_27 Al2 122.6(3) . . ?
C1_27 C5_27 C4_27 107.1(3) . . ?
C1_27 C5_27 C6_27 126.5(4) . . ?
C4_27 C5_27 C6_27 126.3(3) . . ?
C1_27 C5_27 Al2 71.43(18) . . ?
C4_27 C5_27 Al2 71.17(19) . . ?
C6_27 C5_27 Al2 124.6(3) . . ?
C5_27 C6_27 H6A_27 109.5 . . ?
C5_27 C6_27 H6B_27 109.5 . . ?
H6A_27 C6_27 H6B_27 109.5 . . ?
C5_27 C6_27 H6C_27 109.5 . . ?
H6A_27 C6_27 H6C_27 109.5 . . ?
H6B_27 C6_27 H6C_27 109.5 . . ?
C4_27 C7_27 H7A_27 109.5 . . ?
C4_27 C7_27 H7B_27 109.5 . . ?
H7A_27 C7_27 H7B_27 109.5 . . ?
C4_27 C7_27 H7C_27 109.5 . . ?
H7A_27 C7_27 H7C_27 109.5 . . ?
H7B_27 C7_27 H7C_27 109.5 . . ?
C3_27 C8_27 H8A_27 109.5 . . ?
C3_27 C8_27 H8B_27 109.5 . . ?
H8A_27 C8_27 H8B_27 109.5 . . ?
C3_27 C8_27 H8C_27 109.5 . . ?
H8A_27 C8_27 H8C_27 109.5 . . ?
H8B_27 C8_27 H8C_27 109.5 . . ?
C2_27 C9_27 H9A_27 109.5 . . ?
C2_27 C9_27 H9B_27 109.5 . . ?
H9A_27 C9_27 H9B_27 109.5 . . ?
C2_27 C9_27 H9C_27 109.5 . . ?
H9A_27 C9_27 H9C_27 109.5 . . ?
H9B_27 C9_27 H9C_27 109.5 . . ?
C1_27 C10_27 H10A_27 109.5 . . ?
C1_27 C10_27 H10B_27 109.5 . . ?
H10A_27 C10_27 H10B_27 109.5 . . ?
C1_27 C10_27 H10C_27 109.5 . . ?
H10A_27 C10_27 H10C_27 109.5 . . ?
H10B_27 C10_27 H10C_27 109.5 . . ?
C2_28 C1_28 C5_28 107.9(3) . . ?
C2_28 C1_28 C10_28 124.8(4) . . ?
C5_28 C1_28 C10_28 127.0(3) . . ?
C2_28 C1_28 Al1 70.83(17) . . ?
C5_28 C1_28 Al1 72.24(18) . . ?
C10_28 C1_28 Al1 127.9(3) . . ?
C1_28 C2_28 C3_28 107.7(3) . . ?
C1_28 C2_28 C9_28 124.9(4) . . ?
C3_28 C2_28 C9_28 127.2(4) . . ?
C1_28 C2_28 Al1 71.44(18) . . ?
C3_28 C2_28 Al1 71.65(18) . . ?
C9_28 C2_28 Al1 125.2(3) . . ?
C4_28 C3_28 C2_28 108.0(3) . . ?
C4_28 C3_28 C8_28 125.7(4) . . ?
C2_28 C3_28 C8_28 126.2(4) . . ?
C4_28 C3_28 Al1 72.0(2) . . ?
C2_28 C3_28 Al1 70.5(2) . . ?
C8_28 C3_28 Al1 123.7(3) . . ?
C3_28 C4_28 C5_28 108.2(3) . . ?
C3_28 C4_28 C7_28 126.1(4) . . ?
C5_28 C4_28 C7_28 125.7(4) . . ?
C3_28 C4_28 Al1 70.7(2) . . ?
C5_28 C4_28 Al1 71.6(2) . . ?
C7_28 C4_28 Al1 124.2(3) . . ?
C4_28 C5_28 C1_28 108.1(3) . . ?
C4_28 C5_28 C6_28 126.2(4) . . ?
C1_28 C5_28 C6_28 125.7(4) . . ?
C4_28 C5_28 Al1 71.38(18) . . ?
C1_28 C5_28 Al1 70.26(17) . . ?
C6_28 C5_28 Al1 125.3(3) . . ?
C5_28 C6_28 H6A_28 109.5 . . ?
C5_28 C6_28 H6B_28 109.5 . . ?
H6A_28 C6_28 H6B_28 109.5 . . ?
C5_28 C6_28 H6C_28 109.5 . . ?
H6A_28 C6_28 H6C_28 109.5 . . ?
H6B_28 C6_28 H6C_28 109.5 . . ?
C4_28 C7_28 H7A_28 109.5 . . ?
C4_28 C7_28 H7B_28 109.5 . . ?
H7A_28 C7_28 H7B_28 109.5 . . ?
C4_28 C7_28 H7C_28 109.5 . . ?
H7A_28 C7_28 H7C_28 109.5 . . ?
H7B_28 C7_28 H7C_28 109.5 . . ?
C3_28 C8_28 H8A_28 109.5 . . ?
C3_28 C8_28 H8B_28 109.5 . . ?
H8A_28 C8_28 H8B_28 109.5 . . ?
C3_28 C8_28 H8C_28 109.5 . . ?
H8A_28 C8_28 H8C_28 109.5 . . ?
H8B_28 C8_28 H8C_28 109.5 . . ?
C2_28 C9_28 H9A_28 109.5 . . ?
C2_28 C9_28 H9B_28 109.5 . . ?
H9A_28 C9_28 H9B_28 109.5 . . ?
C2_28 C9_28 H9C_28 109.5 . . ?
H9A_28 C9_28 H9C_28 109.5 . . ?
H9B_28 C9_28 H9C_28 109.5 . . ?
C1_28 C10_28 H10A_28 109.5 . . ?
C1_28 C10_28 H10B_28 109.5 . . ?
H10A_28 C10_28 H10B_28 109.5 . . ?
C1_28 C10_28 H10C_28 109.5 . . ?
H10A_28 C10_28 H10C_28 109.5 . . ?
H10B_28 C10_28 H10C_28 109.5 . . ?
C6_30 C1_30 C2_30 123.7(9) . . ?
C6_30 C1_30 F1_30 118.6(10) . . ?
C2_30 C1_30 F1_30 117.6(9) . . ?
C3_30 C2_30 C1_30 117.5(9) . . ?
C3_30 C2_30 H2_30 121.2 . . ?
C1_30 C2_30 H2_30 121.2 . . ?
C4_30 C3_30 C2_30 125.0(9) . . ?
C4_30 C3_30 F2_30 114.2(8) . . ?
C2_30 C3_30 F2_30 120.7(8) . . ?
C3_30 C4_30 C5_30 116.6(9) . . ?
C3_30 C4_30 H4_30 121.7 . . ?
C5_30 C4_30 H4_30 121.7 . . ?
C6_30 C5_30 C4_30 119.9(9) . . ?
C6_30 C5_30 H5_30 120.1 . . ?
C4_30 C5_30 H5_30 120.1 . . ?
C1_30 C6_30 C5_30 117.2(10) . . ?
C1_30 C6_30 H6_30 121.4 . . ?
C5_30 C6_30 H6_30 121.4 . . ?
C6_16 C1_16 C2_16 125.5(11) . . ?
C6_16 C1_16 F1_16 119.6(11) . . ?
C2_16 C1_16 F1_16 114.8(10) . . ?
C3_16 C2_16 C1_16 123.3(12) . . ?
C3_16 C2_16 H2_16 118.3 . . ?
C1_16 C2_16 H2_16 118.3 . . ?
C2_16 C3_16 C4_16 123.0(12) . . ?
C2_16 C3_16 F2_16 133.0(12) . . ?
C4_16 C3_16 F2_16 103.9(12) . . ?
C3_16 C4_16 C5_16 115.1(11) . . ?
C3_16 C4_16 H4_16 122.5 . . ?
C5_16 C4_16 H4_16 122.5 . . ?
C4_16 C5_16 C6_16 116.3(10) . . ?
C4_16 C5_16 H5_16 121.8 . . ?
C6_16 C5_16 H5_16 121.8 . . ?
C1_16 C6_16 C5_16 114.6(11) . . ?
C1_16 C6_16 H6_16 122.7 . . ?
C5_16 C6_16 H6_16 122.7 . . ?
C6_31 C1_31 F1_31 114.3(13) . . ?
C6_31 C1_31 C2_31 127.8(13) . . ?
F1_31 C1_31 C2_31 117.6(13) . . ?
C1_31 C2_31 C3_31 114.2(14) . . ?
C1_31 C2_31 H2_31 122.9 . . ?
C3_31 C2_31 H2_31 122.9 . . ?
C4_31 C3_31 F2_31 114.4(13) . . ?
C4_31 C3_31 C2_31 126.5(14) . . ?
F2_31 C3_31 C2_31 119.1(13) . . ?
C3_31 C4_31 C5_31 118.3(14) . . ?
C3_31 C4_31 H4_31 120.9 . . ?
C5_31 C4_31 H4_31 120.9 . . ?
C6_31 C5_31 C4_31 116.8(13) . . ?
C6_31 C5_31 H5_31 121.6 . . ?
C4_31 C5_31 H5_31 121.6 . . ?
C1_31 C6_31 C5_31 116.1(13) . . ?
C1_31 C6_31 H6_31 121.9 . . ?
C5_31 C6_31 H6_31 121.9 . . ?
C1_32 O1_32 Al5 155(3) . . ?
O1_32 C1_32 C3_32 108.7(16) . . ?
O1_32 C1_32 C2_32 109.3(17) . . ?
C3_32 C1_32 C2_32 111.7(12) . . ?
O1_32 C1_32 C4_32 111.5(17) . . ?
C3_32 C1_32 C4_32 108.5(12) . . ?
C2_32 C1_32 C4_32 107.2(12) . . ?
F2_32 C2_32 F3_32 109.1(18) . . ?
F2_32 C2_32 F1_32 106.7(18) . . ?
F3_32 C2_32 F1_32 107.5(16) . . ?
F2_32 C2_32 C1_32 110.0(17) . . ?
F3_32 C2_32 C1_32 112.4(13) . . ?
F1_32 C2_32 C1_32 111.1(14) . . ?
F5_32 C3_32 F6_32 109.3(18) . . ?
F5_32 C3_32 F4_32 108.2(16) . . ?
F6_32 C3_32 F4_32 104.5(16) . . ?
F5_32 C3_32 C1_32 112.1(17) . . ?
F6_32 C3_32 C1_32 111.2(15) . . ?
F4_32 C3_32 C1_32 111.2(13) . . ?
F7_32 C4_32 F9_32 108.2(16) . . ?
F7_32 C4_32 F8_32 108.4(18) . . ?
F9_32 C4_32 F8_32 104.6(17) . . ?
F7_32 C4_32 C1_32 111.0(14) . . ?
F9_32 C4_32 C1_32 110.6(13) . . ?
F8_32 C4_32 C1_32 113.8(17) . . ?
C1_33 O1_33 Al4 147(2) . . ?
O1_33 C1_33 C2_33 112.6(15) . . ?
O1_33 C1_33 C3_33 110.1(16) . . ?
C2_33 C1_33 C3_33 112.2(13) . . ?
O1_33 C1_33 C4_33 106.7(15) . . ?
C2_33 C1_33 C4_33 108.3(13) . . ?
C3_33 C1_33 C4_33 106.7(12) . . ?
F3_33 C2_33 F1_33 107.1(17) . . ?
F3_33 C2_33 F2_33 106.4(17) . . ?
F1_33 C2_33 F2_33 108.8(18) . . ?
F3_33 C2_33 C1_33 110.6(15) . . ?
F1_33 C2_33 C1_33 112.9(16) . . ?
F2_33 C2_33 C1_33 110.7(16) . . ?
F4_33 C3_33 F6_33 108.0(17) . . ?
F4_33 C3_33 F5_33 106.2(18) . . ?
F6_33 C3_33 F5_33 105.8(16) . . ?
F4_33 C3_33 C1_33 109.9(15) . . ?
F6_33 C3_33 C1_33 115.8(16) . . ?
F5_33 C3_33 C1_33 110.5(15) . . ?
F9_33 C4_33 F8_33 109.3(18) . . ?
F9_33 C4_33 F7_33 109.0(18) . . ?
F8_33 C4_33 F7_33 110(2) . . ?
F9_33 C4_33 C1_33 112.6(16) . . ?
F8_33 C4_33 C1_33 111.4(17) . . ?
F7_33 C4_33 C1_33 104.4(15) . . ?
C1_35 O1_35 Al4 149(2) . . ?
O1_35 C1_35 C2_35 110.1(15) . . ?
O1_35 C1_35 C3_35 108.2(16) . . ?
C2_35 C1_35 C3_35 112.2(12) . . ?
O1_35 C1_35 C4_35 108.9(16) . . ?
C2_35 C1_35 C4_35 109.7(12) . . ?
C3_35 C1_35 C4_35 107.6(12) . . ?
F3_35 C2_35 F1_35 106.7(18) . . ?
F3_35 C2_35 F2_35 107.5(18) . . ?
F1_35 C2_35 F2_35 108.3(18) . . ?
F3_35 C2_35 C1_35 113.9(16) . . ?
F1_35 C2_35 C1_35 110.7(15) . . ?
F2_35 C2_35 C1_35 109.5(15) . . ?
F5_35 C3_35 F6_35 108.5(19) . . ?
F5_35 C3_35 F4_35 107.3(18) . . ?
F6_35 C3_35 F4_35 108.4(18) . . ?
F5_35 C3_35 C1_35 109.5(16) . . ?
F6_35 C3_35 C1_35 112.1(16) . . ?
F4_35 C3_35 C1_35 110.9(14) . . ?
F9_35 C4_35 F8_35 108.5(18) . . ?
F9_35 C4_35 F7_35 105.4(17) . . ?
F8_35 C4_35 F7_35 108.7(17) . . ?
F9_35 C4_35 C1_35 109.6(15) . . ?
F8_35 C4_35 C1_35 112.4(16) . . ?
F7_35 C4_35 C1_35 111.9(15) . . ?
C1_36 O1_36 Al4 148(3) . . ?
O1_36 C1_36 C4_36 112.5(18) . . ?
O1_36 C1_36 C2_36 110.7(19) . . ?
C4_36 C1_36 C2_36 109.2(14) . . ?
O1_36 C1_36 C3_36 107.9(18) . . ?
C4_36 C1_36 C3_36 109.9(14) . . ?
C2_36 C1_36 C3_36 106.4(14) . . ?
F3_36 C2_36 F1_36 105.3(19) . . ?
F3_36 C2_36 F2_36 110(2) . . ?
F1_36 C2_36 F2_36 110(2) . . ?
F3_36 C2_36 C1_36 112.2(17) . . ?
F1_36 C2_36 C1_36 111.8(18) . . ?
F2_36 C2_36 C1_36 107.6(17) . . ?
F4_36 C3_36 F6_36 107.1(19) . . ?
F4_36 C3_36 F5_36 109(2) . . ?
F6_36 C3_36 F5_36 107(2) . . ?
F4_36 C3_36 C1_36 114.6(19) . . ?
F6_36 C3_36 C1_36 111.3(18) . . ?
F5_36 C3_36 C1_36 108.0(17) . . ?
F9_36 C4_36 F7_36 105.9(19) . . ?
F9_36 C4_36 F8_36 109.6(19) . . ?
F7_36 C4_36 F8_36 105.0(19) . . ?
F9_36 C4_36 C1_36 113.6(17) . . ?
F7_36 C4_36 C1_36 110.4(17) . . ?
F8_36 C4_36 C1_36 111.9(17) . . ?
C6_37 C1_37 C2_37 124.7(17) . . ?
C6_37 C1_37 F1_37 118.4(18) . . ?
C2_37 C1_37 F1_37 116.9(17) . . ?
C1_37 C2_37 C3_37 118.2(18) . . ?
C1_37 C2_37 H2_37 120.9 . . ?
C3_37 C2_37 H2_37 120.9 . . ?
C4_37 C3_37 C2_37 125.7(17) . . ?
C4_37 C3_37 F2_37 118.9(17) . . ?
C2_37 C3_37 F2_37 115.4(17) . . ?
C3_37 C4_37 C5_37 116.8(17) . . ?
C3_37 C4_37 H4_37 121.6 . . ?
C5_37 C4_37 H4_37 121.6 . . ?
C4_37 C5_37 C6_37 116.8(17) . . ?
C4_37 C5_37 H5_37 121.6 . . ?
C6_37 C5_37 H5_37 121.6 . . ?
C1_37 C6_37 C5_37 117.8(17) . . ?
C1_37 C6_37 H6_37 121.1 . . ?
C5_37 C6_37 H6_37 121.1 . . ?
F1_41 C1_41 C2_41 116.6(15) . . ?
F1_41 C1_41 C6_41 125.0(16) . . ?
C2_41 C1_41 C6_41 118.3(14) . . ?
C3_41 C2_41 C1_41 111.0(17) . . ?
C3_41 C2_41 H2_41 124.5 . . ?
C1_41 C2_41 H2_41 124.5 . . ?
F2_41 C3_41 C4_41 107.8(17) . . ?
F2_41 C3_41 C2_41 111.7(17) . . ?
C4_41 C3_41 C2_41 140.2(19) . . ?
C3_41 C4_41 C5_41 111.1(15) . . ?
C3_41 C4_41 H4_41 124.5 . . ?
C5_41 C4_41 H4_41 124.5 . . ?
C4_41 C5_41 C6_41 108.6(15) . . ?
C4_41 C5_41 H5_41 125.7 . . ?
C6_41 C5_41 H5_41 125.7 . . ?
C1_41 C6_41 C5_41 128.4(15) . . ?
C1_41 C6_41 H6_41 115.8 . . ?
C5_41 C6_41 H6_41 115.8 . . ?

loop_
_geom_bond_atom_site_label_1
_geom_bond_atom_site_label_2
_geom_bond_distance
_geom_bond_site_symmetry_2
_geom_bond_publ_flag
Ga3 Al6 2.498(5) . ?
Ga3 Al7 2.508(7) . ?
Ga3 Al8 2.509(9) . ?
Ga3 Ga2 2.7893(14) . ?
Al6 C4_19 2.168(14) . ?
Al6 C3_19 2.188(11) . ?
Al6 C5_19 2.207(12) . ?
Al6 C1_19 2.221(11) . ?
Al6 C2_19 2.221(10) . ?
Al7 C2_21 2.132(14) . ?
Al7 C1_21 2.193(13) . ?
Al7 C3_21 2.223(16) . ?
Al7 C5_21 2.261(15) . ?
Al7 C4_21 2.275(17) . ?
Al8 C1_23 2.082(18) . ?
Al8 C5_23 2.15(2) . ?
Al8 C2_23 2.214(16) . ?
Al8 C4_23 2.26(2) . ?
Al8 C3_23 2.310(17) . ?
Ga1 Al3 2.5152(12) . ?
Ga1 Al1 2.5159(13) . ?
Ga1 Al2 2.5294(12) . ?
Ga1 Ga1 2.8599(9) 2_755 ?
Al1 C2_28 2.193(3) . ?
Al1 C1_28 2.201(3) . ?
Al1 C3_28 2.208(4) . ?
Al1 C4_28 2.225(4) . ?
Al1 C5_28 2.227(3) . ?
Al2 C4_27 2.210(3) . ?
Al2 C1_27 2.212(3) . ?
Al2 C5_27 2.212(3) . ?
Al2 C2_27 2.216(3) . ?
Al2 C3_27 2.222(4) . ?
Al3 C4_24 2.199(3) . ?
Al3 C5_24 2.201(3) . ?
Al3 C3_24 2.220(3) . ?
Al3 C2_24 2.223(3) . ?
Al3 C1_24 2.231(3) . ?
Ga2 Al10 2.506(7) . ?
Ga2 Al11 2.522(9) . ?
Ga2 Al9 2.524(2) . ?
Al9 C1_18 2.200(6) . ?
Al9 C2_18 2.213(6) . ?
Al9 C5_18 2.225(7) . ?
Al9 C3_18 2.225(9) . ?
Al9 C4_18 2.237(9) . ?
Al10 C3_20 2.157(17) . ?
Al10 C4_20 2.173(13) . ?
Al10 C2_20 2.193(15) . ?
Al10 C5_20 2.244(13) . ?
Al10 C1_20 2.267(14) . ?
Al11 C2_22 2.146(16) . ?
Al11 C3_22 2.20(2) . ?
Al11 C1_22 2.233(17) . ?
Al11 C4_22 2.31(2) . ?
Al11 C5_22 2.347(19) . ?
Al4 O1_33 1.63(2) . ?
Al4 O1_14 1.63(2) . ?
Al4 O1_26 1.64(3) . ?
Al4 O1_35 1.70(2) . ?
Al4 O1_8 1.706(4) . ?
Al4 O1_15 1.71(2) . ?
Al4 O1_36 1.72(3) . ?
Al4 O1_7 1.728(9) . ?
Al4 O1_5 1.728(2) . ?
Al4 O1_6 1.747(7) . ?
Al4 O1_17 1.77(2) . ?
Al5 O1_10 1.619(16) . ?
Al5 O1_13 1.654(13) . ?
Al5 O1_2 1.663(4) . ?
Al5 O1_11 1.708(6) . ?
Al5 O1_32 1.72(3) . ?
Al5 O1_3 1.740(8) . ?
Al5 O1_1 1.769(6) . ?
Al5 O1_4 1.776(10) . ?
Al5 O1_12 1.846(7) . ?
O1_1 C1_1 1.356(7) . ?
C1_1 C3_1 1.536(8) . ?
C1_1 C4_1 1.557(8) . ?
C1_1 C2_1 1.564(8) . ?
C2_1 F1_1 1.324(8) . ?
C2_1 F2_1 1.331(8) . ?
C2_1 F3_1 1.343(8) . ?
C3_1 F6_1 1.311(8) . ?
C3_1 F5_1 1.346(7) . ?
C3_1 F4_1 1.349(9) . ?
C4_1 F9_1 1.322(8) . ?
C4_1 F7_1 1.336(8) . ?
C4_1 F8_1 1.342(8) . ?
O1_2 C1_2 1.346(7) . ?
C1_2 C4_2 1.552(8) . ?
C1_2 C3_2 1.553(7) . ?
C1_2 C2_2 1.558(8) . ?
C2_2 F3_2 1.316(8) . ?
C2_2 F2_2 1.336(7) . ?
C2_2 F1_2 1.338(7) . ?
C3_2 F4_2 1.321(7) . ?
C3_2 F5_2 1.331(7) . ?
C3_2 F6_2 1.335(7) . ?
C4_2 F9_2 1.330(9) . ?
C4_2 F8_2 1.332(8) . ?
C4_2 F7_2 1.334(9) . ?
O1_3 C1_3 1.353(7) . ?
C1_3 C3_3 1.530(7) . ?
C1_3 C2_3 1.556(8) . ?
C1_3 C4_3 1.557(8) . ?
C2_3 F3_3 1.330(8) . ?
C2_3 F1_3 1.332(8) . ?
C2_3 F2_3 1.339(7) . ?
C3_3 F4_3 1.334(6) . ?
C3_3 F6_3 1.335(7) . ?
C3_3 F5_3 1.359(8) . ?
C4_3 F9_3 1.306(7) . ?
C4_3 F8_3 1.329(6) . ?
C4_3 F7_3 1.366(8) . ?
O1_4 C1_4 1.348(8) . ?
C1_4 C3_4 1.549(7) . ?
C1_4 C2_4 1.553(8) . ?
C1_4 C4_4 1.555(8) . ?
C2_4 F1_4 1.327(7) . ?
C2_4 F3_4 1.329(7) . ?
C2_4 F2_4 1.335(6) . ?
C3_4 F4_4 1.316(7) . ?
C3_4 F5_4 1.336(8) . ?
C3_4 F6_4 1.336(6) . ?
C4_4 F7_4 1.322(8) . ?
C4_4 F9_4 1.325(8) . ?
C4_4 F8_4 1.341(8) . ?
O1_5 C1_5 1.356(4) . ?
C1_5 C2_5 1.543(5) . ?
C1_5 C3_5 1.551(5) . ?
C1_5 C4_5 1.553(5) . ?
C2_5 F3_5 1.298(5) . ?
C2_5 F1_5 1.352(5) . ?
C2_5 F2_5 1.352(4) . ?
C3_5 F5_5 1.325(5) . ?
C3_5 F4_5 1.328(4) . ?
C3_5 F6_5 1.339(4) . ?
C4_5 F7_5 1.328(5) . ?
C4_5 F8_5 1.331(4) . ?
C4_5 F9_5 1.337(5) . ?
O1_6 C1_6 1.351(5) . ?
C1_6 C2_6 1.545(6) . ?
C1_6 C3_6 1.549(6) . ?
C1_6 C4_6 1.557(6) . ?
C2_6 F1_6 1.324(5) . ?
C2_6 F2_6 1.335(7) . ?
C2_6 F3_6 1.350(6) . ?
C3_6 F4_6 1.325(6) . ?
C3_6 F5_6 1.335(6) . ?
C3_6 F6_6 1.357(7) . ?
C4_6 F7_6 1.327(5) . ?
C4_6 F9_6 1.327(6) . ?
C4_6 F8_6 1.353(6) . ?
O1_7 C1_7 1.348(7) . ?
C1_7 C2_7 1.551(7) . ?
C1_7 C4_7 1.551(7) . ?
C1_7 C3_7 1.560(7) . ?
C2_7 F3_7 1.330(7) . ?
C2_7 F1_7 1.332(7) . ?
C2_7 F2_7 1.340(7) . ?
C3_7 F4_7 1.328(8) . ?
C3_7 F5_7 1.336(7) . ?
C3_7 F6_7 1.342(7) . ?
C4_7 F7_7 1.328(7) . ?
C4_7 F9_7 1.336(7) . ?
C4_7 F8_7 1.340(7) . ?
O1_8 C1_8 1.348(5) . ?
C1_8 C3_8 1.527(5) . ?
C1_8 C4_8 1.529(6) . ?
C1_8 C2_8 1.554(6) . ?
C2_8 F3_8 1.309(6) . ?
C2_8 F1_8 1.337(5) . ?
C2_8 F2_8 1.344(5) . ?
C3_8 F6_8 1.337(5) . ?
C3_8 F5_8 1.342(6) . ?
C3_8 F4_8 1.354(6) . ?
C4_8 F9_8 1.320(5) . ?
C4_8 F8_8 1.327(5) . ?
C4_8 F7_8 1.403(6) . ?
O1_10 C1_10 1.352(12) . ?
C1_10 C3_10 1.531(11) . ?
C1_10 C2_10 1.543(10) . ?
C1_10 C4_10 1.554(10) . ?
C2_10 F3_10 1.318(10) . ?
C2_10 F1_10 1.332(11) . ?
C2_10 F2_10 1.340(8) . ?
C3_10 F5_10 1.330(11) . ?
C3_10 F6_10 1.331(11) . ?
C3_10 F4_10 1.333(11) . ?
C4_10 F8_10 1.321(10) . ?
C4_10 F9_10 1.325(10) . ?
C4_10 F7_10 1.345(10) . ?
O1_11 C1_11 1.363(11) . ?
C1_11 C4_11 1.540(11) . ?
C1_11 C2_11 1.542(11) . ?
C1_11 C3_11 1.555(11) . ?
C2_11 F3_11 1.324(10) . ?
C2_11 F1_11 1.332(11) . ?
C2_11 F2_11 1.340(10) . ?
C3_11 F6_11 1.322(11) . ?
C3_11 F4_11 1.340(12) . ?
C3_11 F5_11 1.346(11) . ?
C4_11 F8_11 1.329(10) . ?
C4_11 F9_11 1.334(10) . ?
C4_11 F7_11 1.354(10) . ?
O1_12 C1_12 1.350(11) . ?
C1_12 C4_12 1.545(11) . ?
C1_12 C3_12 1.551(11) . ?
C1_12 C2_12 1.554(11) . ?
C2_12 F3_12 1.324(10) . ?
C2_12 F2_12 1.328(10) . ?
C2_12 F1_12 1.335(10) . ?
C3_12 F5_12 1.325(12) . ?
C3_12 F6_12 1.325(12) . ?
C3_12 F4_12 1.329(12) . ?
C4_12 F9_12 1.322(12) . ?
C4_12 F7_12 1.339(11) . ?
C4_12 F8_12 1.343(11) . ?
O1_13 C1_13 1.356(11) . ?
C1_13 C3_13 1.541(10) . ?
C1_13 C2_13 1.545(11) . ?
C1_13 C4_13 1.554(10) . ?
C2_13 F1_13 1.325(11) . ?
C2_13 F3_13 1.327(10) . ?
C2_13 F2_13 1.339(10) . ?
C3_13 F4_13 1.330(10) . ?
C3_13 F6_13 1.344(9) . ?
C3_13 F5_13 1.352(11) . ?
C4_13 F9_13 1.317(10) . ?
C4_13 F8_13 1.319(9) . ?
C4_13 F7_13 1.344(10) . ?
O1_14 C1_14 1.353(13) . ?
C1_14 C2_14 1.544(12) . ?
C1_14 C4_14 1.552(12) . ?
C1_14 C3_14 1.560(12) . ?
C2_14 F1_14 1.328(12) . ?
C2_14 F3_14 1.330(13) . ?
C2_14 F2_14 1.340(13) . ?
C3_14 F6_14 1.328(13) . ?
C3_14 F4_14 1.332(12) . ?
C3_14 F5_14 1.341(12) . ?
C4_14 F7_14 1.329(12) . ?
C4_14 F9_14 1.332(12) . ?
C4_14 F8_14 1.335(13) . ?
O1_15 C1_15 1.355(13) . ?
C1_15 C3_15 1.545(12) . ?
C1_15 C2_15 1.551(12) . ?
C1_15 C4_15 1.563(12) . ?
C2_15 F2_15 1.339(13) . ?
C2_15 F3_15 1.343(13) . ?
C2_15 F1_15 1.344(13) . ?
C3_15 F5_15 1.333(12) . ?
C3_15 F4_15 1.335(12) . ?
C3_15 F6_15 1.346(13) . ?
C4_15 F8_15 1.323(12) . ?
C4_15 F9_15 1.327(12) . ?
C4_15 F7_15 1.344(12) . ?
C1_18 C5_18 1.414(9) . ?
C1_18 C2_18 1.429(8) . ?
C1_18 C10_18 1.484(9) . ?
C2_18 C3_18 1.423(9) . ?
C2_18 C9_18 1.493(9) . ?
C3_18 C4_18 1.421(9) . ?
C3_18 C8_18 1.498(10) . ?
C4_18 C5_18 1.414(10) . ?
C4_18 C7_18 1.507(10) . ?
C5_18 C6_18 1.516(9) . ?
C6_18 H6A_18 0.9800 . ?
C6_18 H6B_18 0.9800 . ?
C6_18 H6C_18 0.9800 . ?
C7_18 H7A_18 0.9800 . ?
C7_18 H7B_18 0.9800 . ?
C7_18 H7C_18 0.9800 . ?
C8_18 H8A_18 0.9800 . ?
C8_18 H8B_18 0.9800 . ?
C8_18 H8C_18 0.9800 . ?
C9_18 H9A_18 0.9800 . ?
C9_18 H9B_18 0.9800 . ?
C9_18 H9C_18 0.9800 . ?
C10_18 H10A_18 0.9800 . ?
C10_18 H10B_18 0.9800 . ?
C10_18 H10C_18 0.9800 . ?
C1_19 C2_19 1.416(10) . ?
C1_19 C5_19 1.421(10) . ?
C1_19 C10_19 1.512(10) . ?
C2_19 C3_19 1.422(9) . ?
C2_19 C9_19 1.498(10) . ?
C3_19 C4_19 1.434(9) . ?
C3_19 C8_19 1.502(10) . ?
C4_19 C5_19 1.425(10) . ?
C4_19 C7_19 1.515(10) . ?
C5_19 C6_19 1.517(10) . ?
C6_19 H6A_19 0.9800 . ?
C6_19 H6B_19 0.9800 . ?
C6_19 H6C_19 0.9800 . ?
C7_19 H7A_19 0.9800 . ?
C7_19 H7B_19 0.9800 . ?
C7_19 H7C_19 0.9800 . ?
C8_19 H8A_19 0.9800 . ?
C8_19 H8B_19 0.9800 . ?
C8_19 H8C_19 0.9800 . ?
C9_19 H9A_19 0.9800 . ?
C9_19 H9B_19 0.9800 . ?
C9_19 H9C_19 0.9800 . ?
C10_19 H10A_19 0.9800 . ?
C10_19 H10B_19 0.9800 . ?
C10_19 H10C_19 0.9800 . ?
C1_20 C2_20 1.400(11) . ?
C1_20 C5_20 1.430(10) . ?
C1_20 C10_20 1.489(11) . ?
C2_20 C3_20 1.440(10) . ?
C2_20 C9_20 1.505(10) . ?
C3_20 C4_20 1.424(9) . ?
C3_20 C8_20 1.479(10) . ?
C4_20 C5_20 1.400(9) . ?
C4_20 C7_20 1.497(9) . ?
C5_20 C6_20 1.501(9) . ?
C6_20 H6A_20 0.9800 . ?
C6_20 H6B_20 0.9800 . ?
C6_20 H6C_20 0.9800 . ?
C7_20 H7A_20 0.9800 . ?
C7_20 H7B_20 0.9800 . ?
C7_20 H7C_20 0.9800 . ?
C8_20 H8A_20 0.9800 . ?
C8_20 H8B_20 0.9800 . ?
C8_20 H8C_20 0.9800 . ?
C9_20 H9A_20 0.9800 . ?
C9_20 H9B_20 0.9800 . ?
C9_20 H9C_20 0.9800 . ?
C10_20 H10A_20 0.9800 . ?
C10_20 H10B_20 0.9800 . ?
C10_20 H10C_20 0.9800 . ?
C1_21 C5_21 1.403(11) . ?
C1_21 C2_21 1.435(10) . ?
C1_21 C10_21 1.510(11) . ?
C2_21 C3_21 1.406(9) . ?
C2_21 C9_21 1.474(10) . ?
C3_21 C4_21 1.413(10) . ?
C3_21 C8_21 1.509(10) . ?
C4_21 C5_21 1.417(11) . ?
C4_21 C7_21 1.480(11) . ?
C5_21 C6_21 1.510(11) . ?
C6_21 H6A_21 0.9800 . ?
C6_21 H6B_21 0.9800 . ?
C6_21 H6C_21 0.9800 . ?
C7_21 H7A_21 0.9800 . ?
C7_21 H7B_21 0.9800 . ?
C7_21 H7C_21 0.9800 . ?
C8_21 H8A_21 0.9800 . ?
C8_21 H8B_21 0.9800 . ?
C8_21 H8C_21 0.9800 . ?
C9_21 H9A_21 0.9800 . ?
C9_21 H9B_21 0.9800 . ?
C9_21 H9C_21 0.9800 . ?
C10_21 H10A_21 0.9800 . ?
C10_21 H10B_21 0.9800 . ?
C10_21 H10C_21 0.9800 . ?
C1_22 C5_22 1.414(10) . ?
C1_22 C2_22 1.420(10) . ?
C1_22 C10_22 1.510(10) . ?
C2_22 C3_22 1.422(9) . ?
C2_22 C9_22 1.506(10) . ?
C3_22 C4_22 1.414(10) . ?
C3_22 C8_22 1.508(10) . ?
C4_22 C5_22 1.417(10) . ?
C4_22 C7_22 1.514(10) . ?
C5_22 C6_22 1.498(11) . ?
C6_22 H6A_22 0.9800 . ?
C6_22 H6B_22 0.9800 . ?
C6_22 H6C_22 0.9800 . ?
C7_22 H7A_22 0.9800 . ?
C7_22 H7B_22 0.9800 . ?
C7_22 H7C_22 0.9800 . ?
C8_22 H8A_22 0.9800 . ?
C8_22 H8B_22 0.9800 . ?
C8_22 H8C_22 0.9800 . ?
C9_22 H9A_22 0.9800 . ?
C9_22 H9B_22 0.9800 . ?
C9_22 H9C_22 0.9800 . ?
C10_22 H10A_22 0.9800 . ?
C10_22 H10B_22 0.9800 . ?
C10_22 H10C_22 0.9800 . ?
C1_23 C2_23 1.407(9) . ?
C1_23 C5_23 1.423(10) . ?
C1_23 C10_23 1.501(10) . ?
C2_23 C3_23 1.418(10) . ?
C2_23 C9_23 1.515(10) . ?
C3_23 C4_23 1.423(10) . ?
C3_23 C8_23 1.498(10) . ?
C4_23 C5_23 1.408(10) . ?
C4_23 C7_23 1.512(10) . ?
C5_23 C6_23 1.516(11) . ?
C6_23 H6A_23 0.9800 . ?
C6_23 H6B_23 0.9800 . ?
C6_23 H6C_23 0.9800 . ?
C7_23 H7A_23 0.9800 . ?
C7_23 H7B_23 0.9800 . ?
C7_23 H7C_23 0.9800 . ?
C8_23 H8A_23 0.9800 . ?
C8_23 H8B_23 0.9800 . ?
C8_23 H8C_23 0.9800 . ?
C9_23 H9A_23 0.9800 . ?
C9_23 H9B_23 0.9800 . ?
C9_23 H9C_23 0.9800 . ?
C10_23 H10A_23 0.9800 . ?
C10_23 H10B_23 0.9800 . ?
C10_23 H10C_23 0.9800 . ?
O1_17 C1_17 1.361(13) . ?
C1_17 C3_17 1.533(12) . ?
C1_17 C4_17 1.545(12) . ?
C1_17 C2_17 1.552(12) . ?
C2_17 F3_17 1.324(13) . ?
C2_17 F2_17 1.350(13) . ?
C2_17 F1_17 1.360(13) . ?
C3_17 F4_17 1.333(13) . ?
C3_17 F6_17 1.345(13) . ?
C3_17 F5_17 1.379(13) . ?
C4_17 F8_17 1.329(13) . ?
C4_17 F9_17 1.336(13) . ?
C4_17 F7_17 1.348(13) . ?
O1_26 C1_26 1.348(14) . ?
C1_26 C4_26 1.537(13) . ?
C1_26 C2_26 1.547(13) . ?
C1_26 C3_26 1.563(13) . ?
C2_26 F1_26 1.326(14) . ?
C2_26 F2_26 1.330(14) . ?
C2_26 F3_26 1.351(14) . ?
C3_26 F6_26 1.337(14) . ?
C3_26 F4_26 1.338(14) . ?
C3_26 F5_26 1.346(14) . ?
C4_26 F9_26 1.329(14) . ?
C4_26 F8_26 1.337(14) . ?
C4_26 F7_26 1.346(14) . ?
C1_24 C2_24 1.410(4) . ?
C1_24 C5_24 1.427(4) . ?
C1_24 C10_24 1.490(4) . ?
C2_24 C3_24 1.418(4) . ?
C2_24 C9_24 1.505(4) . ?
C3_24 C4_24 1.408(4) . ?
C3_24 C8_24 1.510(4) . ?
C4_24 C5_24 1.428(4) . ?
C4_24 C7_24 1.507(4) . ?
C5_24 C6_24 1.499(4) . ?
C6_24 H6A_24 0.9800 . ?
C6_24 H6B_24 0.9800 . ?
C6_24 H6C_24 0.9800 . ?
C7_24 H7A_24 0.9800 . ?
C7_24 H7B_24 0.9800 . ?
C7_24 H7C_24 0.9800 . ?
C8_24 H8A_24 0.9800 . ?
C8_24 H8B_24 0.9800 . ?
C8_24 H8C_24 0.9800 . ?
C9_24 H9A_24 0.9800 . ?
C9_24 H9B_24 0.9800 . ?
C9_24 H9C_24 0.9800 . ?
C10_24 H10A_24 0.9800 . ?
C10_24 H10B_24 0.9800 . ?
C10_24 H10C_24 0.9800 . ?
C1_27 C5_27 1.408(5) . ?
C1_27 C2_27 1.419(5) . ?
C1_27 C10_27 1.493(5) . ?
C2_27 C3_27 1.404(5) . ?
C2_27 C9_27 1.504(5) . ?
C3_27 C4_27 1.447(5) . ?
C3_27 C8_27 1.486(5) . ?
C4_27 C5_27 1.420(5) . ?
C4_27 C7_27 1.503(5) . ?
C5_27 C6_27 1.509(5) . ?
C6_27 H6A_27 0.9800 . ?
C6_27 H6B_27 0.9800 . ?
C6_27 H6C_27 0.9800 . ?
C7_27 H7A_27 0.9800 . ?
C7_27 H7B_27 0.9800 . ?
C7_27 H7C_27 0.9800 . ?
C8_27 H8A_27 0.9800 . ?
C8_27 H8B_27 0.9800 . ?
C8_27 H8C_27 0.9800 . ?
C9_27 H9A_27 0.9800 . ?
C9_27 H9B_27 0.9800 . ?
C9_27 H9C_27 0.9800 . ?
C10_27 H10A_27 0.9800 . ?
C10_27 H10B_27 0.9800 . ?
C10_27 H10C_27 0.9800 . ?
C1_28 C2_28 1.421(5) . ?
C1_28 C5_28 1.423(5) . ?
C1_28 C10_28 1.502(5) . ?
C2_28 C3_28 1.426(5) . ?
C2_28 C9_28 1.503(5) . ?
C3_28 C4_28 1.415(5) . ?
C3_28 C8_28 1.507(5) . ?
C4_28 C5_28 1.415(5) . ?
C4_28 C7_28 1.508(5) . ?
C5_28 C6_28 1.503(5) . ?
C6_28 H6A_28 0.9800 . ?
C6_28 H6B_28 0.9800 . ?
C6_28 H6C_28 0.9800 . ?
C7_28 H7A_28 0.9800 . ?
C7_28 H7B_28 0.9800 . ?
C7_28 H7C_28 0.9800 . ?
C8_28 H8A_28 0.9800 . ?
C8_28 H8B_28 0.9800 . ?
C8_28 H8C_28 0.9800 . ?
C9_28 H9A_28 0.9800 . ?
C9_28 H9B_28 0.9800 . ?
C9_28 H9C_28 0.9800 . ?
C10_28 H10A_28 0.9800 . ?
C10_28 H10B_28 0.9800 . ?
C10_28 H10C_28 0.9800 . ?
C1_30 C6_30 1.343(10) . ?
C1_30 C2_30 1.363(11) . ?
C1_30 F1_30 1.381(10) . ?
C2_30 C3_30 1.342(10) . ?
C2_30 H2_30 0.9500 . ?
C3_30 C4_30 1.340(10) . ?
C3_30 F2_30 1.353(9) . ?
C4_30 C5_30 1.422(11) . ?
C4_30 H4_30 0.9500 . ?
C5_30 C6_30 1.420(11) . ?
C5_30 H5_30 0.9500 . ?
C6_30 H6_30 0.9500 . ?
C1_16 C6_16 1.267(11) . ?
C1_16 C2_16 1.298(12) . ?
C1_16 F1_16 1.304(11) . ?
C2_16 C3_16 1.294(12) . ?
C2_16 H2_16 0.9500 . ?
C3_16 C4_16 1.317(12) . ?
C3_16 F2_16 1.329(12) . ?
C4_16 C5_16 1.488(13) . ?
C4_16 H4_16 0.9500 . ?
C5_16 C6_16 1.515(13) . ?
C5_16 H5_16 0.9500 . ?
C6_16 H6_16 0.9500 . ?
C1_31 C6_31 1.339(13) . ?
C1_31 F1_31 1.346(12) . ?
C1_31 C2_31 1.355(13) . ?
C2_31 C3_31 1.357(13) . ?
C2_31 H2_31 0.9500 . ?
C3_31 C4_31 1.319(14) . ?
C3_31 F2_31 1.341(13) . ?
C4_31 C5_31 1.456(14) . ?
C4_31 H4_31 0.9500 . ?
C5_31 C6_31 1.452(13) . ?
C5_31 H5_31 0.9500 . ?
C6_31 H6_31 0.9500 . ?
O1_32 C1_32 1.354(14) . ?
C1_32 C3_32 1.545(12) . ?
C1_32 C2_32 1.548(13) . ?
C1_32 C4_32 1.553(13) . ?
C2_32 F2_32 1.332(14) . ?
C2_32 F3_32 1.333(13) . ?
C2_32 F1_32 1.337(13) . ?
C3_32 F5_32 1.327(13) . ?
C3_32 F6_32 1.335(13) . ?
C3_32 F4_32 1.339(13) . ?
C4_32 F7_32 1.331(13) . ?
C4_32 F9_32 1.332(13) . ?
C4_32 F8_32 1.337(14) . ?
O1_33 C1_33 1.358(14) . ?
C1_33 C2_33 1.537(13) . ?
C1_33 C3_33 1.543(13) . ?
C1_33 C4_33 1.556(13) . ?
C2_33 F3_33 1.326(13) . ?
C2_33 F1_33 1.331(13) . ?
C2_33 F2_33 1.340(14) . ?
C3_33 F4_33 1.338(14) . ?
C3_33 F6_33 1.340(13) . ?
C3_33 F5_33 1.341(14) . ?
C4_33 F9_33 1.316(14) . ?
C4_33 F8_33 1.322(14) . ?
C4_33 F7_33 1.332(14) . ?
O1_35 C1_35 1.359(14) . ?
C1_35 C2_35 1.544(12) . ?
C1_35 C3_35 1.551(13) . ?
C1_35 C4_35 1.555(13) . ?
C2_35 F3_35 1.333(13) . ?
C2_35 F1_35 1.335(13) . ?
C2_35 F2_35 1.335(13) . ?
C3_35 F5_35 1.329(14) . ?
C3_35 F6_35 1.331(14) . ?
C3_35 F4_35 1.335(14) . ?
C4_35 F9_35 1.330(14) . ?
C4_35 F8_35 1.332(13) . ?
C4_35 F7_35 1.334(14) . ?
O1_36 C1_36 1.344(14) . ?
C1_36 C4_36 1.544(13) . ?
C1_36 C2_36 1.550(13) . ?
C1_36 C3_36 1.556(13) . ?
C2_36 F3_36 1.329(14) . ?
C2_36 F1_36 1.334(14) . ?
C2_36 F2_36 1.344(14) . ?
C3_36 F4_36 1.334(14) . ?
C3_36 F6_36 1.335(14) . ?
C3_36 F5_36 1.346(14) . ?
C4_36 F9_36 1.332(14) . ?
C4_36 F7_36 1.333(14) . ?
C4_36 F8_36 1.338(14) . ?
C1_37 C6_37 1.327(15) . ?
C1_37 C2_37 1.335(15) . ?
C1_37 F1_37 1.346(14) . ?
C2_37 C3_37 1.340(15) . ?
C2_37 H2_37 0.9500 . ?
C3_37 C4_37 1.327(15) . ?
C3_37 F2_37 1.344(15) . ?
C4_37 C5_37 1.462(16) . ?
C4_37 H4_37 0.9500 . ?
C5_37 C6_37 1.464(15) . ?
C5_37 H5_37 0.9500 . ?
C6_37 H6_37 0.9500 . ?
C1_41 F1_41 1.315(13) . ?
C1_41 C2_41 1.344(14) . ?
C1_41 C6_41 1.346(14) . ?
C2_41 C3_41 1.330(14) . ?
C2_41 H2_41 0.9500 . ?
C3_41 F2_41 1.299(14) . ?
C3_41 C4_41 1.308(15) . ?
C4_41 C5_41 1.472(15) . ?
C4_41 H4_41 0.9500 . ?
C5_41 C6_41 1.527(14) . ?
C5_41 H5_41 0.9500 . ?
C6_41 H6_41 0.9500 . ?
